data_7020343
loop_
_publ_author_name
'Faust, Thomas B.'
'Tuna, Floriana'
'Timco, Grigore A.'
'Affronte, Marco'
'Bellini, Valerio'
'Wernsdorfer, Wolfgang'
'Winpenny, Richard E. P.'

_publ_section_title
;
 Controlling magnetic communication through aromatic bridges by variation
 in torsion angle.
;
_journal_issue 44
_journal_name_full 'Dalton transactions (Cambridge, England : 2003)'
_journal_page_first 13626
_journal_page_last 13631
_journal_paper_doi 10.1039/c2dt31292a
_journal_volume 41
_journal_year 2012
_chemical_absolute_configuration rm
_chemical_formula_moiety 'C174 H305 Cr14 F6 N5 Ni2 O70, 5(C H2 Cl2)'
_chemical_formula_sum 'C179 H315 Cl10 Cr14 F6 N5 Ni2 O70'
_chemical_formula_weight 4971.28
_chemical_melting_point ?
_chemical_name_common '[Cr7Ni(Etglu)F3Piv15]2(PyPz)'
_chemical_name_systematic
;
?
;
_space_group_IT_number 19
_symmetry_cell_setting orthorhombic
_symmetry_space_group_name_Hall 'P 2ac 2ab'
_symmetry_space_group_name_H-M 'P 21 21 21'
_atom_sites_solution_hydrogens geom
_atom_sites_solution_primary direct
_atom_sites_solution_secondary difmap
_audit_creation_method SHELXL-97
_cell_angle_alpha 90.00
_cell_angle_beta 90.00
_cell_angle_gamma 90.00
_cell_formula_units_Z 4
_cell_length_a 19.751(4)
_cell_length_b 27.554(6)
_cell_length_c 49.470(10)
_cell_measurement_temperature 100(2)
_cell_volume 26923(10)
_computing_cell_refinement
;
CrysAlis RED, Oxford Diffraction Ltd.,
Version 1.171.32.29 (release 10-06-2008 CrysAlis171 .NET)
(compiled Jun 10 2008,16:49:55)
;
_computing_data_collection
;
CrysAlis CCD, Oxford Diffraction Ltd.,
Version 1.171.32.24 (release 21-04-2008 CrysAlis171 .NET)
(compiled Apr 21 2008,18:23:10)
;
_computing_data_reduction
;
CrysAlis RED, Oxford Diffraction Ltd.,
Version 1.171.32.29 (release 10-06-2008 CrysAlis171 .NET)
(compiled Jun 10 2008,16:49:55)
;
_computing_structure_refinement 'SHELXL-97 (Sheldrick, 1997)'
_computing_structure_solution 'SHELXS-97 (Sheldrick, 1990)'
_diffrn_ambient_temperature 100(2)
_diffrn_detector_area_resol_mean 8.336
_diffrn_measured_fraction_theta_full 0.993
_diffrn_measured_fraction_theta_max 0.993
_diffrn_measurement_device_type 'Oxford Diffraction XCalibur 2'
_diffrn_measurement_method ' phi and omega'
_diffrn_radiation_monochromator graphite
_diffrn_radiation_source 'fine-focus sealed tube'
_diffrn_radiation_type MoK\a
_diffrn_radiation_wavelength 0.71073
_diffrn_reflns_av_R_equivalents 0.0727
_diffrn_reflns_av_sigmaI/netI 0.1205
_diffrn_reflns_limit_h_max 24
_diffrn_reflns_limit_h_min -22
_diffrn_reflns_limit_k_max 34
_diffrn_reflns_limit_k_min -21
_diffrn_reflns_limit_l_max 57
_diffrn_reflns_limit_l_min -61
_diffrn_reflns_number 75555
_diffrn_reflns_theta_full 26.37
_diffrn_reflns_theta_max 26.37
_diffrn_reflns_theta_min 2.88
_exptl_absorpt_coefficient_mu 0.847
_exptl_absorpt_correction_T_max 0.8835
_exptl_absorpt_correction_T_min 0.5508
_exptl_absorpt_correction_type multi-scan
_exptl_absorpt_process_details
;
CrysAlis RED, Oxford Diffraction Ltd.,
Version 1.171.32.29 (release 10-06-2008 CrysAlis171 .NET)
(compiled Jun 10 2008,16:49:55)
Empirical absorption correction using spherical harmonics,
implemented in SCALE3 ABSPACK scaling algorithm.
;
_exptl_crystal_colour purple
_exptl_crystal_density_diffrn 1.226
_exptl_crystal_density_meas ?
_exptl_crystal_density_method 'not measured'
_exptl_crystal_description block
_exptl_crystal_F_000 10400
_exptl_crystal_size_max 0.80
_exptl_crystal_size_mid 0.20
_exptl_crystal_size_min 0.15
_refine_diff_density_max 1.908
_refine_diff_density_min -0.987
_refine_diff_density_rms 0.189
_refine_ls_abs_structure_details 'Flack H D (1983), Acta Cryst. A39, 876-881'
_refine_ls_abs_structure_Flack 0.05(2)
_refine_ls_extinction_coef 0.0030(2)
_refine_ls_extinction_expression Fc^*^=kFc[1+0.001xFc^2^\l^3^/sin(2\q)]^-1/4^
_refine_ls_extinction_method SHELXL
_refine_ls_goodness_of_fit_ref 1.337
_refine_ls_hydrogen_treatment constr
_refine_ls_matrix_type full
_refine_ls_number_parameters 2576
_refine_ls_number_reflns 47333
_refine_ls_number_restraints 3066
_refine_ls_restrained_S_all 1.329
_refine_ls_R_factor_all 0.1493
_refine_ls_R_factor_gt 0.1214
_refine_ls_shift/su_max 0.001
_refine_ls_shift/su_mean 0.000
_refine_ls_structure_factor_coef Fsqd
_refine_ls_weighting_details 'calc w=1/[\s^2^(Fo^2^)+(0.2000P)^2^+0.0000P] where P=(Fo^2^+2Fc^2^)/3'
_refine_ls_weighting_scheme calc
_refine_ls_wR_factor_gt 0.3155
_refine_ls_wR_factor_ref 0.3767
_reflns_number_gt 37811
_reflns_number_total 47333
_reflns_threshold_expression >2sigma(I)
_cod_data_source_file c2dt31292a.txt
_cod_data_source_block p212121
_cod_depositor_comments
;
The following automatic conversions were performed:

'_chemical_melting_point' value 'unknown' was changed to '?' - the
value is undefined or not given.

'_exptl_absorpt_correction_type'
value 'MULTI-SCAN' changed to 'multi-scan' according to
/home/saulius/struct/CIF-dictionaries/cif_core.dic dictionary named
'cif_core.dic' version 2.4.2 from 2011-04-26.

Automatic conversion script
Id: cif_fix_values 1891 2012-01-12 08:04:46Z andrius 

The following automatic conversions were performed:

'_exptl_crystal_density_meas' value 'not measured' was changed to '?'
- the value is perceived as not measured.

Automatic conversion script
Id: cif_fix_values 3008 2015-01-20 13:52:24Z robertas 
;
_cod_original_cell_volume 26923(9)
_cod_original_sg_symbol_H-M P2(1)2(1)2(1)
_cod_database_code 7020343

loop_
_symmetry_equiv_pos_as_xyz
'x, y, z'
'-x+1/2, -y, z+1/2'
'-x, y+1/2, -z+1/2'
'x+1/2, -y+1/2, -z'

loop_
_atom_site_label
_atom_site_type_symbol
_atom_site_fract_x
_atom_site_fract_y
_atom_site_fract_z
_atom_site_U_iso_or_equiv
_atom_site_adp_type
_atom_site_occupancy
_atom_site_symmetry_multiplicity
_atom_site_calc_flag
_atom_site_refinement_flags
Cr1 Cr 0.87776(16) 0.95580(11) 0.83229(5) 0.0667(9) Uani 1 1 d .
Cr2 Cr 0.71767(17) 0.99755(10) 0.84582(5) 0.0655(8) Uani 1 1 d .
Cr3 Cr 0.55662(14) 0.97858(8) 0.82332(4) 0.0474(6) Uani 1 1 d .
Cr4 Cr 0.47177(11) 0.89146(7) 0.78897(4) 0.0366(5) Uani 1 1 d .
Cr5 Cr 0.52183(11) 0.80369(8) 0.74556(5) 0.0427(5) Uani 1 1 d .
Cr6 Cr 0.68176(10) 0.77463(6) 0.72892(4) 0.0282(4) Uani 1 1 d .
Cr7 Cr 0.83690(10) 0.82521(6) 0.73633(4) 0.0297(4) Uani 1 1 d .
Ni1 Ni 0.93749(9) 0.86868(6) 0.79022(3) 0.0413(4) Uani 1 1 d .
F1 F 0.8573(4) 0.8348(2) 0.77273(13) 0.0354(16) Uani 1 1 d .
F2 F 0.8683(4) 0.8947(3) 0.81500(15) 0.054(2) Uani 1 1 d .
F3 F 0.7847(5) 0.9719(3) 0.82206(15) 0.064(3) Uani 1 1 d .
O1 O 1.0163(6) 0.9003(4) 0.8091(2) 0.064(3) Uani 1 1 d U
O2 O 0.9698(8) 0.9396(6) 0.8441(2) 0.090(5) Uani 1 1 d U
O3 O 0.9301(6) 0.9317(3) 0.76734(17) 0.051(3) Uani 1 1 d U
O4 O 0.9155(6) 0.9876(4) 0.8003(2) 0.061(3) Uani 1 1 d U
O5 O 0.8885(7) 1.0187(6) 0.8508(3) 0.093(5) Uani 1 1 d U
O6 O 0.7820(9) 1.0445(5) 0.8614(3) 0.090(5) Uani 1 1 d U
O7 O 0.8472(7) 0.9262(5) 0.8661(2) 0.073(3) Uani 1 1 d U
O8 O 0.7404(8) 0.9515(5) 0.8744(2) 0.075(4) Uani 1 1 d U
O9 O 0.6547(9) 1.0245(5) 0.8728(3) 0.088(4) Uani 1 1 d U
O10 O 0.5542(6) 1.0285(4) 0.8515(2) 0.058(3) Uani 1 1 d U
O11 O 0.6939(8) 1.0459(5) 0.8189(3) 0.081(4) Uani 1 1 d U
O12 O 0.5972(6) 1.0246(3) 0.79718(19) 0.051(2) Uani 1 1 d U
O13 O 0.4682(6) 1.0052(4) 0.8126(3) 0.066(3) Uani 1 1 d U
O14 O 0.4089(6) 0.9427(4) 0.7985(2) 0.059(3) Uani 1 1 d U
O15 O 0.5088(6) 0.9340(4) 0.84973(18) 0.057(3) Uani 1 1 d U
O16 O 0.4643(5) 0.8704(3) 0.82693(17) 0.045(2) Uani 1 1 d U
O17 O 0.3931(5) 0.8500(3) 0.7799(2) 0.044(2) Uani 1 1 d U
O18 O 0.4270(4) 0.7875(4) 0.7544(2) 0.055(3) Uani 1 1 d U
O19 O 0.4711(6) 0.9216(3) 0.75292(19) 0.055(3) Uani 1 1 d U
O20 O 0.4901(5) 0.8615(4) 0.72505(17) 0.047(2) Uani 1 1 d U
O21 O 0.5134(5) 0.7668(4) 0.7122(2) 0.054(3) Uani 1 1 d U
O22 O 0.6187(4) 0.7344(3) 0.70792(17) 0.0343(18) Uani 1 1 d U
O23 O 0.5479(6) 0.7419(3) 0.7649(2) 0.051(3) Uani 1 1 d U
O24 O 0.6617(5) 0.7357(3) 0.76110(18) 0.038(2) Uani 1 1 d U
O25 O 0.7542(5) 0.7262(3) 0.7214(2) 0.043(2) Uani 1 1 d U
O26 O 0.8516(5) 0.7545(3) 0.73815(18) 0.0370(19) Uani 1 1 d U
O27 O 0.7021(4) 0.8054(3) 0.69404(16) 0.0318(17) Uani 1 1 d U
O28 O 0.8146(4) 0.8191(3) 0.69684(15) 0.0336(18) Uani 1 1 d U
O29 O 0.9296(4) 0.8348(3) 0.72528(17) 0.0374(19) Uani 1 1 d U
O30 O 1.0011(5) 0.8392(4) 0.76128(18) 0.050(2) Uani 1 1 d U
O31 O 0.7424(4) 0.8185(3) 0.74798(16) 0.0321(18) Uani 1 1 d U
O32 O 0.6168(4) 0.8239(3) 0.73840(15) 0.0270(16) Uani 1 1 d U
O33 O 0.5341(5) 0.8379(3) 0.77930(16) 0.0374(19) Uani 1 1 d U
O34 O 0.5564(5) 0.9250(3) 0.79739(15) 0.039(2) Uani 1 1 d U
O35 O 0.6479(5) 0.9538(3) 0.83209(19) 0.046(2) Uani 1 1 d U
N1 N 0.8153(5) 0.8994(3) 0.73498(17) 0.0251(19) Uani 1 1 d U
H1 H 0.8338 0.9131 0.7505 0.030 Uiso 1 1 calc R
C1 C 1.0189(9) 0.9210(7) 0.8316(3) 0.069(4) Uani 1 1 d DU
C2 C 1.0898(11) 0.9193(6) 0.8464(3) 0.096(4) Uani 1 1 d DU
C3 C 1.1435(9) 0.9053(8) 0.8258(4) 0.102(5) Uani 1 1 d DU
H2 H 1.1882 0.9061 0.8344 0.154 Uiso 1 1 calc R
H3 H 1.1426 0.9283 0.8107 0.154 Uiso 1 1 calc R
H4 H 1.1344 0.8725 0.8191 0.154 Uiso 1 1 calc R
C4 C 1.1041(11) 0.9694(8) 0.8578(4) 0.103(5) Uani 1 1 d DU
H5 H 1.0730 0.9759 0.8728 0.155 Uiso 1 1 calc R
H6 H 1.0977 0.9939 0.8437 0.155 Uiso 1 1 calc R
H7 H 1.1509 0.9707 0.8644 0.155 Uiso 1 1 calc R
C5 C 1.0840(12) 0.8816(8) 0.8687(4) 0.105(5) Uani 1 1 d DU
H8 H 1.1050 0.8512 0.8627 0.158 Uiso 1 1 calc R
H9 H 1.0361 0.8759 0.8728 0.158 Uiso 1 1 calc R
H10 H 1.1072 0.8934 0.8849 0.158 Uiso 1 1 calc R
C6 C 0.9379(9) 0.9740(5) 0.7780(3) 0.067(4) Uani 1 1 d DU
C7 C 0.9843(7) 1.0111(5) 0.7649(3) 0.066(3) Uani 1 1 d DU
C8 C 1.0487(7) 1.0154(5) 0.7826(3) 0.066(4) Uani 1 1 d DU
H11A H 1.0372 1.0307 0.7999 0.099 Uiso 1 1 calc R
H12B H 1.0825 1.0352 0.7732 0.099 Uiso 1 1 calc R
H13C H 1.0673 0.9829 0.7859 0.099 Uiso 1 1 calc R
C9 C 1.0039(8) 0.9938(6) 0.7365(3) 0.069(4) Uani 1 1 d DU
H14 H 1.0110 0.9586 0.7367 0.103 Uiso 1 1 calc R
H15 H 1.0457 1.0100 0.7308 0.103 Uiso 1 1 calc R
H16 H 0.9674 1.0017 0.7238 0.103 Uiso 1 1 calc R
C10 C 0.9474(9) 1.0600(5) 0.7637(4) 0.077(4) Uani 1 1 d DU
H17 H 0.9107 1.0582 0.7504 0.115 Uiso 1 1 calc R
H18 H 0.9794 1.0855 0.7583 0.115 Uiso 1 1 calc R
H19 H 0.9286 1.0677 0.7815 0.115 Uiso 1 1 calc R
C11 C 0.8504(12) 1.0489(9) 0.8599(5) 0.100(6) Uani 1 1 d DU
C12 C 0.8779(10) 1.0931(9) 0.8746(4) 0.122(5) Uani 1 1 d DU
C13 C 0.9497(12) 1.1034(9) 0.8665(5) 0.131(6) Uani 1 1 d DU
H20 H 0.9499 1.1216 0.8494 0.196 Uiso 1 1 calc R
H21 H 0.9741 1.0727 0.8641 0.196 Uiso 1 1 calc R
H22 H 0.9718 1.1227 0.8806 0.196 Uiso 1 1 calc R
C14 C 0.8363(14) 1.1373(8) 0.8694(6) 0.133(6) Uani 1 1 d DU
H23 H 0.8600 1.1659 0.8764 0.200 Uiso 1 1 calc R
H24 H 0.7925 1.1340 0.8786 0.200 Uiso 1 1 calc R
H25 H 0.8290 1.1409 0.8500 0.200 Uiso 1 1 calc R
C15 C 0.8788(14) 1.0846(10) 0.9046(4) 0.128(6) Uani 1 1 d DU
H26 H 0.9055 1.1102 0.9133 0.192 Uiso 1 1 calc R
H27 H 0.8991 1.0529 0.9084 0.192 Uiso 1 1 calc R
H28 H 0.8323 1.0853 0.9115 0.192 Uiso 1 1 calc R
C16 C 0.7951(9) 0.9283(6) 0.8807(3) 0.063(4) Uani 1 1 d DU
C17 C 0.7943(8) 0.9064(6) 0.9077(4) 0.082(4) Uani 1 1 d DU
C18 C 0.8175(11) 0.9462(7) 0.9284(4) 0.098(5) Uani 1 1 d DU
H29 H 0.8642 0.9558 0.9243 0.146 Uiso 1 1 calc R
H30 H 0.8152 0.9331 0.9467 0.146 Uiso 1 1 calc R
H31 H 0.7877 0.9745 0.9269 0.146 Uiso 1 1 calc R
C19 C 0.8432(10) 0.8630(7) 0.9086(4) 0.095(5) Uani 1 1 d DU
H32 H 0.8323 0.8405 0.8939 0.143 Uiso 1 1 calc R
H33 H 0.8386 0.8462 0.9260 0.143 Uiso 1 1 calc R
H34 H 0.8898 0.8746 0.9065 0.143 Uiso 1 1 calc R
C20 C 0.7214(10) 0.8902(7) 0.9151(4) 0.098(5) Uani 1 1 d DU
H35 H 0.6903 0.9176 0.9130 0.147 Uiso 1 1 calc R
H36 H 0.7204 0.8789 0.9339 0.147 Uiso 1 1 calc R
H37 H 0.7074 0.8637 0.9031 0.147 Uiso 1 1 calc R
C21 C 0.5977(11) 1.0378(6) 0.8719(4) 0.072(4) Uani 1 1 d DU
C22 C 0.5785(9) 1.0661(6) 0.8968(4) 0.105(4) Uani 1 1 d DU
C23 C 0.5615(12) 1.1147(7) 0.8897(5) 0.112(5) Uani 1 1 d DU
H38 H 0.5300 1.1144 0.8744 0.168 Uiso 1 1 calc R
H39 H 0.6026 1.1324 0.8847 0.168 Uiso 1 1 calc R
H40 H 0.5400 1.1306 0.9052 0.168 Uiso 1 1 calc R
C24 C 0.5253(12) 1.0406(9) 0.9106(4) 0.112(5) Uani 1 1 d DU
H41 H 0.5290 1.0463 0.9301 0.168 Uiso 1 1 calc R
H42 H 0.5292 1.0057 0.9069 0.168 Uiso 1 1 calc R
H43 H 0.4813 1.0523 0.9041 0.168 Uiso 1 1 calc R
C25 C 0.6359(12) 1.0678(8) 0.9158(4) 0.108(5) Uani 1 1 d DU
H44 H 0.6567 1.1001 0.9152 0.163 Uiso 1 1 calc R
H45 H 0.6696 1.0434 0.9107 0.163 Uiso 1 1 calc R
H46 H 0.6197 1.0612 0.9341 0.163 Uiso 1 1 calc R
C26 C 0.6533(8) 1.0472(4) 0.7998(3) 0.051(3) Uani 1 1 d DU
C27 C 0.6734(8) 1.0822(5) 0.7765(3) 0.076(3) Uani 1 1 d DU
C28 C 0.6985(10) 1.1303(5) 0.7893(4) 0.080(4) Uani 1 1 d DU
H47 H 0.7071 1.1541 0.7749 0.120 Uiso 1 1 calc R
H48 H 0.7405 1.1243 0.7993 0.120 Uiso 1 1 calc R
H49 H 0.6639 1.1430 0.8016 0.120 Uiso 1 1 calc R
C29 C 0.7336(9) 1.0579(7) 0.7612(4) 0.088(4) Uani 1 1 d DU
H50 H 0.7159 1.0363 0.7471 0.132 Uiso 1 1 calc R
H51 H 0.7610 1.0391 0.7740 0.132 Uiso 1 1 calc R
H52 H 0.7618 1.0831 0.7528 0.132 Uiso 1 1 calc R
C30 C 0.6141(10) 1.0907(6) 0.7578(3) 0.081(4) Uani 1 1 d DU
H53 H 0.5717 1.0871 0.7679 0.121 Uiso 1 1 calc R
H54 H 0.6154 1.0670 0.7430 0.121 Uiso 1 1 calc R
H55 H 0.6168 1.1236 0.7503 0.121 Uiso 1 1 calc R
C31 C 0.4173(10) 0.9850(7) 0.8049(4) 0.071(4) Uani 1 1 d DU
C32 C 0.3540(12) 1.0213(8) 0.7991(4) 0.117(5) Uani 1 1 d DU
C33 C 0.3502(14) 1.0533(9) 0.8238(5) 0.121(6) Uani 1 1 d DU
H56 H 0.3059 1.0693 0.8245 0.181 Uiso 1 1 calc R
H57 H 0.3859 1.0780 0.8230 0.181 Uiso 1 1 calc R
H58 H 0.3564 1.0335 0.8401 0.181 Uiso 1 1 calc R
C34 C 0.3696(14) 1.0521(8) 0.7744(5) 0.126(6) Uani 1 1 d DU
H59 H 0.4166 1.0467 0.7688 0.189 Uiso 1 1 calc R
H60 H 0.3631 1.0865 0.7788 0.189 Uiso 1 1 calc R
H61 H 0.3391 1.0430 0.7596 0.189 Uiso 1 1 calc R
C35 C 0.2900(11) 0.9929(10) 0.7950(5) 0.124(6) Uani 1 1 d DU
H62 H 0.2804 0.9737 0.8112 0.185 Uiso 1 1 calc R
H63 H 0.2954 0.9712 0.7794 0.185 Uiso 1 1 calc R
H64 H 0.2523 1.0153 0.7916 0.185 Uiso 1 1 calc R
C36 C 0.4799(9) 0.8948(6) 0.8488(3) 0.064(4) Uani 1 1 d DU
C37 C 0.4642(9) 0.8713(6) 0.8750(4) 0.109(5) Uani 1 1 d DU
C38 C 0.4280(13) 0.9022(9) 0.8941(4) 0.122(6) Uani 1 1 d DU
H65 H 0.4598 0.9250 0.9024 0.183 Uiso 1 1 calc R
H66 H 0.4072 0.8821 0.9081 0.183 Uiso 1 1 calc R
H67 H 0.3927 0.9204 0.8845 0.183 Uiso 1 1 calc R
C39 C 0.4234(12) 0.8278(8) 0.8731(5) 0.118(6) Uani 1 1 d DU
H68 H 0.3753 0.8365 0.8738 0.177 Uiso 1 1 calc R
H69 H 0.4342 0.8062 0.8882 0.177 Uiso 1 1 calc R
H70 H 0.4330 0.8112 0.8560 0.177 Uiso 1 1 calc R
C40 C 0.5244(13) 0.8572(9) 0.8905(4) 0.123(6) Uani 1 1 d DU
H71 H 0.5241 0.8220 0.8934 0.184 Uiso 1 1 calc R
H72 H 0.5240 0.8738 0.9080 0.184 Uiso 1 1 calc R
H73 H 0.5652 0.8663 0.8805 0.184 Uiso 1 1 calc R
C41 C 0.3841(8) 0.8105(5) 0.7678(3) 0.057(3) Uani 1 1 d DU
C42 C 0.3106(11) 0.7904(6) 0.7661(3) 0.086(4) Uani 1 1 d DU
C43 C 0.2608(8) 0.8212(7) 0.7809(4) 0.088(5) Uani 1 1 d DU
H74 H 0.2230 0.8010 0.7872 0.131 Uiso 1 1 calc R
H75 H 0.2436 0.8465 0.7689 0.131 Uiso 1 1 calc R
H76 H 0.2830 0.8362 0.7965 0.131 Uiso 1 1 calc R
C44 C 0.2886(11) 0.7870(8) 0.7369(4) 0.107(5) Uani 1 1 d DU
H77 H 0.2397 0.7813 0.7360 0.160 Uiso 1 1 calc R
H78 H 0.3126 0.7602 0.7280 0.160 Uiso 1 1 calc R
H79 H 0.2994 0.8175 0.7276 0.160 Uiso 1 1 calc R
C45 C 0.3076(12) 0.7399(7) 0.7776(5) 0.106(5) Uani 1 1 d DU
H80 H 0.3156 0.7412 0.7971 0.159 Uiso 1 1 calc R
H81 H 0.3424 0.7197 0.7690 0.159 Uiso 1 1 calc R
H82 H 0.2628 0.7259 0.7741 0.159 Uiso 1 1 calc R
C46 C 0.4793(7) 0.9036(6) 0.7297(3) 0.053(3) Uani 1 1 d DU
C47 C 0.4793(8) 0.9380(6) 0.7051(4) 0.091(4) Uani 1 1 d DU
C48 C 0.4516(10) 0.9872(6) 0.7135(4) 0.089(4) Uani 1 1 d DU
H83 H 0.4091 0.9934 0.7038 0.133 Uiso 1 1 calc R
H84 H 0.4846 1.0125 0.7090 0.133 Uiso 1 1 calc R
H85 H 0.4432 0.9874 0.7330 0.133 Uiso 1 1 calc R
C49 C 0.5525(10) 0.9441(8) 0.6952(4) 0.107(5) Uani 1 1 d DU
H86 H 0.5767 0.9663 0.7073 0.160 Uiso 1 1 calc R
H87 H 0.5522 0.9574 0.6768 0.160 Uiso 1 1 calc R
H88 H 0.5751 0.9124 0.6951 0.160 Uiso 1 1 calc R
C50 C 0.4369(11) 0.9164(8) 0.6826(3) 0.098(5) Uani 1 1 d DU
H89 H 0.4524 0.8833 0.6787 0.148 Uiso 1 1 calc R
H90 H 0.4416 0.9364 0.6663 0.148 Uiso 1 1 calc R
H91 H 0.3892 0.9156 0.6881 0.148 Uiso 1 1 calc R
C51 C 0.5581(6) 0.7394(4) 0.7002(2) 0.037(3) Uani 1 1 d DU
C52 C 0.5315(7) 0.7080(4) 0.6776(3) 0.053(3) Uani 1 1 d DU
C53 C 0.4774(8) 0.7366(6) 0.6623(3) 0.069(4) Uani 1 1 d DU
H92 H 0.4342 0.7343 0.6720 0.104 Uiso 1 1 calc R
H93 H 0.4721 0.7231 0.6441 0.104 Uiso 1 1 calc R
H94 H 0.4910 0.7707 0.6611 0.104 Uiso 1 1 calc R
C54 C 0.5903(9) 0.6948(6) 0.6590(3) 0.070(4) Uani 1 1 d DU
H95A H 0.6127 0.7246 0.6528 0.106 Uiso 1 1 calc R
H96 H 0.5732 0.6768 0.6434 0.106 Uiso 1 1 calc R
H97 H 0.6229 0.6747 0.6689 0.106 Uiso 1 1 calc R
C55 C 0.5020(8) 0.6622(5) 0.6896(3) 0.067(4) Uani 1 1 d DU
H98 H 0.5366 0.6455 0.7003 0.101 Uiso 1 1 calc R
H99 H 0.4866 0.6408 0.6750 0.101 Uiso 1 1 calc R
H100 H 0.4635 0.6705 0.7012 0.101 Uiso 1 1 calc R
C56 C 0.6036(8) 0.7229(5) 0.7691(3) 0.053(3) Uani 1 1 d DU
C57 C 0.5963(7) 0.6842(6) 0.7904(4) 0.082(4) Uani 1 1 d DU
C58 C 0.5842(11) 0.7067(8) 0.8181(3) 0.100(5) Uani 1 1 d DU
H101 H 0.6272 0.7087 0.8279 0.150 Uiso 1 1 calc R
H102 H 0.5524 0.6864 0.8283 0.150 Uiso 1 1 calc R
H103 H 0.5653 0.7393 0.8159 0.150 Uiso 1 1 calc R
C59 C 0.5385(10) 0.6508(6) 0.7851(4) 0.091(5) Uani 1 1 d DU
H104 H 0.5121 0.6630 0.7697 0.136 Uiso 1 1 calc R
H105 H 0.5096 0.6490 0.8011 0.136 Uiso 1 1 calc R
H106 H 0.5559 0.6184 0.7808 0.136 Uiso 1 1 calc R
C60 C 0.6595(9) 0.6541(6) 0.7935(4) 0.078(4) Uani 1 1 d DU
H107 H 0.6626 0.6311 0.7784 0.117 Uiso 1 1 calc R
H108 H 0.6577 0.6362 0.8105 0.117 Uiso 1 1 calc R
H109 H 0.6992 0.6753 0.7934 0.117 Uiso 1 1 calc R
C61 C 0.8159(7) 0.7213(5) 0.7296(3) 0.055(3) Uani 1 1 d DU
C62 C 0.8482(8) 0.6703(7) 0.7229(4) 0.093(4) Uani 1 1 d DU
C63 C 0.7997(11) 0.6335(6) 0.7278(5) 0.100(5) Uani 1 1 d DU
H110 H 0.8171 0.6023 0.7212 0.150 Uiso 1 1 calc R
H111 H 0.7575 0.6414 0.7183 0.150 Uiso 1 1 calc R
H112 H 0.7909 0.6312 0.7473 0.150 Uiso 1 1 calc R
C64 C 0.8656(12) 0.6705(9) 0.6948(4) 0.122(5) Uani 1 1 d DU
H113 H 0.8503 0.7009 0.6866 0.182 Uiso 1 1 calc R
H114 H 0.8436 0.6430 0.6858 0.182 Uiso 1 1 calc R
H115 H 0.9148 0.6676 0.6929 0.182 Uiso 1 1 calc R
C65 C 0.9067(11) 0.6632(8) 0.7387(5) 0.118(5) Uani 1 1 d DU
H116 H 0.8943 0.6631 0.7579 0.177 Uiso 1 1 calc R
H117 H 0.9389 0.6895 0.7352 0.177 Uiso 1 1 calc R
H118 H 0.9275 0.6320 0.7339 0.177 Uiso 1 1 calc R
C66 C 0.7603(6) 0.8148(4) 0.6838(3) 0.037(3) Uani 1 1 d DU
C67 C 0.7688(6) 0.8122(5) 0.6533(3) 0.063(3) Uani 1 1 d DU
C68 C 0.7877(9) 0.7575(6) 0.6478(3) 0.078(4) Uani 1 1 d DU
H119 H 0.8326 0.7507 0.6554 0.118 Uiso 1 1 calc R
H120 H 0.7881 0.7515 0.6283 0.118 Uiso 1 1 calc R
H121 H 0.7541 0.7364 0.6564 0.118 Uiso 1 1 calc R
C69 C 0.7017(8) 0.8253(7) 0.6405(3) 0.081(4) Uani 1 1 d DU
H122 H 0.6662 0.8038 0.6475 0.121 Uiso 1 1 calc R
H123 H 0.7049 0.8215 0.6208 0.121 Uiso 1 1 calc R
H124 H 0.6904 0.8590 0.6448 0.121 Uiso 1 1 calc R
C70 C 0.8285(7) 0.8443(6) 0.6450(3) 0.061(3) Uani 1 1 d DU
H125 H 0.8208 0.8775 0.6514 0.092 Uiso 1 1 calc R
H126 H 0.8327 0.8444 0.6252 0.092 Uiso 1 1 calc R
H127 H 0.8703 0.8316 0.6530 0.092 Uiso 1 1 calc R
C71 C 0.9875(7) 0.8308(5) 0.7370(3) 0.047(3) Uani 1 1 d DU
C72 C 1.0491(8) 0.8158(5) 0.7204(3) 0.059(3) Uani 1 1 d DU
C73 C 1.0291(9) 0.8013(6) 0.6927(3) 0.072(4) Uani 1 1 d DU
H128 H 0.9939 0.7763 0.6937 0.108 Uiso 1 1 calc R
H129 H 1.0687 0.7884 0.6831 0.108 Uiso 1 1 calc R
H130 H 1.0116 0.8296 0.6830 0.108 Uiso 1 1 calc R
C74 C 1.0977(7) 0.8566(6) 0.7193(4) 0.069(4) Uani 1 1 d DU
H131 H 1.0835 0.8798 0.7054 0.103 Uiso 1 1 calc R
H132 H 1.1429 0.8442 0.7150 0.103 Uiso 1 1 calc R
H133 H 1.0989 0.8730 0.7369 0.103 Uiso 1 1 calc R
C75 C 1.0814(8) 0.7725(5) 0.7334(4) 0.069(4) Uani 1 1 d DU
H134 H 1.0900 0.7795 0.7525 0.104 Uiso 1 1 calc R
H135 H 1.1243 0.7653 0.7243 0.104 Uiso 1 1 calc R
H136 H 1.0510 0.7445 0.7319 0.104 Uiso 1 1 calc R
C76 C 0.7428(6) 0.9031(4) 0.7375(2) 0.034(2) Uani 1 1 d U
H137 H 0.7221 0.9003 0.7193 0.041 Uiso 1 1 calc R
H138 H 0.7311 0.9355 0.7448 0.041 Uiso 1 1 calc R
C77 C 0.7133(6) 0.8641(4) 0.7559(2) 0.031(2) Uani 1 1 d U
H139 H 0.7297 0.8711 0.7746 0.037 Uiso 1 1 calc R
C78 C 0.6359(6) 0.8614(4) 0.7572(2) 0.026(2) Uani 1 1 d U
H140 H 0.6168 0.8930 0.7509 0.031 Uiso 1 1 calc R
Cr8 Cr 1.04263(9) 0.52062(5) 0.93339(4) 0.0271(4) Uani 1 1 d .
Cr9 Cr 0.99285(9) 0.40121(6) 0.93063(4) 0.0296(4) Uani 1 1 d .
Cr10 Cr 0.84754(9) 0.33742(6) 0.93962(4) 0.0275(4) Uani 1 1 d .
Cr11 Cr 0.67902(9) 0.35945(6) 0.94171(4) 0.0306(4) Uani 1 1 d .
Cr12 Cr 0.58652(9) 0.46140(6) 0.95167(4) 0.0273(4) Uani 1 1 d .
Cr13 Cr 0.64734(9) 0.57375(6) 0.96241(3) 0.0251(4) Uani 1 1 d .
Cr14 Cr 0.79953(9) 0.62298(6) 0.97901(3) 0.0265(4) Uani 1 1 d .
Ni2 Ni 0.96300(7) 0.62476(4) 0.95032(3) 0.0263(3) Uani 1 1 d .
F4 F 0.8628(3) 0.6127(2) 0.95150(12) 0.0274(13) Uani 1 1 d .
F5 F 0.9633(3) 0.55971(19) 0.93188(13) 0.0284(13) Uani 1 1 d .
F6 F 0.9878(3) 0.4660(2) 0.94524(14) 0.0284(13) Uani 1 1 d .
O36 O 1.0657(4) 0.6379(3) 0.94535(17) 0.0322(17) Uani 1 1 d U
O37 O 1.0982(4) 0.5740(3) 0.92037(19) 0.037(2) Uani 1 1 d U
O38 O 0.9877(4) 0.5906(2) 0.98612(14) 0.0278(16) Uani 1 1 d U
O39 O 1.0643(5) 0.5370(3) 0.97105(15) 0.0329(18) Uani 1 1 d U
O40 O 1.1241(4) 0.4793(3) 0.9327(2) 0.036(2) Uani 1 1 d U
O41 O 1.0925(4) 0.4016(3) 0.9353(2) 0.040(2) Uani 1 1 d U
O42 O 1.0214(4) 0.5078(3) 0.89506(16) 0.0315(18) Uani 1 1 d U
O43 O 0.9975(4) 0.4274(3) 0.89424(19) 0.0363(19) Uani 1 1 d U
O44 O 1.0058(4) 0.3367(3) 0.9145(2) 0.043(2) Uani 1 1 d U
O45 O 0.9218(5) 0.2920(3) 0.9313(2) 0.042(2) Uani 1 1 d U
O46 O 0.9891(4) 0.3749(3) 0.96785(19) 0.037(2) Uani 1 1 d U
O47 O 0.8834(5) 0.3497(3) 0.97543(19) 0.040(2) Uani 1 1 d U
O48 O 0.8005(5) 0.2805(3) 0.95586(19) 0.041(2) Uani 1 1 d U
O49 O 0.6913(4) 0.2899(3) 0.9492(2) 0.045(2) Uani 1 1 d U
O50 O 0.8082(4) 0.3202(3) 0.90401(17) 0.0335(18) Uani 1 1 d U
O51 O 0.6972(4) 0.3442(3) 0.90301(19) 0.0362(19) Uani 1 1 d U
O52 O 0.5829(4) 0.3451(3) 0.93483(18) 0.0354(19) Uani 1 1 d U
O53 O 0.5244(4) 0.4143(3) 0.93608(18) 0.0351(19) Uani 1 1 d U
O54 O 0.6674(4) 0.3668(3) 0.98076(15) 0.0328(18) Uani 1 1 d U
O55 O 0.5891(5) 0.4256(3) 0.98611(16) 0.0352(19) Uani 1 1 d U
O56 O 0.5107(4) 0.4983(3) 0.96722(18) 0.037(2) Uani 1 1 d U
O57 O 0.5454(4) 0.5742(3) 0.96363(16) 0.0323(17) Uani 1 1 d U
O58 O 0.5744(4) 0.5006(3) 0.91884(16) 0.0323(18) Uani 1 1 d U
O59 O 0.6390(4) 0.5677(3) 0.92242(15) 0.0263(16) Uani 1 1 d U
O60 O 0.6456(5) 0.6449(3) 0.95653(18) 0.038(2) Uani 1 1 d U
O61 O 0.7513(4) 0.6734(3) 0.95837(17) 0.0318(17) Uani 1 1 d U
O62 O 0.6463(5) 0.5844(3) 1.00223(17) 0.038(2) Uani 1 1 d U
O63 O 0.7365(4) 0.6309(3) 1.00960(16) 0.0341(18) Uani 1 1 d U
O64 O 0.8581(5) 0.6715(3) 0.99628(15) 0.0344(19) Uani 1 1 d U
O65 O 0.9482(5) 0.6877(3) 0.9702(2) 0.044(2) Uani 1 1 d U
O66 O 0.7444(3) 0.5717(2) 0.96199(15) 0.0207(14) Uani 1 1 d U
O67 O 0.6546(4) 0.5034(2) 0.96625(13) 0.0232(15) Uani 1 1 d U
O68 O 0.6629(4) 0.4287(2) 0.93444(14) 0.0246(15) Uani 1 1 d U
O69 O 0.7710(3) 0.3820(2) 0.94583(15) 0.0200(14) Uani 1 1 d U
O70 O 0.8942(4) 0.3967(2) 0.92702(16) 0.0241(15) Uani 1 1 d U
N2 N 0.8472(5) 0.5663(3) 0.99883(16) 0.0215(18) Uani 1 1 d U
H141 H 0.8883 0.5613 0.9901 0.026 Uiso 1 1 calc R
C79 C 0.6061(6) 0.8494(4) 0.7840(2) 0.030(2) Uani 1 1 d U
H142 H 0.6294 0.8202 0.7916 0.036 Uiso 1 1 calc R
C80 C 0.6055(6) 0.8900(4) 0.8055(2) 0.031(2) Uani 1 1 d U
H143 H 0.5890 0.8752 0.8227 0.037 Uiso 1 1 calc R
C81 C 0.6686(8) 0.9183(4) 0.8122(2) 0.043(3) Uani 1 1 d U
H144 H 0.7039 0.8967 0.8197 0.052 Uiso 1 1 calc R
H145 H 0.6867 0.9345 0.7959 0.052 Uiso 1 1 calc R
C82 C 0.8445(8) 0.9265(4) 0.7113(2) 0.039(3) Uani 1 1 d U
H146 H 0.8298 0.9107 0.6943 0.047 Uiso 1 1 calc R
H147 H 0.8945 0.9250 0.7120 0.047 Uiso 1 1 calc R
C83 C 0.8217(8) 0.9799(5) 0.7112(3) 0.049(3) Uani 1 1 d U
H148 H 0.7723 0.9815 0.7096 0.074 Uiso 1 1 calc R
H149 H 0.8425 0.9967 0.6958 0.074 Uiso 1 1 calc R
H150 H 0.8359 0.9955 0.7280 0.074 Uiso 1 1 calc R
C84 C 1.1067(6) 0.6186(4) 0.9300(3) 0.038(3) Uani 1 1 d DU
C85 C 1.1691(6) 0.6458(4) 0.9191(2) 0.049(3) Uani 1 1 d DU
C86 C 1.2306(6) 0.6164(5) 0.9237(3) 0.066(4) Uani 1 1 d DU
H151 H 1.2301 0.6037 0.9422 0.098 Uiso 1 1 calc R
H152 H 1.2708 0.6367 0.9211 0.098 Uiso 1 1 calc R
H153 H 1.2316 0.5893 0.9109 0.098 Uiso 1 1 calc R
C87 C 1.1564(8) 0.6533(6) 0.8894(3) 0.066(4) Uani 1 1 d DU
H154 H 1.1934 0.6724 0.8816 0.098 Uiso 1 1 calc R
H155 H 1.1135 0.6707 0.8869 0.098 Uiso 1 1 calc R
H156 H 1.1539 0.6218 0.8803 0.098 Uiso 1 1 calc R
C88 C 1.1728(8) 0.6940(5) 0.9332(3) 0.068(4) Uani 1 1 d DU
H157 H 1.1720 0.6890 0.9528 0.103 Uiso 1 1 calc R
H158 H 1.1340 0.7140 0.9279 0.103 Uiso 1 1 calc R
H159 H 1.2149 0.7105 0.9281 0.103 Uiso 1 1 calc R
C89 C 1.0412(6) 0.5672(3) 0.9885(2) 0.028(2) Uani 1 1 d DU
C90 C 1.0900(6) 0.5753(4) 1.0125(2) 0.042(2) Uani 1 1 d DU
C91 C 1.1058(7) 0.5258(4) 1.0255(3) 0.051(3) Uani 1 1 d DU
H160 H 1.1544 0.5236 1.0293 0.076 Uiso 1 1 calc R
H161 H 1.0927 0.4997 1.0130 0.076 Uiso 1 1 calc R
H162 H 1.0803 0.5225 1.0424 0.076 Uiso 1 1 calc R
C92 C 1.1563(6) 0.5979(4) 1.0016(3) 0.047(3) Uani 1 1 d DU
H163 H 1.1457 0.6276 0.9916 0.071 Uiso 1 1 calc R
H164 H 1.1788 0.5747 0.9896 0.071 Uiso 1 1 calc R
H165 H 1.1862 0.6057 1.0168 0.071 Uiso 1 1 calc R
C93 C 1.0580(7) 0.6094(5) 1.0333(2) 0.046(3) Uani 1 1 d DU
H166 H 1.0191 0.5933 1.0418 0.070 Uiso 1 1 calc R
H167 H 1.0428 0.6391 1.0243 0.070 Uiso 1 1 calc R
H168 H 1.0915 0.6176 1.0472 0.070 Uiso 1 1 calc R
C94 C 1.1329(5) 0.4359(4) 0.9359(2) 0.033(2) Uani 1 1 d DU
C95 C 1.2059(6) 0.4216(4) 0.9434(2) 0.038(2) Uani 1 1 d DU
C96 C 1.2173(6) 0.3671(4) 0.9416(3) 0.040(3) Uani 1 1 d DU
H169 H 1.2221 0.3577 0.9226 0.060 Uiso 1 1 calc R
H170 H 1.1785 0.3501 0.9495 0.060 Uiso 1 1 calc R
H171 H 1.2586 0.3584 0.9515 0.060 Uiso 1 1 calc R
C97 C 1.2555(6) 0.4482(4) 0.9249(3) 0.048(3) Uani 1 1 d DU
H172 H 1.3020 0.4395 0.9298 0.073 Uiso 1 1 calc R
H173 H 1.2493 0.4833 0.9269 0.073 Uiso 1 1 calc R
H174 H 1.2469 0.4389 0.9061 0.073 Uiso 1 1 calc R
C98 C 1.2216(7) 0.4383(5) 0.9725(3) 0.052(3) Uani 1 1 d DU
H175 H 1.2666 0.4268 0.9778 0.079 Uiso 1 1 calc R
H176 H 1.1876 0.4249 0.9849 0.079 Uiso 1 1 calc R
H177 H 1.2204 0.4738 0.9734 0.079 Uiso 1 1 calc R
C99 C 1.0001(6) 0.4697(4) 0.8823(3) 0.035(2) Uani 1 1 d DU
C100 C 0.9801(6) 0.4706(4) 0.8534(3) 0.055(3) Uani 1 1 d DU
C101 C 0.9079(7) 0.4496(6) 0.8512(3) 0.068(4) Uani 1 1 d DU
H178 H 0.9070 0.4168 0.8588 0.102 Uiso 1 1 calc R
H179 H 0.8945 0.4482 0.8321 0.102 Uiso 1 1 calc R
H180 H 0.8762 0.4704 0.8611 0.102 Uiso 1 1 calc R
C102 C 0.9826(9) 0.5226(5) 0.8430(3) 0.068(4) Uani 1 1 d DU
H181 H 0.9621 0.5444 0.8564 0.102 Uiso 1 1 calc R
H182 H 0.9574 0.5249 0.8260 0.102 Uiso 1 1 calc R
H183 H 1.0298 0.5321 0.8400 0.102 Uiso 1 1 calc R
C103 C 1.0292(8) 0.4377(5) 0.8375(3) 0.062(4) Uani 1 1 d DU
H184 H 1.0718 0.4551 0.8344 0.093 Uiso 1 1 calc R
H185 H 1.0088 0.4289 0.8202 0.093 Uiso 1 1 calc R
H186 H 1.0383 0.4082 0.8480 0.093 Uiso 1 1 calc R
C104 C 0.9775(5) 0.2970(3) 0.9201(2) 0.031(2) Uani 1 1 d DU
C105 C 1.0161(6) 0.2508(4) 0.9104(2) 0.039(2) Uani 1 1 d DU
C106 C 0.9829(7) 0.2067(3) 0.9243(2) 0.041(3) Uani 1 1 d DU
H187 H 0.9386 0.2006 0.9161 0.061 Uiso 1 1 calc R
H188 H 0.9771 0.2135 0.9436 0.061 Uiso 1 1 calc R
H189 H 1.0119 0.1782 0.9220 0.061 Uiso 1 1 calc R
C107 C 1.0112(7) 0.2494(4) 0.8793(2) 0.046(3) Uani 1 1 d DU
H190 H 1.0362 0.2213 0.8724 0.069 Uiso 1 1 calc R
H191 H 1.0306 0.2792 0.8717 0.069 Uiso 1 1 calc R
H192 H 0.9636 0.2468 0.8739 0.069 Uiso 1 1 calc R
C108 C 1.0913(6) 0.2574(5) 0.9200(3) 0.050(3) Uani 1 1 d DU
H193 H 1.1172 0.2281 0.9156 0.075 Uiso 1 1 calc R
H194 H 1.0923 0.2628 0.9395 0.075 Uiso 1 1 calc R
H195 H 1.1113 0.2854 0.9107 0.075 Uiso 1 1 calc R
C109 C 0.9409(7) 0.3610(4) 0.9828(3) 0.040(3) Uani 1 1 d DU
C110 C 0.9589(7) 0.3514(5) 1.0132(4) 0.074(3) Uani 1 1 d DU
C111 C 0.9706(10) 0.2958(6) 1.0154(4) 0.085(4) Uani 1 1 d DU
H196 H 0.9268 0.2791 1.0160 0.127 Uiso 1 1 calc R
H197 H 0.9961 0.2887 1.0319 0.127 Uiso 1 1 calc R
H198 H 0.9963 0.2845 0.9997 0.127 Uiso 1 1 calc R
C112 C 1.0246(9) 0.3794(6) 1.0199(4) 0.081(4) Uani 1 1 d DU
H199 H 1.0633 0.3572 1.0188 0.121 Uiso 1 1 calc R
H200 H 1.0214 0.3927 1.0382 0.121 Uiso 1 1 calc R
H201 H 1.0307 0.4059 1.0069 0.121 Uiso 1 1 calc R
C113 C 0.8985(10) 0.3673(7) 1.0308(3) 0.088(4) Uani 1 1 d DU
H202 H 0.8683 0.3881 1.0202 0.132 Uiso 1 1 calc R
H203 H 0.9152 0.3854 1.0465 0.132 Uiso 1 1 calc R
H204 H 0.8737 0.3386 1.0370 0.132 Uiso 1 1 calc R
C114 C 0.7431(8) 0.2661(5) 0.9576(3) 0.054(3) Uani 1 1 d DU
C115 C 0.7287(8) 0.2152(7) 0.9703(3) 0.087(4) Uani 1 1 d DU
C116 C 0.7044(12) 0.1826(7) 0.9493(5) 0.112(5) Uani 1 1 d DU
H205 H 0.7418 0.1745 0.9371 0.169 Uiso 1 1 calc R
H206 H 0.6682 0.1986 0.9391 0.169 Uiso 1 1 calc R
H207 H 0.6869 0.1529 0.9576 0.169 Uiso 1 1 calc R
C117 C 0.7894(11) 0.1954(7) 0.9831(4) 0.101(5) Uani 1 1 d DU
H208 H 0.7806 0.1620 0.9889 0.152 Uiso 1 1 calc R
H209 H 0.8014 0.2152 0.9988 0.152 Uiso 1 1 calc R
H210 H 0.8269 0.1956 0.9701 0.152 Uiso 1 1 calc R
C118 C 0.6766(10) 0.2193(7) 0.9917(4) 0.092(5) Uani 1 1 d DU
H211 H 0.6354 0.2023 0.9859 0.138 Uiso 1 1 calc R
H212 H 0.6662 0.2536 0.9949 0.138 Uiso 1 1 calc R
H213 H 0.6936 0.2046 1.0084 0.138 Uiso 1 1 calc R
C119 C 0.7497(6) 0.3244(4) 0.8925(3) 0.037(3) Uani 1 1 d DU
C120 C 0.7422(7) 0.3071(5) 0.8636(4) 0.069(3) Uani 1 1 d DU
C121 C 0.7115(10) 0.3480(8) 0.8466(4) 0.099(5) Uani 1 1 d DU
H214 H 0.6863 0.3702 0.8584 0.149 Uiso 1 1 calc R
H215 H 0.6808 0.3342 0.8331 0.149 Uiso 1 1 calc R
H216 H 0.7478 0.3658 0.8375 0.149 Uiso 1 1 calc R
C122 C 0.8100(8) 0.2910(6) 0.8522(3) 0.072(4) Uani 1 1 d DU
H217 H 0.8349 0.2726 0.8659 0.108 Uiso 1 1 calc R
H218 H 0.8365 0.3196 0.8470 0.108 Uiso 1 1 calc R
H219 H 0.8025 0.2705 0.8363 0.108 Uiso 1 1 calc R
C123 C 0.6940(9) 0.2634(6) 0.8634(4) 0.084(4) Uani 1 1 d DU
H220 H 0.7170 0.2354 0.8553 0.126 Uiso 1 1 calc R
H221 H 0.6536 0.2714 0.8528 0.126 Uiso 1 1 calc R
H222 H 0.6807 0.2556 0.8820 0.126 Uiso 1 1 calc R
C124 C 0.5331(5) 0.3694(4) 0.9300(2) 0.032(2) Uani 1 1 d DU
C125 C 0.4759(7) 0.3461(4) 0.9128(3) 0.050(3) Uani 1 1 d DU
C126 C 0.4065(6) 0.3639(6) 0.9229(3) 0.066(4) Uani 1 1 d DU
H223 H 0.3705 0.3463 0.9133 0.099 Uiso 1 1 calc R
H224 H 0.4021 0.3987 0.9193 0.099 Uiso 1 1 calc R
H225 H 0.4026 0.3579 0.9423 0.099 Uiso 1 1 calc R
C127 C 0.4877(8) 0.3637(5) 0.8833(3) 0.059(3) Uani 1 1 d DU
H226 H 0.4570 0.3463 0.8711 0.089 Uiso 1 1 calc R
H227 H 0.5347 0.3571 0.8780 0.089 Uiso 1 1 calc R
H228 H 0.4790 0.3986 0.8821 0.089 Uiso 1 1 calc R
C128 C 0.4803(7) 0.2903(4) 0.9140(3) 0.053(3) Uani 1 1 d DU
H229 H 0.4606 0.2788 0.9310 0.079 Uiso 1 1 calc R
H230 H 0.5278 0.2802 0.9130 0.079 Uiso 1 1 calc R
H231 H 0.4552 0.2764 0.8988 0.079 Uiso 1 1 calc R
C129 C 0.6294(6) 0.3947(4) 0.9954(3) 0.040(3) Uani 1 1 d DU
C130 C 0.6409(6) 0.3918(4) 1.0263(3) 0.060(3) Uani 1 1 d DU
C131 C 0.5762(9) 0.4093(6) 1.0406(3) 0.076(4) Uani 1 1 d DU
H232 H 0.5415 0.3840 1.0395 0.115 Uiso 1 1 calc R
H233 H 0.5596 0.4388 1.0317 0.115 Uiso 1 1 calc R
H234 H 0.5864 0.4164 1.0595 0.115 Uiso 1 1 calc R
C132 C 0.6555(9) 0.3395(6) 1.0337(3) 0.070(4) Uani 1 1 d DU
H235 H 0.6899 0.3263 1.0215 0.105 Uiso 1 1 calc R
H236 H 0.6139 0.3203 1.0321 0.105 Uiso 1 1 calc R
H237 H 0.6720 0.3379 1.0524 0.105 Uiso 1 1 calc R
C133 C 0.6985(8) 0.4255(6) 1.0339(3) 0.077(4) Uani 1 1 d DU
H238 H 0.6804 0.4576 1.0382 0.115 Uiso 1 1 calc R
H239 H 0.7302 0.4281 1.0187 0.115 Uiso 1 1 calc R
H240 H 0.7222 0.4124 1.0497 0.115 Uiso 1 1 calc R
C134 C 0.5005(7) 0.5438(4) 0.9668(2) 0.039(3) Uani 1 1 d DU
C135 C 0.4291(8) 0.5635(4) 0.9715(3) 0.061(3) Uani 1 1 d DU
C136 C 0.3788(7) 0.5240(6) 0.9642(4) 0.074(4) Uani 1 1 d DU
H241 H 0.3723 0.5024 0.9797 0.111 Uiso 1 1 calc R
H242 H 0.3963 0.5052 0.9489 0.111 Uiso 1 1 calc R
H243 H 0.3354 0.5388 0.9592 0.111 Uiso 1 1 calc R
C137 C 0.4219(9) 0.5793(6) 1.0005(3) 0.078(4) Uani 1 1 d DU
H244 H 0.3809 0.5990 1.0024 0.117 Uiso 1 1 calc R
H245 H 0.4615 0.5986 1.0057 0.117 Uiso 1 1 calc R
H246 H 0.4187 0.5507 1.0121 0.117 Uiso 1 1 calc R
C138 C 0.4177(8) 0.6073(5) 0.9532(3) 0.068(4) Uani 1 1 d DU
H247 H 0.3691 0.6139 0.9519 0.101 Uiso 1 1 calc R
H248 H 0.4360 0.6005 0.9352 0.101 Uiso 1 1 calc R
H249 H 0.4407 0.6356 0.9609 0.101 Uiso 1 1 calc R
C139 C 0.6000(6) 0.5396(4) 0.9092(2) 0.039(3) Uani 1 1 d DU
C140 C 0.5820(6) 0.5531(4) 0.8804(3) 0.056(3) Uani 1 1 d DU
C141 C 0.5120(7) 0.5315(6) 0.8736(3) 0.068(4) Uani 1 1 d DU
H250 H 0.5136 0.5162 0.8557 0.103 Uiso 1 1 calc R
H251 H 0.4780 0.5574 0.8735 0.103 Uiso 1 1 calc R
H252 H 0.4998 0.5072 0.8872 0.103 Uiso 1 1 calc R
C142 C 0.5806(9) 0.6092(5) 0.8783(3) 0.071(4) Uani 1 1 d DU
H253 H 0.5376 0.6214 0.8856 0.107 Uiso 1 1 calc R
H254 H 0.5850 0.6189 0.8593 0.107 Uiso 1 1 calc R
H255 H 0.6182 0.6228 0.8888 0.107 Uiso 1 1 calc R
C143 C 0.6367(8) 0.5309(6) 0.8618(3) 0.068(4) Uani 1 1 d DU
H256 H 0.6814 0.5428 0.8672 0.103 Uiso 1 1 calc R
H257 H 0.6277 0.5402 0.8430 0.103 Uiso 1 1 calc R
H258 H 0.6356 0.4954 0.8634 0.103 Uiso 1 1 calc R
C144 C 0.6889(6) 0.6777(4) 0.9517(2) 0.034(2) Uani 1 1 d DU
C145 C 0.6657(5) 0.7274(4) 0.9420(2) 0.048(3) Uani 1 1 d DU
C146 C 0.5969(7) 0.7225(5) 0.9284(3) 0.062(3) Uani 1 1 d DU
H259 H 0.5617 0.7193 0.9422 0.093 Uiso 1 1 calc R
H260 H 0.5968 0.6937 0.9168 0.093 Uiso 1 1 calc R
H261 H 0.5881 0.7514 0.9174 0.093 Uiso 1 1 calc R
C147 C 0.6623(8) 0.7614(5) 0.9667(3) 0.065(3) Uani 1 1 d DU
H262 H 0.6499 0.7942 0.9608 0.097 Uiso 1 1 calc R
H263 H 0.7066 0.7623 0.9756 0.097 Uiso 1 1 calc R
H264 H 0.6282 0.7493 0.9794 0.097 Uiso 1 1 calc R
C148 C 0.7184(7) 0.7466(5) 0.9216(3) 0.062(3) Uani 1 1 d DU
H265 H 0.7262 0.7222 0.9076 0.093 Uiso 1 1 calc R
H266 H 0.7610 0.7534 0.9311 0.093 Uiso 1 1 calc R
H267 H 0.7015 0.7765 0.9133 0.093 Uiso 1 1 calc R
C149 C 0.6814(7) 0.6110(4) 1.0160(3) 0.044(3) Uani 1 1 d DU
C150 C 0.6509(9) 0.6234(5) 1.0442(4) 0.086(4) Uani 1 1 d DU
C151 C 0.6318(11) 0.5780(8) 1.0586(4) 0.107(5) Uani 1 1 d DU
H268 H 0.6146 0.5542 1.0456 0.160 Uiso 1 1 calc R
H269 H 0.5966 0.5852 1.0720 0.160 Uiso 1 1 calc R
H270 H 0.6717 0.5647 1.0678 0.160 Uiso 1 1 calc R
C152 C 0.6993(11) 0.6527(7) 1.0606(3) 0.095(5) Uani 1 1 d DU
H271 H 0.7325 0.6311 1.0692 0.142 Uiso 1 1 calc R
H272 H 0.6744 0.6704 1.0747 0.142 Uiso 1 1 calc R
H273 H 0.7228 0.6759 1.0489 0.142 Uiso 1 1 calc R
C153 C 0.5881(10) 0.6537(8) 1.0400(5) 0.113(5) Uani 1 1 d DU
H274 H 0.5953 0.6862 1.0475 0.169 Uiso 1 1 calc R
H275 H 0.5496 0.6383 1.0491 0.169 Uiso 1 1 calc R
H276 H 0.5785 0.6563 1.0206 0.169 Uiso 1 1 calc R
C154 C 0.9070(6) 0.6977(5) 0.9880(3) 0.044(3) Uani 1 1 d DU
C155 C 0.9159(7) 0.7456(5) 1.0039(3) 0.073(3) Uani 1 1 d DU
C156 C 0.9182(12) 0.7355(7) 1.0334(3) 0.088(4) Uani 1 1 d DU
H277 H 0.8735 0.7247 1.0395 0.132 Uiso 1 1 calc R
H278 H 0.9310 0.7651 1.0431 0.132 Uiso 1 1 calc R
H279 H 0.9516 0.7101 1.0370 0.132 Uiso 1 1 calc R
C157 C 0.9791(9) 0.7702(6) 0.9969(4) 0.076(4) Uani 1 1 d DU
H280 H 1.0164 0.7468 0.9972 0.114 Uiso 1 1 calc R
H281 H 0.9880 0.7961 1.0100 0.114 Uiso 1 1 calc R
H282 H 0.9752 0.7842 0.9788 0.114 Uiso 1 1 calc R
C158 C 0.8537(10) 0.7743(6) 1.0028(5) 0.084(4) Uani 1 1 d DU
H283 H 0.8270 0.7644 0.9870 0.126 Uiso 1 1 calc R
H284 H 0.8652 0.8088 1.0013 0.126 Uiso 1 1 calc R
H285 H 0.8272 0.7689 1.0193 0.126 Uiso 1 1 calc R
C159 C 0.8055(6) 0.5222(4) 0.9939(2) 0.029(2) Uani 1 1 d U
H286 H 0.7696 0.5196 1.0078 0.034 Uiso 1 1 calc R
H287 H 0.8342 0.4928 0.9950 0.034 Uiso 1 1 calc R
C160 C 0.7741(6) 0.5256(3) 0.9665(2) 0.023(2) Uani 1 1 d U
H288 H 0.8111 0.5214 0.9529 0.028 Uiso 1 1 calc R
C161 C 0.7245(5) 0.4839(3) 0.9626(2) 0.0215(19) Uani 1 1 d U
H289 H 0.7331 0.4589 0.9768 0.026 Uiso 1 1 calc R
C162 C 0.7247(6) 0.4588(3) 0.93447(19) 0.024(2) Uani 1 1 d U
H290 H 0.7220 0.4837 0.9198 0.028 Uiso 1 1 calc R
C163 C 0.7819(5) 0.4245(3) 0.9288(2) 0.0213(19) Uani 1 1 d U
H291 H 0.7784 0.4140 0.9095 0.026 Uiso 1 1 calc R
C164 C 0.8545(5) 0.4390(4) 0.9342(2) 0.025(2) Uani 1 1 d U
H292 H 0.8675 0.4672 0.9229 0.030 Uiso 1 1 calc R
H293 H 0.8611 0.4475 0.9534 0.030 Uiso 1 1 calc R
C165 C 0.8636(7) 0.5742(5) 1.0286(3) 0.042(3) Uani 1 1 d U
H294 H 0.8215 0.5818 1.0386 0.050 Uiso 1 1 calc R
H295 H 0.8947 0.6022 1.0305 0.050 Uiso 1 1 calc R
C166 C 0.8972(8) 0.5282(5) 1.0410(3) 0.045(3) Uani 1 1 d U
H296 H 0.8646 0.5014 1.0409 0.067 Uiso 1 1 calc R
H297 H 0.9111 0.5351 1.0596 0.067 Uiso 1 1 calc R
H298 H 0.9370 0.5192 1.0303 0.067 Uiso 1 1 calc R
C167 C 0.9245(8) 0.8169(5) 0.8426(3) 0.068(4) Uani 1 1 d DU
H299 H 0.9049 0.8467 0.8481 0.082 Uiso 1 1 calc R
C168 C 0.9301(8) 0.7815(6) 0.8599(3) 0.067(4) Uani 1 1 d DU
H300 H 0.9152 0.7862 0.8780 0.081 Uiso 1 1 calc R
C169 C 0.9573(9) 0.7373(5) 0.8524(3) 0.059(3) Uani 1 1 d DU
C170 C 0.9789(11) 0.7332(5) 0.8262(4) 0.080(4) Uani 1 1 d DU
H301 H 0.9951 0.7028 0.8199 0.096 Uiso 1 1 calc R
C171 C 0.9778(9) 0.7708(6) 0.8096(3) 0.067(4) Uani 1 1 d DU
H302 H 0.9995 0.7686 0.7925 0.080 Uiso 1 1 calc R
C172 C 0.9574(9) 0.6976(6) 0.8716(4) 0.064(3) Uani 1 1 d DU
C173 C 0.9501(8) 0.6983(6) 0.9024(4) 0.057(3) Uani 1 1 d DU
H303 H 0.9437 0.7265 0.9132 0.068 Uiso 1 1 calc R
C174 C 0.9697(8) 0.6492(5) 0.8659(3) 0.052(3) Uani 1 1 d DU
H304 H 0.9788 0.6358 0.8486 0.062 Uiso 1 1 calc R
N3 N 0.9463(5) 0.8117(4) 0.8167(2) 0.053(3) Uani 1 1 d DU
N4 N 0.9542(5) 0.6537(3) 0.9116(2) 0.036(2) Uani 1 1 d DU
N5 N 0.9661(6) 0.6243(4) 0.8900(2) 0.047(3) Uani 1 1 d DU
H305 H 0.9709 0.5927 0.8913 0.056 Uiso 1 1 calc R
C500 C 0.7865(7) 0.6106(3) 0.8980(2) 0.044(3) Uani 1 1 d DU
H306 H 0.8168 0.6258 0.9116 0.053 Uiso 1 1 calc R
H307 H 0.7410 0.6074 0.9063 0.053 Uiso 1 1 calc R
Cl1 Cl 0.8176(2) 0.55244(14) 0.88968(7) 0.0540(9) Uani 1 1 d DU
Cl2 Cl 0.7813(3) 0.64842(16) 0.86912(8) 0.0692(12) Uani 1 1 d DU
C501 C 0.7652(7) 0.7758(5) 0.8120(2) 0.044(3) Uani 1 1 d DU
H308 H 0.7291 0.7712 0.7983 0.053 Uiso 1 1 calc R
H309 H 0.7951 0.8022 0.8055 0.053 Uiso 1 1 calc R
Cl3 Cl 0.8119(4) 0.7226(3) 0.81469(19) 0.145(4) Uani 1 1 d DU
Cl4 Cl 0.7274(5) 0.7936(4) 0.84323(14) 0.168(4) Uani 1 1 d DU
C502 C 0.4291(9) 0.3998(5) 0.9936(3) 0.071(5) Uani 1 1 d DU
H310 H 0.3967 0.4037 0.9785 0.086 Uiso 1 1 calc R
H311 H 0.4678 0.4218 0.9902 0.086 Uiso 1 1 calc R
Cl5 Cl 0.4582(3) 0.33938(17) 0.99430(11) 0.0834(15) Uani 1 1 d DU
Cl6 Cl 0.3889(3) 0.4165(3) 1.02431(14) 0.112(2) Uani 1 1 d DU
C503 C 0.4692(11) 0.7546(11) 0.8232(5) 0.134(10) Uani 1 1 d DU
H312 H 0.4770 0.7430 0.8045 0.161 Uiso 1 1 calc R
H313 H 0.4474 0.7869 0.8223 0.161 Uiso 1 1 calc R
Cl7 Cl 0.5475(9) 0.7586(6) 0.8409(3) 0.237(7) Uani 1 1 d DU
Cl8 Cl 0.4157(10) 0.7128(6) 0.8409(4) 0.294(9) Uani 1 1 d DU
C504 C 0.805(2) 0.5821(19) 0.8135(12) 0.32(4) Uani 1 1 d DU
H50A H 0.7707 0.6077 0.8110 0.381 Uiso 1 1 calc R
H50B H 0.8082 0.5743 0.8330 0.381 Uiso 1 1 calc R
Cl9 Cl 0.8842(14) 0.6026(9) 0.8018(5) 0.367(12) Uani 1 1 d DU
Cl10 Cl 0.7834(12) 0.5300(9) 0.7950(5) 0.343(11) Uani 1 1 d DU

loop_
_atom_site_aniso_label
_atom_site_aniso_U_11
_atom_site_aniso_U_22
_atom_site_aniso_U_33
_atom_site_aniso_U_23
_atom_site_aniso_U_13
_atom_site_aniso_U_12
Cr1 0.078(2) 0.0879(19) 0.0339(11) -0.0117(12) -0.0037(13) -0.0494(16)
Cr2 0.093(2) 0.0601(15) 0.0431(13) -0.0208(12) 0.0004(14) -0.0360(15)
Cr3 0.0674(16) 0.0385(10) 0.0364(10) -0.0096(9) 0.0156(11) -0.0155(11)
Cr4 0.0476(13) 0.0316(9) 0.0305(9) -0.0043(7) 0.0052(9) -0.0021(8)
Cr5 0.0320(11) 0.0527(12) 0.0433(11) -0.0258(10) 0.0010(10) -0.0003(9)
Cr6 0.0300(10) 0.0226(8) 0.0321(9) 0.0007(7) -0.0022(8) -0.0017(7)
Cr7 0.0294(10) 0.0284(8) 0.0313(9) 0.0081(7) -0.0064(8) -0.0022(7)
Ni1 0.0411(9) 0.0549(10) 0.0278(7) 0.0189(7) -0.0114(7) -0.0227(8)
F1 0.043(4) 0.033(3) 0.030(3) 0.020(3) -0.012(3) -0.008(3)
F2 0.045(5) 0.084(6) 0.034(4) 0.004(4) -0.012(4) -0.027(4)
F3 0.081(7) 0.081(6) 0.031(4) -0.020(4) 0.020(4) -0.055(5)
O1 0.069(7) 0.084(7) 0.038(5) 0.000(5) 0.001(5) -0.031(6)
O2 0.095(10) 0.143(12) 0.032(5) -0.008(7) -0.030(6) -0.042(9)
O3 0.076(7) 0.048(5) 0.030(4) 0.009(4) -0.036(5) -0.037(5)
O4 0.074(8) 0.064(6) 0.044(5) -0.011(5) 0.000(5) -0.040(6)
O5 0.077(9) 0.109(10) 0.091(9) -0.041(8) 0.018(8) -0.069(8)
O6 0.127(12) 0.068(7) 0.074(8) -0.020(6) -0.054(8) -0.036(8)
O7 0.070(8) 0.098(9) 0.051(6) -0.003(6) 0.002(6) -0.032(7)
O8 0.110(11) 0.083(8) 0.032(5) -0.025(5) 0.018(6) -0.029(8)
O9 0.135(13) 0.077(8) 0.053(7) -0.037(6) -0.013(8) -0.003(8)
O10 0.060(7) 0.056(6) 0.058(6) -0.028(5) 0.036(6) -0.017(5)
O11 0.097(10) 0.070(7) 0.074(8) 0.006(6) -0.018(8) -0.048(7)
O12 0.076(7) 0.034(4) 0.043(5) -0.002(4) -0.006(5) -0.014(5)
O13 0.060(7) 0.039(5) 0.098(9) -0.011(5) 0.028(7) 0.003(5)
O14 0.061(7) 0.060(6) 0.057(6) -0.018(5) 0.026(6) -0.006(5)
O15 0.078(8) 0.065(6) 0.030(4) -0.002(4) 0.004(5) -0.039(6)
O16 0.052(6) 0.054(5) 0.029(4) -0.008(4) -0.001(4) -0.018(5)
O17 0.037(5) 0.039(5) 0.057(6) -0.008(4) -0.006(5) 0.004(4)
O18 0.019(4) 0.063(6) 0.082(7) -0.030(6) -0.007(5) -0.003(4)
O19 0.093(8) 0.032(4) 0.041(5) -0.012(4) 0.005(6) -0.001(5)
O20 0.035(5) 0.078(6) 0.029(4) -0.021(4) -0.012(4) 0.028(5)
O21 0.029(5) 0.068(6) 0.064(6) -0.043(5) -0.006(5) -0.005(4)
O22 0.032(5) 0.033(4) 0.038(4) -0.007(3) 0.007(4) -0.004(3)
O23 0.065(7) 0.039(5) 0.048(5) -0.024(4) 0.002(5) -0.015(5)
O24 0.039(5) 0.034(4) 0.042(5) 0.007(4) -0.017(4) -0.009(4)
O25 0.039(5) 0.025(4) 0.066(6) 0.003(4) 0.030(5) -0.003(4)
O26 0.040(5) 0.025(4) 0.046(5) 0.009(3) -0.010(4) 0.005(3)
O27 0.026(4) 0.038(4) 0.032(4) 0.007(3) -0.010(4) 0.008(3)
O28 0.033(4) 0.042(4) 0.026(4) 0.003(3) -0.004(4) 0.000(4)
O29 0.028(4) 0.048(5) 0.036(4) 0.007(4) -0.002(4) -0.006(4)
O30 0.038(5) 0.077(6) 0.035(5) 0.021(5) -0.019(4) -0.016(5)
O31 0.038(5) 0.026(4) 0.032(4) -0.002(3) -0.004(4) -0.003(3)
O32 0.027(4) 0.023(3) 0.031(4) -0.008(3) 0.002(3) 0.003(3)
O33 0.037(5) 0.049(5) 0.027(4) -0.014(4) 0.008(4) -0.001(4)
O34 0.049(5) 0.049(5) 0.018(3) -0.010(3) 0.000(4) -0.011(4)
O35 0.046(5) 0.050(5) 0.042(5) -0.013(4) 0.009(5) -0.020(4)
N1 0.026(5) 0.033(4) 0.017(4) 0.004(3) 0.007(4) -0.003(4)
C1 0.047(7) 0.102(10) 0.059(8) 0.009(8) -0.013(7) -0.029(7)
C2 0.082(7) 0.128(8) 0.079(7) -0.004(6) -0.033(6) -0.013(7)
C3 0.086(8) 0.131(10) 0.090(9) -0.007(8) -0.014(8) -0.006(8)
C4 0.087(9) 0.128(9) 0.095(9) -0.018(8) -0.041(8) -0.006(8)
C5 0.103(9) 0.133(9) 0.080(8) 0.001(8) -0.033(7) -0.005(9)
C6 0.086(9) 0.063(7) 0.051(7) 0.000(6) -0.013(7) -0.041(7)
C7 0.075(6) 0.063(6) 0.061(6) 0.007(5) -0.017(6) -0.031(5)
C8 0.073(7) 0.060(7) 0.066(7) 0.004(6) -0.005(7) -0.033(6)
C9 0.075(8) 0.072(7) 0.061(6) 0.018(6) -0.002(6) -0.031(6)
C10 0.085(8) 0.065(6) 0.080(8) 0.008(6) -0.001(7) -0.028(6)
C11 0.108(11) 0.101(9) 0.090(10) -0.014(9) -0.014(10) -0.036(9)
C12 0.135(8) 0.113(8) 0.118(8) -0.025(7) -0.006(8) -0.033(7)
C13 0.137(9) 0.121(10) 0.134(10) -0.029(9) -0.001(9) -0.047(8)
C14 0.150(10) 0.118(9) 0.132(10) -0.020(9) -0.012(10) -0.024(9)
C15 0.148(11) 0.124(10) 0.113(9) -0.025(8) -0.005(9) -0.023(9)
C16 0.077(9) 0.063(8) 0.048(6) -0.021(6) -0.005(7) -0.018(7)
C17 0.104(7) 0.082(7) 0.060(6) 0.002(6) 0.015(6) -0.010(6)
C18 0.120(10) 0.103(8) 0.070(7) -0.011(7) -0.018(8) -0.005(8)
C19 0.114(9) 0.098(8) 0.074(8) 0.009(7) 0.014(8) -0.002(8)
C20 0.114(8) 0.087(9) 0.093(9) 0.012(8) 0.021(8) -0.014(7)
C21 0.107(11) 0.051(7) 0.058(7) 0.000(6) 0.014(8) -0.024(8)
C22 0.124(8) 0.101(7) 0.091(7) -0.029(7) 0.012(7) 0.008(7)
C23 0.135(10) 0.109(8) 0.092(9) -0.019(8) 0.015(8) 0.024(8)
C24 0.123(9) 0.119(9) 0.094(9) -0.026(8) 0.024(8) 0.005(8)
C25 0.126(9) 0.107(9) 0.092(9) -0.025(8) 0.000(8) 0.007(8)
C26 0.065(8) 0.034(5) 0.052(7) -0.004(5) 0.025(6) -0.004(6)
C27 0.093(7) 0.066(6) 0.069(6) 0.014(6) 0.021(6) -0.004(6)
C28 0.098(9) 0.060(6) 0.082(8) 0.019(6) 0.006(7) -0.009(7)
C29 0.099(8) 0.091(8) 0.075(8) 0.013(7) 0.040(7) 0.005(7)
C30 0.092(8) 0.083(8) 0.066(7) 0.014(7) 0.011(7) -0.008(7)
C31 0.070(8) 0.066(8) 0.078(9) -0.011(7) 0.026(8) -0.019(7)
C32 0.106(8) 0.110(8) 0.136(8) -0.016(7) 0.010(8) 0.014(7)
C33 0.109(10) 0.118(10) 0.134(9) -0.020(8) 0.016(9) 0.021(8)
C34 0.118(10) 0.126(10) 0.135(9) -0.001(8) -0.002(9) 0.020(8)
C35 0.102(9) 0.123(10) 0.146(11) -0.019(9) 0.003(9) 0.020(8)
C36 0.090(10) 0.074(8) 0.028(5) 0.000(6) 0.032(6) -0.026(7)
C37 0.132(8) 0.121(8) 0.074(7) 0.018(7) 0.023(7) -0.030(7)
C38 0.148(10) 0.135(10) 0.083(8) 0.007(8) 0.032(8) -0.014(9)
C39 0.141(10) 0.124(9) 0.089(9) 0.025(8) 0.026(8) -0.044(8)
C40 0.141(10) 0.135(10) 0.093(9) 0.026(8) 0.008(8) -0.016(8)
C41 0.053(7) 0.045(6) 0.074(8) -0.015(6) 0.011(7) 0.011(6)
C42 0.069(7) 0.084(7) 0.106(7) -0.022(6) 0.006(7) -0.007(6)
C43 0.056(7) 0.095(8) 0.111(9) -0.020(8) 0.017(8) -0.015(7)
C44 0.091(9) 0.120(9) 0.110(8) -0.032(8) -0.002(8) 0.000(8)
C45 0.095(9) 0.092(8) 0.131(10) -0.005(8) 0.021(9) -0.018(7)
C46 0.025(6) 0.075(7) 0.061(7) -0.001(6) -0.012(6) -0.003(6)
C47 0.098(7) 0.101(7) 0.075(7) 0.020(6) -0.019(6) -0.003(7)
C48 0.103(9) 0.094(8) 0.069(8) 0.028(7) -0.040(7) 0.000(7)
C49 0.111(8) 0.114(9) 0.095(9) 0.029(8) 0.003(8) -0.013(8)
C50 0.115(9) 0.109(9) 0.071(8) 0.008(7) -0.020(8) 0.002(8)
C51 0.046(7) 0.028(5) 0.039(5) -0.004(4) 0.003(5) -0.004(5)
C52 0.066(6) 0.051(5) 0.042(5) -0.005(5) -0.002(5) -0.001(5)
C53 0.087(8) 0.071(7) 0.049(6) -0.014(6) -0.034(6) 0.003(7)
C54 0.075(7) 0.073(7) 0.063(7) -0.031(6) 0.013(6) -0.011(6)
C55 0.078(8) 0.056(6) 0.068(7) -0.003(6) 0.005(7) -0.025(6)
C56 0.062(8) 0.044(6) 0.053(7) 0.001(6) 0.001(7) 0.001(6)
C57 0.082(7) 0.077(6) 0.088(7) 0.029(6) 0.000(7) -0.009(6)
C58 0.105(10) 0.103(9) 0.091(8) 0.010(7) 0.002(8) 0.003(8)
C59 0.086(8) 0.077(8) 0.109(9) 0.019(7) 0.014(8) -0.017(7)
C60 0.082(8) 0.064(7) 0.087(8) 0.031(7) 0.004(7) -0.002(6)
C61 0.030(6) 0.054(6) 0.080(8) 0.019(6) 0.026(7) 0.000(5)
C62 0.089(7) 0.068(6) 0.122(8) -0.010(7) -0.004(7) 0.024(6)
C63 0.099(9) 0.068(7) 0.134(10) -0.006(8) 0.006(8) 0.017(7)
C64 0.129(10) 0.108(9) 0.128(9) -0.014(8) 0.026(8) 0.025(8)
C65 0.106(9) 0.096(9) 0.151(10) -0.013(9) -0.012(9) 0.028(7)
C66 0.030(6) 0.046(6) 0.036(5) -0.002(5) -0.016(5) 0.000(5)
C67 0.065(6) 0.095(7) 0.029(5) 0.005(5) -0.002(5) -0.015(6)
C68 0.095(9) 0.091(7) 0.049(7) -0.012(6) -0.003(7) -0.011(7)
C69 0.074(7) 0.118(9) 0.049(6) 0.013(7) -0.003(6) -0.010(7)
C70 0.061(7) 0.090(7) 0.033(5) 0.009(6) -0.009(6) -0.004(6)
C71 0.038(6) 0.043(6) 0.059(7) 0.022(6) 0.008(6) -0.008(5)
C72 0.046(6) 0.071(6) 0.061(6) 0.015(5) -0.004(5) -0.001(5)
C73 0.062(8) 0.091(8) 0.062(6) 0.012(6) 0.003(6) -0.004(7)
C74 0.049(7) 0.075(7) 0.082(8) 0.023(7) 0.002(7) -0.007(6)
C75 0.052(7) 0.069(7) 0.087(8) 0.010(7) -0.012(7) 0.006(6)
C76 0.030(6) 0.037(5) 0.035(5) 0.004(5) -0.007(5) -0.005(4)
C77 0.038(5) 0.023(4) 0.031(5) -0.003(4) -0.007(5) -0.002(4)
C78 0.030(5) 0.029(5) 0.018(4) -0.002(4) -0.009(4) 0.002(4)
Cr8 0.0271(9) 0.0160(7) 0.0383(9) 0.0018(7) -0.0009(8) -0.0033(6)
Cr9 0.0225(9) 0.0158(7) 0.0504(11) 0.0006(7) -0.0011(9) -0.0011(6)
Cr10 0.0224(9) 0.0172(7) 0.0428(10) 0.0017(7) -0.0094(8) -0.0047(6)
Cr11 0.0248(9) 0.0214(8) 0.0455(10) -0.0006(7) -0.0051(9) -0.0068(7)
Cr12 0.0239(9) 0.0250(8) 0.0330(9) -0.0041(7) -0.0028(8) -0.0029(7)
Cr13 0.0302(10) 0.0214(7) 0.0236(8) 0.0002(6) -0.0012(8) 0.0001(7)
Cr14 0.0320(10) 0.0214(8) 0.0261(8) -0.0029(7) 0.0030(8) -0.0052(7)
Ni2 0.0306(8) 0.0169(5) 0.0314(7) 0.0034(5) 0.0003(6) -0.0043(5)
F4 0.030(3) 0.027(3) 0.025(3) 0.000(2) -0.012(3) -0.004(2)
F5 0.031(3) 0.019(3) 0.035(3) 0.002(2) 0.007(3) -0.004(2)
F6 0.018(3) 0.019(3) 0.048(4) 0.001(3) 0.005(3) -0.005(2)
O36 0.026(4) 0.030(4) 0.040(4) 0.004(3) 0.008(4) -0.010(3)
O37 0.024(4) 0.029(4) 0.058(5) -0.003(4) 0.006(4) 0.000(3)
O38 0.038(5) 0.023(3) 0.023(3) 0.007(3) 0.001(3) -0.003(3)
O39 0.048(5) 0.025(3) 0.026(4) -0.001(3) -0.007(4) 0.000(3)
O40 0.010(3) 0.026(4) 0.072(6) 0.016(4) -0.002(4) 0.006(3)
O41 0.033(4) 0.016(3) 0.072(6) -0.010(4) -0.011(5) -0.006(3)
O42 0.033(4) 0.031(4) 0.030(4) -0.001(3) 0.018(4) 0.008(3)
O43 0.032(4) 0.025(4) 0.052(5) -0.005(4) 0.006(4) -0.007(3)
O44 0.035(5) 0.019(3) 0.075(6) -0.005(4) 0.010(5) -0.002(3)
O45 0.041(5) 0.014(3) 0.071(6) 0.005(4) 0.018(5) -0.001(3)
O46 0.031(4) 0.024(4) 0.055(5) 0.006(4) -0.016(4) -0.004(3)
O47 0.036(5) 0.031(4) 0.054(5) 0.012(4) -0.013(4) -0.008(4)
O48 0.046(5) 0.026(4) 0.052(5) 0.015(4) -0.014(5) -0.007(4)
O49 0.020(4) 0.035(4) 0.081(7) 0.014(4) -0.001(5) -0.008(3)
O50 0.032(5) 0.027(4) 0.042(4) -0.007(3) 0.017(4) -0.006(3)
O51 0.027(4) 0.029(4) 0.052(5) 0.000(4) -0.006(4) 0.007(3)
O52 0.019(4) 0.036(4) 0.051(5) -0.016(4) 0.004(4) -0.017(3)
O53 0.025(4) 0.034(4) 0.046(5) -0.011(4) 0.002(4) -0.010(3)
O54 0.033(4) 0.041(4) 0.025(4) 0.014(3) -0.014(4) -0.012(4)
O55 0.047(5) 0.032(4) 0.027(4) 0.002(3) 0.018(4) -0.002(4)
O56 0.028(4) 0.038(4) 0.044(5) -0.022(4) 0.013(4) -0.005(3)
O57 0.034(4) 0.032(4) 0.031(4) 0.000(3) -0.007(4) 0.008(3)
O58 0.018(4) 0.043(4) 0.035(4) -0.008(4) 0.013(3) 0.006(3)
O59 0.021(4) 0.028(4) 0.031(4) -0.001(3) -0.009(3) 0.001(3)
O60 0.048(5) 0.016(3) 0.049(5) 0.006(3) 0.010(4) 0.001(3)
O61 0.029(4) 0.026(4) 0.041(4) -0.004(3) -0.004(4) 0.003(3)
O62 0.054(6) 0.030(4) 0.032(4) -0.007(3) -0.001(4) -0.001(4)
O63 0.037(5) 0.033(4) 0.032(4) -0.013(3) -0.002(4) -0.004(3)
O64 0.044(5) 0.034(4) 0.026(4) -0.012(3) -0.003(4) -0.007(4)
O65 0.036(5) 0.031(4) 0.064(6) -0.009(4) 0.034(5) -0.010(4)
O66 0.016(3) 0.016(3) 0.031(4) -0.008(3) -0.001(3) -0.003(3)
O67 0.026(4) 0.027(3) 0.017(3) -0.005(3) -0.006(3) 0.000(3)
O68 0.030(4) 0.019(3) 0.025(3) -0.004(3) 0.000(3) 0.002(3)
O69 0.008(3) 0.013(3) 0.039(4) 0.003(3) -0.006(3) -0.006(2)
O70 0.017(3) 0.016(3) 0.039(4) -0.001(3) -0.004(3) 0.001(3)
N2 0.019(4) 0.029(4) 0.016(4) 0.005(3) -0.004(3) -0.009(3)
C79 0.024(5) 0.042(5) 0.022(4) -0.005(4) -0.002(4) 0.002(4)
C80 0.028(5) 0.045(5) 0.019(4) -0.007(4) 0.013(4) -0.005(4)
C81 0.068(8) 0.035(5) 0.027(5) 0.001(4) -0.002(6) -0.018(5)
C82 0.062(7) 0.031(5) 0.023(5) 0.018(4) -0.004(5) -0.011(5)
C83 0.064(7) 0.035(5) 0.049(6) 0.011(5) 0.000(6) -0.013(5)
C84 0.036(6) 0.019(4) 0.059(7) 0.013(5) 0.008(6) -0.010(4)
C85 0.032(5) 0.048(5) 0.068(6) 0.020(5) 0.016(5) -0.015(4)
C86 0.044(6) 0.062(7) 0.091(8) 0.017(6) 0.011(6) -0.017(5)
C87 0.044(7) 0.083(8) 0.070(6) 0.023(6) 0.025(6) -0.016(6)
C88 0.056(7) 0.055(6) 0.094(8) 0.006(6) 0.013(7) -0.029(5)
C89 0.032(5) 0.024(4) 0.027(4) 0.006(4) 0.012(4) -0.013(4)
C90 0.049(5) 0.041(5) 0.036(5) -0.001(4) -0.003(5) -0.006(4)
C91 0.052(7) 0.050(6) 0.050(6) 0.007(5) -0.030(6) -0.011(5)
C92 0.053(6) 0.036(5) 0.053(6) -0.009(5) -0.007(5) -0.014(5)
C93 0.046(6) 0.056(6) 0.037(5) -0.011(5) -0.014(5) -0.007(5)
C94 0.013(4) 0.036(5) 0.051(6) 0.000(5) -0.003(5) -0.014(4)
C95 0.023(4) 0.040(5) 0.053(5) 0.000(4) -0.016(4) 0.005(4)
C96 0.019(5) 0.043(5) 0.059(6) 0.010(5) 0.009(5) 0.005(4)
C97 0.022(5) 0.048(6) 0.075(7) 0.001(6) 0.001(6) 0.004(5)
C98 0.031(6) 0.059(6) 0.068(6) -0.001(6) -0.016(5) 0.007(5)
C99 0.033(6) 0.028(5) 0.045(5) -0.009(4) 0.018(5) -0.005(4)
C100 0.063(6) 0.065(6) 0.037(5) -0.010(5) 0.009(5) 0.019(5)
C101 0.067(7) 0.078(7) 0.058(7) -0.009(6) -0.006(6) 0.015(6)
C102 0.084(8) 0.068(6) 0.052(6) -0.011(6) 0.007(7) 0.013(6)
C103 0.064(7) 0.069(7) 0.053(6) -0.008(6) 0.023(6) 0.014(6)
C104 0.012(5) 0.019(4) 0.063(6) 0.004(4) -0.015(5) 0.000(4)
C105 0.038(5) 0.024(4) 0.054(5) 0.004(4) -0.015(5) 0.000(4)
C106 0.057(6) 0.019(4) 0.045(6) 0.001(4) 0.007(5) 0.008(4)
C107 0.043(6) 0.037(5) 0.059(6) 0.003(5) -0.011(5) 0.002(5)
C108 0.035(5) 0.042(6) 0.073(7) -0.005(6) -0.004(6) 0.008(5)
C109 0.051(7) 0.026(5) 0.043(5) 0.003(4) 0.005(5) 0.005(5)
C110 0.084(7) 0.075(6) 0.064(6) 0.013(6) -0.023(6) 0.001(6)
C111 0.103(9) 0.073(7) 0.078(8) 0.027(6) -0.032(8) 0.000(7)
C112 0.090(8) 0.083(8) 0.069(8) 0.004(7) -0.023(7) -0.007(7)
C113 0.098(8) 0.104(9) 0.062(7) 0.004(7) -0.002(7) 0.004(8)
C114 0.056(8) 0.044(6) 0.061(8) -0.001(6) -0.010(7) -0.014(6)
C115 0.085(7) 0.064(6) 0.112(8) 0.011(6) -0.004(7) -0.014(6)
C116 0.136(10) 0.079(8) 0.122(9) 0.000(8) -0.002(8) -0.022(8)
C117 0.107(9) 0.077(8) 0.119(10) 0.029(8) 0.001(8) 0.000(8)
C118 0.094(8) 0.081(8) 0.102(9) 0.023(7) 0.003(8) -0.015(7)
C119 0.020(5) 0.044(6) 0.048(6) -0.010(5) 0.009(5) -0.009(5)
C120 0.060(6) 0.083(7) 0.063(6) -0.021(6) 0.005(6) 0.003(6)
C121 0.101(9) 0.117(9) 0.080(8) -0.005(8) -0.012(8) 0.023(8)
C122 0.058(7) 0.089(8) 0.067(7) -0.028(7) 0.004(6) 0.007(6)
C123 0.071(8) 0.105(8) 0.076(8) -0.041(7) 0.005(7) -0.016(7)
C124 0.010(4) 0.043(5) 0.042(5) -0.002(5) 0.015(4) -0.003(4)
C125 0.042(5) 0.052(5) 0.058(5) -0.016(5) -0.007(5) -0.007(5)
C126 0.040(6) 0.080(7) 0.078(8) -0.013(7) 0.002(6) -0.007(6)
C127 0.065(7) 0.059(6) 0.054(6) -0.005(6) -0.006(6) -0.007(6)
C128 0.044(6) 0.057(6) 0.057(7) -0.011(5) -0.009(6) -0.017(5)
C129 0.043(7) 0.032(5) 0.044(5) 0.008(5) 0.007(5) -0.021(5)
C130 0.062(6) 0.073(6) 0.047(5) 0.012(5) -0.007(5) -0.022(5)
C131 0.079(7) 0.091(8) 0.060(7) 0.002(7) 0.016(7) -0.010(7)
C132 0.073(8) 0.082(7) 0.053(7) 0.026(6) -0.008(7) -0.004(6)
C133 0.070(7) 0.099(8) 0.062(7) 0.013(7) -0.023(7) -0.027(7)
C134 0.043(6) 0.038(6) 0.036(6) -0.003(5) 0.000(5) 0.001(5)
C135 0.040(5) 0.058(6) 0.085(7) -0.010(5) 0.019(6) 0.001(5)
C136 0.042(6) 0.072(7) 0.108(9) -0.016(7) 0.018(7) -0.003(6)
C137 0.058(7) 0.088(8) 0.089(7) -0.015(7) 0.017(7) 0.007(7)
C138 0.052(7) 0.066(7) 0.085(8) 0.002(7) -0.006(7) 0.015(6)
C139 0.031(6) 0.051(6) 0.034(5) 0.010(5) -0.007(5) 0.009(5)
C140 0.057(6) 0.080(6) 0.030(5) 0.011(5) -0.010(5) 0.004(5)
C141 0.055(7) 0.092(8) 0.058(7) 0.004(7) -0.016(6) 0.004(6)
C142 0.079(8) 0.082(7) 0.052(7) 0.017(6) -0.018(7) 0.000(6)
C143 0.064(7) 0.103(8) 0.038(6) -0.001(6) 0.001(6) -0.002(7)
C144 0.035(6) 0.026(5) 0.042(6) 0.009(4) -0.005(5) -0.004(4)
C145 0.037(5) 0.036(5) 0.071(6) 0.009(5) 0.016(5) 0.010(4)
C146 0.053(6) 0.043(6) 0.090(8) 0.016(6) -0.010(6) 0.018(5)
C147 0.068(8) 0.043(6) 0.083(7) 0.003(6) 0.003(6) 0.004(6)
C148 0.058(7) 0.045(6) 0.081(7) 0.024(6) 0.016(7) 0.019(5)
C149 0.065(8) 0.024(5) 0.044(6) 0.004(5) 0.003(6) -0.015(5)
C150 0.102(7) 0.094(7) 0.063(6) -0.017(6) 0.018(6) -0.016(6)
C151 0.132(10) 0.119(9) 0.070(8) -0.002(7) 0.026(8) -0.027(8)
C152 0.102(9) 0.115(9) 0.068(7) -0.034(7) 0.030(7) -0.025(8)
C153 0.108(9) 0.131(9) 0.099(9) -0.025(8) 0.035(8) 0.011(8)
C154 0.036(6) 0.037(5) 0.060(7) -0.008(5) 0.002(6) -0.009(5)
C155 0.083(7) 0.049(5) 0.087(6) -0.034(5) 0.007(6) -0.017(5)
C156 0.094(9) 0.074(8) 0.095(7) -0.036(7) 0.009(7) -0.022(7)
C157 0.084(8) 0.050(6) 0.095(8) -0.039(6) 0.009(7) -0.014(6)
C158 0.095(8) 0.051(7) 0.106(9) -0.039(7) 0.006(8) -0.009(6)
C159 0.035(6) 0.024(4) 0.027(5) 0.002(4) 0.002(4) -0.007(4)
C160 0.024(5) 0.021(4) 0.025(4) -0.001(4) 0.003(4) -0.004(4)
C161 0.005(4) 0.018(4) 0.042(5) -0.002(4) -0.002(4) -0.001(3)
C162 0.033(5) 0.020(4) 0.018(4) 0.001(3) -0.006(4) -0.003(4)
C163 0.022(5) 0.018(4) 0.024(4) 0.008(3) -0.017(4) -0.005(3)
C164 0.020(5) 0.023(4) 0.033(5) 0.002(4) -0.005(4) 0.001(4)
C165 0.045(6) 0.047(6) 0.033(5) 0.001(5) -0.009(5) -0.011(5)
C166 0.049(6) 0.053(6) 0.032(5) 0.004(5) -0.016(5) -0.005(5)
C167 0.084(10) 0.077(8) 0.044(7) 0.009(6) -0.036(7) -0.005(8)
C168 0.080(9) 0.069(7) 0.053(7) 0.006(6) -0.012(7) -0.009(7)
C169 0.071(8) 0.045(5) 0.061(6) 0.002(5) 0.001(7) -0.016(6)
C170 0.101(10) 0.057(7) 0.082(8) 0.014(6) 0.005(8) -0.002(7)
C171 0.082(10) 0.064(8) 0.055(7) 0.002(6) 0.001(8) -0.001(8)
C172 0.067(8) 0.062(6) 0.063(6) 0.005(6) 0.005(7) -0.013(6)
C173 0.044(7) 0.057(7) 0.069(7) 0.027(6) -0.012(7) -0.004(6)
C174 0.065(8) 0.051(6) 0.040(6) 0.014(5) -0.008(6) -0.024(6)
N3 0.032(6) 0.083(8) 0.044(6) 0.047(6) -0.009(5) -0.008(6)
N4 0.035(6) 0.034(5) 0.038(5) 0.018(4) 0.008(5) 0.001(4)
N5 0.050(7) 0.052(6) 0.038(5) -0.005(5) 0.003(5) -0.008(6)
C500 0.043(7) 0.053(7) 0.037(6) 0.010(6) -0.007(6) -0.002(6)
Cl1 0.052(2) 0.062(2) 0.0480(18) 0.0074(16) 0.0022(18) 0.0007(17)
Cl2 0.079(3) 0.077(3) 0.051(2) 0.030(2) 0.008(2) 0.002(2)
C501 0.042(7) 0.053(7) 0.037(6) 0.014(6) 0.019(6) 0.011(6)
Cl3 0.124(6) 0.137(6) 0.173(7) 0.064(6) -0.079(6) -0.056(5)
Cl4 0.142(7) 0.284(12) 0.079(4) 0.036(6) -0.006(5) -0.078(8)
C502 0.061(9) 0.069(9) 0.084(10) -0.010(8) 0.000(9) -0.004(8)
Cl5 0.104(4) 0.068(3) 0.077(3) -0.001(2) 0.009(3) -0.025(3)
Cl6 0.093(4) 0.144(5) 0.099(4) -0.042(4) 0.036(4) -0.040(4)
C503 0.128(16) 0.165(17) 0.109(14) -0.007(13) 0.046(13) -0.027(14)
Cl7 0.307(17) 0.247(13) 0.158(9) 0.044(9) -0.037(11) -0.048(13)
Cl8 0.332(19) 0.245(14) 0.305(18) -0.037(14) 0.092(16) -0.062(15)
C504 0.32(4) 0.32(4) 0.32(4) 0.002(17) -0.008(17) -0.001(17)
Cl9 0.38(2) 0.39(2) 0.33(2) 0.015(19) 0.036(19) 0.10(2)
Cl10 0.34(2) 0.35(2) 0.34(2) -0.008(18) 0.003(18) 0.090(18)

loop_
_atom_type_symbol
_atom_type_description
_atom_type_scat_dispersion_real
_atom_type_scat_dispersion_imag
_atom_type_scat_source
C C 0.0033 0.0016 'International Tables Vol C Tables 4.2.6.8 and 6.1.1.4'
H H 0.0000 0.0000 'International Tables Vol C Tables 4.2.6.8 and 6.1.1.4'
N N 0.0061 0.0033 'International Tables Vol C Tables 4.2.6.8 and 6.1.1.4'
O O 0.0106 0.0060 'International Tables Vol C Tables 4.2.6.8 and 6.1.1.4'
F F 0.0171 0.0103 'International Tables Vol C Tables 4.2.6.8 and 6.1.1.4'
Cl Cl 0.1484 0.1585 'International Tables Vol C Tables 4.2.6.8 and 6.1.1.4'
Cr Cr 0.3209 0.6236 'International Tables Vol C Tables 4.2.6.8 and 6.1.1.4'
Ni Ni 0.3393 1.1124 'International Tables Vol C Tables 4.2.6.8 and 6.1.1.4'

loop_
_geom_angle_atom_site_label_1
_geom_angle_atom_site_label_2
_geom_angle_atom_site_label_3
_geom_angle
F2 Cr1 O7 89.2(5)
F2 Cr1 O4 94.0(4)
O7 Cr1 O4 174.8(5)
F2 Cr1 F3 89.5(4)
O7 Cr1 F3 91.5(5)
O4 Cr1 F3 92.7(5)
F2 Cr1 O2 91.4(5)
O7 Cr1 O2 86.3(6)
O4 Cr1 O2 89.4(6)
F3 Cr1 O2 177.6(5)
F2 Cr1 O5 179.0(6)
O7 Cr1 O5 90.1(6)
O4 Cr1 O5 86.6(5)
F3 Cr1 O5 91.3(6)
O2 Cr1 O5 87.8(7)
F3 Cr2 O11 90.0(6)
F3 Cr2 O8 92.6(5)
O11 Cr2 O8 176.9(6)
F3 Cr2 O35 92.7(4)
O11 Cr2 O35 90.8(5)
O8 Cr2 O35 90.7(5)
F3 Cr2 O9 174.9(6)
O11 Cr2 O9 93.1(7)
O8 Cr2 O9 84.2(6)
O35 Cr2 O9 91.3(5)
F3 Cr2 O6 92.1(6)
O11 Cr2 O6 88.5(5)
O8 Cr2 O6 89.7(5)
O35 Cr2 O6 175.2(6)
O9 Cr2 O6 83.9(7)
O34 Cr3 O10 175.4(4)
O34 Cr3 O13 95.9(5)
O10 Cr3 O13 84.7(5)
O34 Cr3 O35 83.4(4)
O10 Cr3 O35 96.3(5)
O13 Cr3 O35 176.5(5)
O34 Cr3 O12 93.2(4)
O10 Cr3 O12 91.4(4)
O13 Cr3 O12 86.9(5)
O35 Cr3 O12 89.8(4)
O34 Cr3 O15 87.9(4)
O10 Cr3 O15 87.5(4)
O13 Cr3 O15 89.2(5)
O35 Cr3 O15 94.2(5)
O12 Cr3 O15 176.0(5)
O14 Cr4 O34 98.7(4)
O14 Cr4 O19 84.8(5)
O34 Cr4 O19 90.0(4)
O14 Cr4 O16 86.3(5)
O34 Cr4 O16 90.0(4)
O19 Cr4 O16 170.9(4)
O14 Cr4 O33 178.6(4)
O34 Cr4 O33 82.7(4)
O19 Cr4 O33 95.7(4)
O16 Cr4 O33 93.3(4)
O14 Cr4 O17 88.5(4)
O34 Cr4 O17 172.8(4)
O19 Cr4 O17 91.9(4)
O16 Cr4 O17 89.3(4)
O33 Cr4 O17 90.2(4)
O33 Cr5 O21 176.9(4)
O33 Cr5 O18 92.2(4)
O21 Cr5 O18 89.4(4)
O33 Cr5 O32 84.2(3)
O21 Cr5 O32 94.4(4)
O18 Cr5 O32 176.0(4)
O33 Cr5 O20 95.1(4)
O21 Cr5 O20 87.6(4)
O18 Cr5 O20 89.7(5)
O32 Cr5 O20 89.0(4)
O33 Cr5 O23 88.3(4)
O21 Cr5 O23 89.1(4)
O18 Cr5 O23 86.9(5)
O32 Cr5 O23 94.6(4)
O20 Cr5 O23 175.3(4)
O32 Cr6 O31 81.6(3)
O32 Cr6 O24 93.0(4)
O31 Cr6 O24 94.0(3)
O32 Cr6 O22 96.0(3)
O31 Cr6 O22 175.7(4)
O24 Cr6 O22 89.6(4)
O32 Cr6 O27 92.6(3)
O31 Cr6 O27 91.8(3)
O24 Cr6 O27 172.4(4)
O22 Cr6 O27 84.7(3)
O32 Cr6 O25 175.1(4)
O31 Cr6 O25 93.7(4)
O24 Cr6 O25 86.0(4)
O22 Cr6 O25 88.8(4)
O27 Cr6 O25 88.7(4)
F1 Cr7 O29 92.8(3)
F1 Cr7 O31 86.3(3)
O29 Cr7 O31 177.5(4)
F1 Cr7 O26 93.7(3)
O29 Cr7 O26 90.5(4)
O31 Cr7 O26 91.9(4)
F1 Cr7 O28 176.7(3)
O29 Cr7 O28 86.8(4)
O31 Cr7 O28 93.9(3)
O26 Cr7 O28 89.7(4)
F1 Cr7 N1 86.4(3)
O29 Cr7 N1 93.0(4)
O31 Cr7 N1 84.7(3)
O26 Cr7 N1 176.6(4)
O28 Cr7 N1 90.3(3)
F2 Ni1 O1 95.2(4)
F2 Ni1 F1 83.8(3)
O1 Ni1 F1 177.3(4)
F2 Ni1 N3 86.6(4)
O1 Ni1 N3 88.3(5)
F1 Ni1 N3 89.2(4)
F2 Ni1 O30 173.4(3)
O1 Ni1 O30 91.2(4)
F1 Ni1 O30 89.9(3)
N3 Ni1 O30 95.1(4)
F2 Ni1 O3 89.2(4)
O1 Ni1 O3 86.9(4)
F1 Ni1 O3 95.6(3)
N3 Ni1 O3 173.3(4)
O30 Ni1 O3 89.7(4)
Cr7 F1 Ni1 130.2(4)
Cr1 F2 Ni1 122.3(4)
Cr2 F3 Cr1 125.2(4)
C1 O1 Ni1 129.8(12)
C1 O2 Cr1 131.4(10)
C6 O3 Ni1 121.5(8)
C6 O4 Cr1 135.8(10)
C11 O5 Cr1 135.4(15)
C11 O6 Cr2 132.7(15)
C16 O7 Cr1 136.4(14)
C16 O8 Cr2 133.5(12)
C21 O9 Cr2 133.6(14)
C21 O10 Cr3 130.5(12)
C26 O11 Cr2 134.5(10)
C26 O12 Cr3 126.7(10)
C31 O13 Cr3 130.6(12)
C31 O14 Cr4 132.3(13)
C36 O15 Cr3 136.9(9)
C36 O16 Cr4 128.2(9)
C41 O17 Cr4 136.0(10)
C41 O18 Cr5 130.4(10)
C46 O19 Cr4 131.2(10)
C46 O20 Cr5 137.0(10)
C51 O21 Cr5 129.0(9)
C51 O22 Cr6 134.4(8)
C56 O23 Cr5 131.5(10)
C56 O24 Cr6 126.3(9)
C61 O25 Cr6 133.6(10)
C61 O26 Cr7 129.4(9)
C66 O27 Cr6 128.1(7)
C66 O28 Cr7 133.9(8)
C71 O29 Cr7 134.9(8)
C71 O30 Ni1 127.3(9)
C77 O31 Cr6 115.4(7)
C77 O31 Cr7 112.2(7)
Cr6 O31 Cr7 120.1(4)
C78 O32 Cr6 119.2(7)
C78 O32 Cr5 109.4(6)
Cr6 O32 Cr5 118.4(4)
C79 O33 Cr5 111.3(6)
C79 O33 Cr4 113.6(6)
Cr5 O33 Cr4 119.6(5)
C80 O34 Cr4 108.8(7)
C80 O34 Cr3 108.9(6)
Cr4 O34 Cr3 119.9(5)
C81 O35 Cr2 117.0(8)
C81 O35 Cr3 110.1(8)
Cr2 O35 Cr3 120.4(5)
C76 N1 C82 114.3(9)
C76 N1 Cr7 105.7(7)
C82 N1 Cr7 115.6(7)
C76 N1 H1 106.9
C82 N1 H1 106.9
Cr7 N1 H1 106.9
O1 C1 O2 126.2(16)
O1 C1 C2 115.7(15)
O2 C1 C2 117.9(13)
C3 C2 C4 110.6(13)
C3 C2 C5 111.4(13)
C4 C2 C5 111.3(12)
C3 C2 C1 108.5(12)
C4 C2 C1 108.2(13)
C5 C2 C1 106.7(13)
C2 C3 H2 109.5
C2 C3 H3 109.5
H2 C3 H3 109.5
C2 C3 H4 109.5
H2 C3 H4 109.5
H3 C3 H4 109.5
C2 C4 H5 109.5
C2 C4 H6 109.5
H5 C4 H6 109.5
C2 C4 H7 109.5
H5 C4 H7 109.5
H6 C4 H7 109.5
C2 C5 H8 109.5
C2 C5 H9 109.5
H8 C5 H9 109.5
C2 C5 H10 109.5
H8 C5 H10 109.5
H9 C5 H10 109.5
O4 C6 O3 126.3(14)
O4 C6 C7 112.9(11)
O3 C6 C7 120.4(13)
C6 C7 C10 108.9(11)
C6 C7 C9 109.5(10)
C10 C7 C9 110.8(11)
C6 C7 C8 107.8(10)
C10 C7 C8 110.3(10)
C9 C7 C8 109.4(11)
C7 C8 H11A 109.5
C7 C8 H12B 109.5
H11A C8 H12B 109.5
C7 C8 H13C 109.5
H11A C8 H13C 109.5
H12B C8 H13C 109.5
C7 C9 H14 109.5
C7 C9 H15 109.5
H14 C9 H15 109.5
C7 C9 H16 109.5
H14 C9 H16 109.5
H15 C9 H16 109.5
C7 C10 H17 109.5
C7 C10 H18 109.5
H17 C10 H18 109.5
C7 C10 H19 109.5
H17 C10 H19 109.5
H18 C10 H19 109.5
O5 C11 O6 125(2)
O5 C11 C12 120.5(18)
O6 C11 C12 113.7(18)
C14 C12 C15 107.5(16)
C14 C12 C13 108.7(16)
C15 C12 C13 106.5(16)
C14 C12 C11 112.0(15)
C15 C12 C11 110.7(15)
C13 C12 C11 111.2(15)
C12 C13 H20 109.5
C12 C13 H21 109.5
H20 C13 H21 109.5
C12 C13 H22 109.5
H20 C13 H22 109.5
H21 C13 H22 109.5
C12 C14 H23 109.5
C12 C14 H24 109.5
H23 C14 H24 109.5
C12 C14 H25 109.5
H23 C14 H25 109.5
H24 C14 H25 109.5
C12 C15 H26 109.5
C12 C15 H27 109.5
H26 C15 H27 109.5
C12 C15 H28 109.5
H26 C15 H28 109.5
H27 C15 H28 109.5
O7 C16 O8 124.5(17)
O7 C16 C17 120.8(15)
O8 C16 C17 114.6(14)
C16 C17 C19 109.9(12)
C16 C17 C20 110.0(13)
C19 C17 C20 110.6(12)
C16 C17 C18 107.6(12)
C19 C17 C18 110.0(12)
C20 C17 C18 108.7(12)
C17 C18 H29 109.5
C17 C18 H30 109.5
H29 C18 H30 109.5
C17 C18 H31 109.5
H29 C18 H31 109.5
H30 C18 H31 109.5
C17 C19 H32 109.5
C17 C19 H33 109.5
H32 C19 H33 109.5
C17 C19 H34 109.5
H32 C19 H34 109.5
H33 C19 H34 109.5
C17 C20 H35 109.5
C17 C20 H36 109.5
H35 C20 H36 109.5
C17 C20 H37 109.5
H35 C20 H37 109.5
H36 C20 H37 109.5
O9 C21 O10 125.0(18)
O9 C21 C22 111.7(16)
O10 C21 C22 123.3(16)
C23 C22 C24 113.8(15)
C23 C22 C25 107.9(14)
C24 C22 C25 106.0(14)
C23 C22 C21 110.3(14)
C24 C22 C21 108.6(14)
C25 C22 C21 110.1(14)
C22 C23 H38 109.5
C22 C23 H39 109.5
H38 C23 H39 109.5
C22 C23 H40 109.5
H38 C23 H40 109.5
H39 C23 H40 109.5
C22 C24 H41 109.5
C22 C24 H42 109.5
H41 C24 H42 109.5
C22 C24 H43 109.5
H41 C24 H43 109.5
H42 C24 H43 109.5
C22 C25 H44 109.5
C22 C25 H45 109.5
H44 C25 H45 109.5
C22 C25 H46 109.5
H44 C25 H46 109.5
H45 C25 H46 109.5
O11 C26 O12 128.4(14)
O11 C26 C27 114.7(12)
O12 C26 C27 116.8(12)
C30 C27 C28 111.4(11)
C30 C27 C26 110.7(11)
C28 C27 C26 108.2(11)
C30 C27 C29 111.0(11)
C28 C27 C29 108.7(11)
C26 C27 C29 106.8(11)
C27 C28 H47 109.5
C27 C28 H48 109.5
H47 C28 H48 109.5
C27 C28 H49 109.5
H47 C28 H49 109.5
H48 C28 H49 109.5
C27 C29 H50 109.5
C27 C29 H51 109.5
H50 C29 H51 109.5
C27 C29 H52 109.5
H50 C29 H52 109.5
H51 C29 H52 109.5
C27 C30 H53 109.5
C27 C30 H54 109.5
H53 C30 H54 109.5
C27 C30 H55 109.5
H53 C30 H55 109.5
H54 C30 H55 109.5
O13 C31 O14 129(2)
O13 C31 C32 114.3(15)
O14 C31 C32 116.0(17)
C35 C32 C33 111.9(15)
C35 C32 C34 110.7(16)
C33 C32 C34 109.7(15)
C35 C32 C31 110.5(16)
C33 C32 C31 105(2)
C34 C32 C31 109.3(16)
C32 C33 H56 109.5
C32 C33 H57 109.5
H56 C33 H57 109.5
C32 C33 H58 109.5
H56 C33 H58 109.5
H57 C33 H58 109.5
C32 C34 H59 109.5
C32 C34 H60 109.5
H59 C34 H60 109.5
C32 C34 H61 109.5
H59 C34 H61 109.5
H60 C34 H61 109.5
C32 C35 H62 109.5
C32 C35 H63 109.5
H62 C35 H63 109.5
C32 C35 H64 109.5
H62 C35 H64 109.5
H63 C35 H64 109.5
O15 C36 O16 126.4(12)
O15 C36 C37 116.9(12)
O16 C36 C37 116.7(12)
C39 C37 C38 104.6(15)
C39 C37 C40 105.3(15)
C38 C37 C40 102.2(15)
C39 C37 C36 115.1(14)
C38 C37 C36 114.4(14)
C40 C37 C36 113.8(14)
C37 C38 H65 109.5
C37 C38 H66 109.5
H65 C38 H66 109.5
C37 C38 H67 109.5
H65 C38 H67 109.5
H66 C38 H67 109.5
C37 C39 H68 109.5
C37 C39 H69 109.5
H68 C39 H69 109.5
C37 C39 H70 109.5
H68 C39 H70 109.5
H69 C39 H70 109.5
C37 C40 H71 109.5
C37 C40 H72 109.5
H71 C40 H72 109.5
C37 C40 H73 109.5
H71 C40 H73 109.5
H72 C40 H73 109.5
O18 C41 O17 126.7(15)
O18 C41 C42 115.2(12)
O17 C41 C42 117.7(12)
C43 C42 C45 108.3(13)
C43 C42 C44 108.4(13)
C45 C42 C44 107.1(13)
C43 C42 C41 112.7(12)
C45 C42 C41 110.2(13)
C44 C42 C41 109.9(13)
C42 C43 H74 109.5
C42 C43 H75 109.5
H74 C43 H75 109.5
C42 C43 H76 109.5
H74 C43 H76 109.5
H75 C43 H76 109.5
C42 C44 H77 109.5
C42 C44 H78 109.5
H77 C44 H78 109.5
C42 C44 H79 109.5
H77 C44 H79 109.5
H78 C44 H79 109.5
C42 C45 H80 109.5
C42 C45 H81 109.5
H80 C45 H81 109.5
C42 C45 H82 109.5
H80 C45 H82 109.5
H81 C45 H82 109.5
O20 C46 O19 125.2(15)
O20 C46 C47 116.2(13)
O19 C46 C47 118.5(13)
C50 C47 C48 110.4(12)
C50 C47 C49 109.1(13)
C48 C47 C49 109.2(13)
C50 C47 C46 109.9(13)
C48 C47 C46 109.5(12)
C49 C47 C46 108.8(12)
C47 C48 H83 109.5
C47 C48 H84 109.5
H83 C48 H84 109.5
C47 C48 H85 109.5
H83 C48 H85 109.5
H84 C48 H85 109.5
C47 C49 H86 109.5
C47 C49 H87 109.5
H86 C49 H87 109.5
C47 C49 H88 109.5
H86 C49 H88 109.5
H87 C49 H88 109.5
C47 C50 H89 109.5
C47 C50 H90 109.5
H89 C50 H90 109.5
C47 C50 H91 109.5
H89 C50 H91 109.5
H90 C50 H91 109.5
O22 C51 O21 124.6(11)
O22 C51 C52 119.4(10)
O21 C51 C52 115.6(10)
C51 C52 C55 108.8(10)
C51 C52 C54 108.6(10)
C55 C52 C54 109.3(10)
C51 C52 C53 108.4(9)
C55 C52 C53 110.7(11)
C54 C52 C53 110.9(10)
C52 C53 H92 109.5
C52 C53 H93 109.5
H92 C53 H93 109.5
C52 C53 H94 109.5
H92 C53 H94 109.5
H93 C53 H94 109.5
C52 C54 H95A 109.5
C52 C54 H96 109.5
H95A C54 H96 109.5
C52 C54 H97 109.5
H95A C54 H97 109.5
H96 C54 H97 109.5
C52 C55 H98 109.5
C52 C55 H99 109.5
H98 C55 H99 109.5
C52 C55 H100 109.5
H98 C55 H100 109.5
H99 C55 H100 109.5
O23 C56 O24 129.6(14)
O23 C56 C57 109.3(13)
O24 C56 C57 120.3(12)
C59 C57 C56 112.7(12)
C59 C57 C60 108.1(12)
C56 C57 C60 112.3(12)
C59 C57 C58 106.9(13)
C56 C57 C58 111.0(12)
C60 C57 C58 105.4(12)
C57 C58 H101 109.5
C57 C58 H102 109.5
H101 C58 H102 109.5
C57 C58 H103 109.5
H101 C58 H103 109.5
H102 C58 H103 109.5
C57 C59 H104 109.5
C57 C59 H105 109.5
H104 C59 H105 109.5
C57 C59 H106 109.5
H104 C59 H106 109.5
H105 C59 H106 109.5
C57 C60 H107 109.5
C57 C60 H108 109.5
H107 C60 H108 109.5
C57 C60 H109 109.5
H107 C60 H109 109.5
H108 C60 H109 109.5
O26 C61 O25 124.8(13)
O26 C61 C62 120.2(12)
O25 C61 C62 114.1(12)
C65 C62 C63 111.1(14)
C65 C62 C64 110.0(14)
C63 C62 C64 109.3(14)
C65 C62 C61 109.8(14)
C63 C62 C61 109.2(13)
C64 C62 C61 107.4(13)
C62 C63 H110 109.5
C62 C63 H111 109.5
H110 C63 H111 109.5
C62 C63 H112 109.5
H110 C63 H112 109.5
H111 C63 H112 109.5
C62 C64 H113 109.5
C62 C64 H114 109.5
H113 C64 H114 109.5
C62 C64 H115 109.5
H113 C64 H115 109.5
H114 C64 H115 109.5
C62 C65 H116 109.5
C62 C65 H117 109.5
H116 C65 H117 109.5
C62 C65 H118 109.5
H116 C65 H118 109.5
H117 C65 H118 109.5
O28 C66 O27 125.5(11)
O28 C66 C67 114.8(10)
O27 C66 C67 118.8(9)
C69 C67 C66 108.0(10)
C69 C67 C70 115.1(10)
C66 C67 C70 109.0(10)
C69 C67 C68 111.3(10)
C66 C67 C68 104.0(9)
C70 C67 C68 108.9(10)
C67 C68 H119 109.5
C67 C68 H120 109.5
H119 C68 H120 109.5
C67 C68 H121 109.5
H119 C68 H121 109.5
H120 C68 H121 109.5
C67 C69 H122 109.5
C67 C69 H123 109.5
H122 C69 H123 109.5
C67 C69 H124 109.5
H122 C69 H124 109.5
H123 C69 H124 109.5
C67 C70 H125 109.5
C67 C70 H126 109.5
H125 C70 H126 109.5
C67 C70 H127 109.5
H125 C70 H127 109.5
H126 C70 H127 109.5
O30 C71 O29 127.3(14)
O30 C71 C72 113.3(11)
O29 C71 C72 119.4(12)
C74 C72 C73 110.2(11)
C74 C72 C75 110.2(11)
C73 C72 C75 107.2(11)
C74 C72 C71 109.3(11)
C73 C72 C71 111.0(11)
C75 C72 C71 108.9(11)
C72 C73 H128 109.5
C72 C73 H129 109.5
H128 C73 H129 109.5
C72 C73 H130 109.5
H128 C73 H130 109.5
H129 C73 H130 109.5
C72 C74 H131 109.5
C72 C74 H132 109.5
H131 C74 H132 109.5
C72 C74 H133 109.5
H131 C74 H133 109.5
H132 C74 H133 109.5
C72 C75 H134 109.5
C72 C75 H135 109.5
H134 C75 H135 109.5
C72 C75 H136 109.5
H134 C75 H136 109.5
H135 C75 H136 109.5
N1 C76 C77 112.3(10)
N1 C76 H137 109.1
C77 C76 H137 109.1
N1 C76 H138 109.1
C77 C76 H138 109.1
H137 C76 H138 107.9
O31 C77 C76 107.6(10)
O31 C77 C78 111.7(9)
C76 C77 C78 116.2(9)
O31 C77 H139 107.0
C76 C77 H139 107.0
C78 C77 H139 107.0
O32 C78 C79 108.2(9)
O32 C78 C77 105.5(8)
C79 C78 C77 116.4(9)
O32 C78 H140 108.8
C79 C78 H140 108.8
C77 C78 H140 108.8
F5 Cr8 F6 89.5(3)
F5 Cr8 O37 91.4(3)
F6 Cr8 O37 178.0(3)
F5 Cr8 O39 95.0(3)
F6 Cr8 O39 90.8(3)
O37 Cr8 O39 91.0(4)
F5 Cr8 O40 176.7(4)
F6 Cr8 O40 90.7(3)
O37 Cr8 O40 88.3(3)
O39 Cr8 O40 88.3(4)
F5 Cr8 O42 83.6(3)
F6 Cr8 O42 91.9(3)
O37 Cr8 O42 86.4(4)
O39 Cr8 O42 177.0(3)
O40 Cr8 O42 93.0(4)
F6 Cr9 O43 90.4(3)
F6 Cr9 O70 92.4(3)
O43 Cr9 O70 89.2(3)
F6 Cr9 O44 175.0(3)
O43 Cr9 O44 87.3(4)
O70 Cr9 O44 92.0(3)
F6 Cr9 O46 89.3(3)
O43 Cr9 O46 179.4(4)
O70 Cr9 O46 91.4(3)
O44 Cr9 O46 93.0(4)
F6 Cr9 O41 90.1(3)
O43 Cr9 O41 93.4(4)
O70 Cr9 O41 176.4(3)
O44 Cr9 O41 85.6(3)
O46 Cr9 O41 86.0(4)
O47 Cr10 O69 91.6(3)
O47 Cr10 O45 91.8(4)
O69 Cr10 O45 176.6(4)
O47 Cr10 O70 88.4(3)
O69 Cr10 O70 83.8(3)
O45 Cr10 O70 96.4(3)
O47 Cr10 O50 175.7(3)
O69 Cr10 O50 89.3(3)
O45 Cr10 O50 87.3(4)
O70 Cr10 O50 95.8(3)
O47 Cr10 O48 86.5(4)
O69 Cr10 O48 94.0(3)
O45 Cr10 O48 86.0(4)
O70 Cr10 O48 174.5(4)
O50 Cr10 O48 89.3(4)
O69 Cr11 O54 88.4(3)
O69 Cr11 O49 100.2(3)
O54 Cr11 O49 85.9(4)
O69 Cr11 O68 81.9(3)
O54 Cr11 O68 93.5(3)
O49 Cr11 O68 177.7(4)
O69 Cr11 O52 172.0(3)
O54 Cr11 O52 94.5(4)
O49 Cr11 O52 87.5(3)
O68 Cr11 O52 90.4(3)
O69 Cr11 O51 90.0(3)
O54 Cr11 O51 172.7(3)
O49 Cr11 O51 87.4(4)
O68 Cr11 O51 93.3(3)
O52 Cr11 O51 88.0(4)
O67 Cr12 O53 174.4(3)
O67 Cr12 O68 84.3(3)
O53 Cr12 O68 90.4(3)
O67 Cr12 O58 93.7(3)
O53 Cr12 O58 87.8(4)
O68 Cr12 O58 89.2(3)
O67 Cr12 O56 94.3(3)
O53 Cr12 O56 91.1(3)
O68 Cr12 O56 175.8(4)
O58 Cr12 O56 86.9(4)
O67 Cr12 O55 87.6(3)
O53 Cr12 O55 91.4(4)
O68 Cr12 O55 97.3(3)
O58 Cr12 O55 173.4(3)
O56 Cr12 O55 86.6(4)
O66 Cr13 O67 84.2(3)
O66 Cr13 O60 92.5(3)
O67 Cr13 O60 175.7(4)
O66 Cr13 O62 91.4(4)
O67 Cr13 O62 92.9(3)
O60 Cr13 O62 90.0(4)
O66 Cr13 O59 94.0(3)
O67 Cr13 O59 91.1(3)
O60 Cr13 O59 86.3(3)
O62 Cr13 O59 173.6(3)
O66 Cr13 O57 178.3(3)
O67 Cr13 O57 94.4(3)
O60 Cr13 O57 88.9(3)
O62 Cr13 O57 87.7(4)
O59 Cr13 O57 87.0(3)
F4 Cr14 O64 91.5(3)
F4 Cr14 O61 93.0(3)
O64 Cr14 O61 91.7(3)
F4 Cr14 O66 87.1(3)
O64 Cr14 O66 177.1(3)
O61 Cr14 O66 90.9(3)
F4 Cr14 O63 176.1(3)
O64 Cr14 O63 87.9(3)
O61 Cr14 O63 90.8(4)
O66 Cr14 O63 93.3(3)
F4 Cr14 N2 85.8(3)
O64 Cr14 N2 92.3(3)
O61 Cr14 N2 175.8(3)
O66 Cr14 N2 85.0(3)
O63 Cr14 N2 90.4(4)
F4 Ni2 F5 82.4(3)
F4 Ni2 O65 89.2(3)
F5 Ni2 O65 171.4(3)
F4 Ni2 O38 97.6(3)
F5 Ni2 O38 89.0(3)
O65 Ni2 O38 90.4(4)
F4 Ni2 O36 174.8(3)
F5 Ni2 O36 95.7(3)
O65 Ni2 O36 92.8(3)
O38 Ni2 O36 87.2(3)
F4 Ni2 N4 90.4(3)
F5 Ni2 N4 85.7(3)
O65 Ni2 N4 96.2(4)
O38 Ni2 N4 169.7(4)
O36 Ni2 N4 84.6(4)
Cr14 F4 Ni2 130.9(3)
Cr8 F5 Ni2 119.3(3)
Cr9 F6 Cr8 125.1(3)
C84 O36 Ni2 129.8(7)
C84 O37 Cr8 130.7(8)
C89 O38 Ni2 121.2(7)
C89 O39 Cr8 135.2(8)
C94 O40 Cr8 132.9(7)
C94 O41 Cr9 130.3(8)
C99 O42 Cr8 133.2(8)
C99 O43 Cr9 138.8(8)
C104 O44 Cr9 129.6(8)
C104 O45 Cr10 133.0(7)
C109 O46 Cr9 133.2(8)
C109 O47 Cr10 130.8(9)
C114 O48 Cr10 136.6(10)
C114 O49 Cr11 131.1(8)
C119 O50 Cr10 135.9(8)
C119 O51 Cr11 128.6(8)
C124 O52 Cr11 134.8(7)
C124 O53 Cr12 130.6(8)
C129 O54 Cr11 132.9(8)
C129 O55 Cr12 132.4(8)
C134 O56 Cr12 128.6(8)
C134 O57 Cr13 136.2(8)
C139 O58 Cr12 136.1(8)
C139 O59 Cr13 127.6(8)
C144 O60 Cr13 136.2(8)
C144 O61 Cr14 131.7(7)
C149 O62 Cr13 129.4(9)
C149 O63 Cr14 133.6(8)
C154 O64 Cr14 133.9(8)
C154 O65 Ni2 129.6(8)
C160 O66 Cr13 115.9(6)
C160 O66 Cr14 110.3(6)
Cr13 O66 Cr14 121.8(3)
C161 O67 Cr12 112.8(5)
C161 O67 Cr13 114.4(6)
Cr12 O67 Cr13 120.8(4)
C162 O68 Cr12 112.4(5)
C162 O68 Cr11 114.2(6)
Cr12 O68 Cr11 119.5(4)
C163 O69 Cr11 109.6(5)
C163 O69 Cr10 107.3(6)
Cr11 O69 Cr10 120.3(3)
C164 O70 Cr9 117.7(6)
C164 O70 Cr10 109.6(6)
Cr9 O70 Cr10 119.2(3)
C159 N2 C165 113.2(8)
C159 N2 Cr14 106.6(6)
C165 N2 Cr14 116.5(7)
C159 N2 H141 106.7
C165 N2 H141 106.7
Cr14 N2 H141 106.7
O33 C79 C78 106.7(9)
O33 C79 C80 105.0(9)
C78 C79 C80 117.1(10)
O33 C79 H142 109.3
C78 C79 H142 109.3
C80 C79 H142 109.3
O34 C80 C81 105.9(10)
O34 C80 C79 107.5(9)
C81 C80 C79 121.5(10)
O34 C80 H143 107.0
C81 C80 H143 107.0
C79 C80 H143 107.0
O35 C81 C80 105.5(11)
O35 C81 H144 110.6
C80 C81 H144 110.6
O35 C81 H145 110.6
C80 C81 H145 110.6
H144 C81 H145 108.8
N1 C82 C83 111.4(11)
N1 C82 H146 109.3
C83 C82 H146 109.3
N1 C82 H147 109.3
C83 C82 H147 109.3
H146 C82 H147 108.0
C82 C83 H148 109.5
C82 C83 H149 109.5
H148 C83 H149 109.5
C82 C83 H150 109.5
H148 C83 H150 109.5
H149 C83 H150 109.5
O36 C84 O37 122.5(10)
O36 C84 C85 122.1(9)
O37 C84 C85 115.3(10)
C86 C85 C88 111.9(10)
C86 C85 C87 111.3(10)
C88 C85 C87 109.8(9)
C86 C85 C84 109.7(9)
C88 C85 C84 107.9(9)
C87 C85 C84 105.9(9)
C85 C86 H151 109.5
C85 C86 H152 109.5
H151 C86 H152 109.5
C85 C86 H153 109.5
H151 C86 H153 109.5
H152 C86 H153 109.5
C85 C87 H154 109.5
C85 C87 H155 109.5
H154 C87 H155 109.5
C85 C87 H156 109.5
H154 C87 H156 109.5
H155 C87 H156 109.5
C85 C88 H157 109.5
C85 C88 H158 109.5
H157 C88 H158 109.5
C85 C88 H159 109.5
H157 C88 H159 109.5
H158 C88 H159 109.5
O38 C89 O39 125.1(11)
O38 C89 C90 121.9(9)
O39 C89 C90 112.8(9)
C93 C90 C91 110.3(9)
C93 C90 C89 110.3(9)
C91 C90 C89 108.6(8)
C93 C90 C92 109.6(9)
C91 C90 C92 109.3(9)
C89 C90 C92 108.6(8)
C90 C91 H160 109.5
C90 C91 H161 109.5
H160 C91 H161 109.5
C90 C91 H162 109.5
H160 C91 H162 109.5
H161 C91 H162 109.5
C90 C92 H163 109.5
C90 C92 H164 109.5
H163 C92 H164 109.5
C90 C92 H165 109.5
H163 C92 H165 109.5
H164 C92 H165 109.5
C90 C93 H166 109.5
C90 C93 H167 109.5
H166 C93 H167 109.5
C90 C93 H168 109.5
H166 C93 H168 109.5
H167 C93 H168 109.5
O40 C94 O41 130.9(11)
O40 C94 C95 114.5(8)
O41 C94 C95 114.5(9)
C96 C95 C97 110.1(9)
C96 C95 C94 112.1(8)
C97 C95 C94 109.3(8)
C96 C95 C98 108.7(9)
C97 C95 C98 106.8(9)
C94 C95 C98 109.7(9)
C95 C96 H169 109.5
C95 C96 H170 109.5
H169 C96 H170 109.5
C95 C96 H171 109.5
H169 C96 H171 109.5
H170 C96 H171 109.5
C95 C97 H172 109.5
C95 C97 H173 109.5
H172 C97 H173 109.5
C95 C97 H174 109.5
H172 C97 H174 109.5
H173 C97 H174 109.5
C95 C98 H175 109.5
C95 C98 H176 109.5
H175 C98 H176 109.5
C95 C98 H177 109.5
H175 C98 H177 109.5
H176 C98 H177 109.5
O42 C99 O43 120.8(11)
O42 C99 C100 123.0(10)
O43 C99 C100 116.1(9)
C99 C100 C102 109.4(10)
C99 C100 C103 108.2(10)
C102 C100 C103 111.1(10)
C99 C100 C101 108.1(10)
C102 C100 C101 111.0(11)
C103 C100 C101 108.9(10)
C100 C101 H178 109.5
C100 C101 H179 109.5
H178 C101 H179 109.5
C100 C101 H180 109.5
H178 C101 H180 109.5
H179 C101 H180 109.5
C100 C102 H181 109.5
C100 C102 H182 109.5
H181 C102 H182 109.5
C100 C102 H183 109.5
H181 C102 H183 109.5
H182 C102 H183 109.5
C100 C103 H184 109.5
C100 C103 H185 109.5
H184 C103 H185 109.5
C100 C103 H186 109.5
H184 C103 H186 109.5
H185 C103 H186 109.5
O45 C104 O44 126.2(10)
O45 C104 C105 118.7(8)
O44 C104 C105 115.0(9)
C106 C105 C107 113.3(8)
C106 C105 C104 107.3(9)
C107 C105 C104 107.3(8)
C106 C105 C108 111.1(8)
C107 C105 C108 111.3(9)
C104 C105 C108 106.1(8)
C105 C106 H187 109.5
C105 C106 H188 109.5
H187 C106 H188 109.5
C105 C106 H189 109.5
H187 C106 H189 109.5
H188 C106 H189 109.5
C105 C107 H190 109.5
C105 C107 H191 109.5
H190 C107 H191 109.5
C105 C107 H192 109.5
H190 C107 H192 109.5
H191 C107 H192 109.5
C105 C108 H193 109.5
C105 C108 H194 109.5
H193 C108 H194 109.5
C105 C108 H195 109.5
H193 C108 H195 109.5
H194 C108 H195 109.5
O47 C109 O46 126.4(12)
O47 C109 C110 116.9(11)
O46 C109 C110 116.3(11)
C113 C110 C112 112.7(12)
C113 C110 C111 110.8(11)
C112 C110 C111 110.6(11)
C113 C110 C109 108.6(11)
C112 C110 C109 108.3(11)
C111 C110 C109 105.6(11)
C110 C111 H196 109.5
C110 C111 H197 109.5
H196 C111 H197 109.5
C110 C111 H198 109.5
H196 C111 H198 109.5
H197 C111 H198 109.5
C110 C112 H199 109.5
C110 C112 H200 109.5
H199 C112 H200 109.5
C110 C112 H201 109.5
H199 C112 H201 109.5
H200 C112 H201 109.5
C110 C113 H202 109.5
C110 C113 H203 109.5
H202 C113 H203 109.5
C110 C113 H204 109.5
H202 C113 H204 109.5
H203 C113 H204 109.5
O48 C114 O49 124.0(13)
O48 C114 C115 119.7(12)
O49 C114 C115 116.4(11)
C116 C115 C117 110.4(13)
C116 C115 C118 109.1(13)
C117 C115 C118 106.8(13)
C116 C115 C114 109.1(13)
C117 C115 C114 111.2(12)
C118 C115 C114 110.2(12)
C115 C116 H205 109.5
C115 C116 H206 109.5
H205 C116 H206 109.5
C115 C116 H207 109.5
H205 C116 H207 109.5
H206 C116 H207 109.5
C115 C117 H208 109.5
C115 C117 H209 109.5
H208 C117 H209 109.5
C115 C117 H210 109.5
H208 C117 H210 109.5
H209 C117 H210 109.5
C115 C118 H211 109.5
C115 C118 H212 109.5
H211 C118 H212 109.5
C115 C118 H213 109.5
H211 C118 H213 109.5
H212 C118 H213 109.5
O51 C119 O50 125.8(12)
O51 C119 C120 115.9(11)
O50 C119 C120 118.2(10)
C119 C120 C122 111.0(11)
C119 C120 C121 108.9(11)
C122 C120 C121 111.0(12)
C119 C120 C123 108.3(11)
C122 C120 C123 108.4(11)
C121 C120 C123 109.2(12)
C120 C121 H214 109.5
C120 C121 H215 109.5
H214 C121 H215 109.5
C120 C121 H216 109.5
H214 C121 H216 109.5
H215 C121 H216 109.5
C120 C122 H217 109.5
C120 C122 H218 109.5
H217 C122 H218 109.5
C120 C122 H219 109.5
H217 C122 H219 109.5
H218 C122 H219 109.5
C120 C123 H220 109.5
C120 C123 H221 109.5
H220 C123 H221 109.5
C120 C123 H222 109.5
H220 C123 H222 109.5
H221 C123 H222 109.5
O52 C124 O53 126.4(11)
O52 C124 C125 118.0(9)
O53 C124 C125 115.4(9)
C126 C125 C128 110.8(10)
C126 C125 C124 110.0(9)
C128 C125 C124 110.6(10)
C126 C125 C127 109.7(10)
C128 C125 C127 109.7(9)
C124 C125 C127 106.0(9)
C125 C126 H223 109.5
C125 C126 H224 109.5
H223 C126 H224 109.5
C125 C126 H225 109.5
H223 C126 H225 109.5
H224 C126 H225 109.5
C125 C127 H226 109.5
C125 C127 H227 109.5
H226 C127 H227 109.5
C125 C127 H228 109.5
H226 C127 H228 109.5
H227 C127 H228 109.5
C125 C128 H229 109.5
C125 C128 H230 109.5
H229 C128 H230 109.5
C125 C128 H231 109.5
H229 C128 H231 109.5
H230 C128 H231 109.5
O55 C129 O54 124.4(12)
O55 C129 C130 119.4(11)
O54 C129 C130 115.9(10)
C132 C130 C133 112.2(11)
C132 C130 C131 110.2(10)
C133 C130 C131 108.4(11)
C132 C130 C129 108.5(10)
C133 C130 C129 108.9(10)
C131 C130 C129 108.5(10)
C130 C131 H232 109.5
C130 C131 H233 109.5
H232 C131 H233 109.5
C130 C131 H234 109.5
H232 C131 H234 109.5
H233 C131 H234 109.5
C130 C132 H235 109.5
C130 C132 H236 109.5
H235 C132 H236 109.5
C130 C132 H237 109.5
H235 C132 H237 109.5
H236 C132 H237 109.5
C130 C133 H238 109.5
C130 C133 H239 109.5
H238 C133 H239 109.5
C130 C133 H240 109.5
H238 C133 H240 109.5
H239 C133 H240 109.5
O57 C134 O56 124.0(12)
O57 C134 C135 116.4(10)
O56 C134 C135 119.5(11)
C137 C135 C136 112.0(11)
C137 C135 C138 108.7(10)
C136 C135 C138 109.3(11)
C137 C135 C134 109.5(11)
C136 C135 C134 108.3(10)
C138 C135 C134 109.0(10)
C135 C136 H241 109.5
C135 C136 H242 109.5
H241 C136 H242 109.5
C135 C136 H243 109.5
H241 C136 H243 109.5
H242 C136 H243 109.5
C135 C137 H244 109.5
C135 C137 H245 109.5
H244 C137 H245 109.5
C135 C137 H246 109.5
H244 C137 H246 109.5
H245 C137 H246 109.5
C135 C138 H247 109.5
C135 C138 H248 109.5
H247 C138 H248 109.5
C135 C138 H249 109.5
H247 C138 H249 109.5
H248 C138 H249 109.5
O59 C139 O58 124.0(11)
O59 C139 C140 118.3(10)
O58 C139 C140 117.7(10)
C139 C140 C141 108.6(10)
C139 C140 C143 107.3(9)
C141 C140 C143 110.1(10)
C139 C140 C142 108.2(10)
C141 C140 C142 110.7(10)
C143 C140 C142 111.7(10)
C140 C141 H250 109.5
C140 C141 H251 109.5
H250 C141 H251 109.5
C140 C141 H252 109.5
H250 C141 H252 109.5
H251 C141 H252 109.5
C140 C142 H253 109.5
C140 C142 H254 109.5
H253 C142 H254 109.5
C140 C142 H255 109.5
H253 C142 H255 109.5
H254 C142 H255 109.5
C140 C143 H256 109.5
C140 C143 H257 109.5
H256 C143 H257 109.5
C140 C143 H258 109.5
H256 C143 H258 109.5
H257 C143 H258 109.5
O60 C144 O61 122.2(10)
O60 C144 C145 119.9(10)
O61 C144 C145 117.1(9)
C144 C145 C146 109.1(9)
C144 C145 C147 108.1(9)
C146 C145 C147 111.5(9)
C144 C145 C148 108.1(8)
C146 C145 C148 110.1(10)
C147 C145 C148 109.9(9)
C145 C146 H259 109.5
C145 C146 H260 109.5
H259 C146 H260 109.5
C145 C146 H261 109.5
H259 C146 H261 109.5
H260 C146 H261 109.5
C145 C147 H262 109.5
C145 C147 H263 109.5
H262 C147 H263 109.5
C145 C147 H264 109.5
H262 C147 H264 109.5
H263 C147 H264 109.5
C145 C148 H265 109.5
C145 C148 H266 109.5
H265 C148 H266 109.5
C145 C148 H267 109.5
H265 C148 H267 109.5
H266 C148 H267 109.5
O62 C149 O63 128.0(13)
O62 C149 C150 114.3(11)
O63 C149 C150 117.6(10)
C151 C150 C152 110.9(13)
C151 C150 C153 108.8(13)
C152 C150 C153 107.5(12)
C151 C150 C149 110.1(12)
C152 C150 C149 111.0(12)
C153 C150 C149 108.3(12)
C150 C151 H268 109.5
C150 C151 H269 109.5
H268 C151 H269 109.5
C150 C151 H270 109.5
H268 C151 H270 109.5
H269 C151 H270 109.5
C150 C152 H271 109.5
C150 C152 H272 109.5
H271 C152 H272 109.5
C150 C152 H273 109.5
H271 C152 H273 109.5
H272 C152 H273 109.5
C150 C153 H274 109.5
C150 C153 H275 109.5
H274 C153 H275 109.5
C150 C153 H276 109.5
H274 C153 H276 109.5
H275 C153 H276 109.5
O65 C154 O64 127.3(12)
O65 C154 C155 118.6(10)
O64 C154 C155 114.0(11)
C158 C155 C157 117.1(15)
C158 C155 C156 99.5(17)
C157 C155 C156 107.1(16)
C158 C155 C154 110.3(11)
C157 C155 C154 111.8(10)
C156 C155 C154 110.1(11)
C155 C156 H277 109.5
C155 C156 H278 109.5
H277 C156 H278 109.5
C155 C156 H279 109.5
H277 C156 H279 109.5
H278 C156 H279 109.5
C155 C157 H280 109.5
C155 C157 H281 109.5
H280 C157 H281 109.5
C155 C157 H282 109.5
H280 C157 H282 109.5
H281 C157 H282 109.5
C155 C158 H283 109.5
C155 C158 H284 109.5
H283 C158 H284 109.5
C155 C158 H285 109.5
H283 C158 H285 109.5
H284 C158 H285 109.5
N2 C159 C160 109.2(8)
N2 C159 H286 109.8
C160 C159 H286 109.8
N2 C159 H287 109.8
C160 C159 H287 109.8
H286 C159 H287 108.3
O66 C160 C159 111.7(8)
O66 C160 C161 113.0(8)
C159 C160 C161 109.6(8)
O66 C160 H288 107.5
C159 C160 H288 107.5
C161 C160 H288 107.5
O67 C161 C160 108.1(7)
O67 C161 C162 105.8(8)
C160 C161 C162 116.6(9)
O67 C161 H289 108.7
C160 C161 H289 108.7
C162 C161 H289 108.7
O68 C162 C163 105.7(7)
O68 C162 C161 104.4(8)
C163 C162 C161 116.8(8)
O68 C162 H290 109.9
C163 C162 H290 109.9
C161 C162 H290 109.9
O69 C163 C162 106.8(8)
O69 C163 C164 104.6(7)
C162 C163 C164 121.0(8)
O69 C163 H291 108.0
C162 C163 H291 108.0
C164 C163 H291 108.0
O70 C164 C163 104.9(8)
O70 C164 H292 110.8
C163 C164 H292 110.8
O70 C164 H293 110.8
C163 C164 H293 110.8
H292 C164 H293 108.8
N2 C165 C166 110.8(10)
N2 C165 H294 109.5
C166 C165 H294 109.5
N2 C165 H295 109.5
C166 C165 H295 109.5
H294 C165 H295 108.1
C165 C166 H296 109.5
C165 C166 H297 109.5
H296 C166 H297 109.5
C165 C166 H298 109.5
H296 C166 H298 109.5
H297 C166 H298 109.5
C168 C167 N3 121.1(11)
C168 C167 H299 119.5
N3 C167 H299 119.5
C167 C168 C169 121.0(11)
C167 C168 H300 119.5
C169 C168 H300 119.5
C170 C169 C168 116.5(15)
C170 C169 C172 124.0(14)
C168 C169 C172 119.3(13)
C171 C170 C169 121.4(11)
C171 C170 H301 119.3
C169 C170 H301 119.3
C170 C171 N3 120.3(10)
C170 C171 H302 119.9
N3 C171 H302 119.9
C174 C172 C169 126.3(15)
C174 C172 C173 103.4(14)
C169 C172 C173 130.1(15)
N4 C173 C172 109.1(15)
N4 C173 H303 125.4
C172 C173 H303 125.4
N5 C174 C172 107.0(14)
N5 C174 H304 126.5
C172 C174 H304 126.5
C171 N3 C167 119.0(12)
C171 N3 Ni1 121.2(9)
C167 N3 Ni1 119.6(9)
C173 N4 N5 107.1(12)
C173 N4 Ni2 133.0(11)
N5 N4 Ni2 118.8(7)
N4 N5 C174 113.2(12)
N4 N5 H305 123.4
C174 N5 H305 123.4
Cl1 C500 Cl2 111.4(7)
Cl1 C500 H306 109.4
Cl2 C500 H306 109.4
Cl1 C500 H307 109.4
Cl2 C500 H307 109.4
H306 C500 H307 108.0
Cl3 C501 Cl4 112.8(8)
Cl3 C501 H308 109.0
Cl4 C501 H308 109.0
Cl3 C501 H309 109.0
Cl4 C501 H309 109.0
H308 C501 H309 107.8
Cl5 C502 Cl6 111.9(9)
Cl5 C502 H310 109.2
Cl6 C502 H310 109.2
Cl5 C502 H311 109.2
Cl6 C502 H311 109.2
H310 C502 H311 107.9
Cl7 C503 Cl8 108.1(14)
Cl7 C503 H312 110.1
Cl8 C503 H312 110.1
Cl7 C503 H313 110.1
Cl8 C503 H313 110.1
H312 C503 H313 108.4
Cl9 C504 Cl10 108.1(18)
Cl9 C504 H50A 110.1
Cl10 C504 H50A 110.1
Cl9 C504 H50B 110.1
Cl10 C504 H50B 110.1
H50A C504 H50B 108.4

loop_
_geom_bond_atom_site_label_1
_geom_bond_atom_site_label_2
_geom_bond_distance
Cr1 F2 1.897(9)
Cr1 O7 1.957(12)
Cr1 O4 1.957(11)
Cr1 F3 1.957(12)
Cr1 O2 1.960(16)
Cr1 O5 1.970(14)
Cr2 F3 1.907(10)
Cr2 O11 1.942(14)
Cr2 O8 1.953(14)
Cr2 O35 1.954(9)
Cr2 O9 1.970(15)
Cr2 O6 1.971(11)
Cr3 O34 1.956(8)
Cr3 O10 1.957(9)
Cr3 O13 1.966(13)
Cr3 O35 1.976(11)
Cr3 O12 1.980(10)
Cr3 O15 2.027(10)
Cr4 O14 1.938(11)
Cr4 O34 1.954(9)
Cr4 O19 1.967(10)
Cr4 O16 1.971(9)
Cr4 O33 1.980(9)
Cr4 O17 1.982(9)
Cr5 O33 1.933(8)
Cr5 O21 1.946(9)
Cr5 O18 1.974(10)
Cr5 O32 1.988(8)
Cr5 O20 1.989(10)
Cr5 O23 2.021(11)
Cr6 O32 1.925(7)
Cr6 O31 1.945(8)
Cr6 O24 1.960(9)
Cr6 O22 1.964(9)
Cr6 O27 1.964(8)
Cr6 O25 1.991(9)
Cr7 F1 1.864(7)
Cr7 O29 1.930(9)
Cr7 O31 1.963(9)
Cr7 O26 1.972(8)
Cr7 O28 2.009(8)
Cr7 N1 2.088(9)
Ni1 F2 1.971(9)
Ni1 O1 2.013(11)
Ni1 F1 2.032(7)
Ni1 N3 2.052(10)
Ni1 O30 2.071(11)
Ni1 O3 2.078(9)
O1 C1 1.25(2)
O2 C1 1.26(2)
O3 C6 1.290(16)
O4 C6 1.243(19)
O5 C11 1.21(3)
O6 C11 1.36(3)
O7 C16 1.26(2)
O8 C16 1.29(2)
O9 C21 1.19(2)
O10 C21 1.35(2)
O11 C26 1.240(19)
O12 C26 1.279(18)
O13 C31 1.21(2)
O14 C31 1.22(2)
O15 C36 1.223(17)
O16 C36 1.311(16)
O17 C41 1.255(16)
O18 C41 1.246(17)
O19 C46 1.260(18)
O20 C46 1.203(17)
O21 C51 1.304(15)
O22 C51 1.264(15)
O23 C56 1.237(18)
O24 C56 1.265(18)
O25 C61 1.292(17)
O26 C61 1.229(17)
O27 C66 1.283(15)
O28 C66 1.257(14)
O29 C71 1.286(16)
O30 C71 1.254(17)
O31 C77 1.435(13)
O32 C78 1.442(12)
O33 C79 1.475(14)
O34 C80 1.426(15)
O35 C81 1.444(16)
N1 C76 1.440(15)
N1 C82 1.507(13)
N1 H1 0.9300
C1 C2 1.58(3)
C2 C3 1.518(19)
C2 C4 1.519(19)
C2 C5 1.522(19)
C3 H2 0.9800
C3 H3 0.9800
C3 H4 0.9800
C4 H5 0.9800
C4 H6 0.9800
C4 H7 0.9800
C5 H8 0.9800
C5 H9 0.9800
C5 H10 0.9800
C6 C7 1.52(2)
C7 C10 1.532(15)
C7 C9 1.537(16)
C7 C8 1.548(16)
C8 H11A 0.9800
C8 H12B 0.9800
C8 H13C 0.9800
C9 H14 0.9800
C9 H15 0.9800
C9 H16 0.9800
C10 H17 0.9800
C10 H18 0.9800
C10 H19 0.9800
C11 C12 1.52(3)
C12 C14 1.49(2)
C12 C15 1.50(2)
C12 C13 1.50(2)
C13 H20 0.9800
C13 H21 0.9800
C13 H22 0.9800
C14 H23 0.9800
C14 H24 0.9800
C14 H25 0.9800
C15 H26 0.9800
C15 H27 0.9800
C15 H28 0.9800
C16 C17 1.47(3)
C17 C19 1.537(18)
C17 C20 1.552(18)
C17 C18 1.565(18)
C18 H29 0.9800
C18 H30 0.9800
C18 H31 0.9800
C19 H32 0.9800
C19 H33 0.9800
C19 H34 0.9800
C20 H35 0.9800
C20 H36 0.9800
C20 H37 0.9800
C21 C22 1.50(3)
C22 C23 1.424(19)
C22 C24 1.44(2)
C22 C25 1.48(2)
C23 H38 0.9800
C23 H39 0.9800
C23 H40 0.9800
C24 H41 0.9800
C24 H42 0.9800
C24 H43 0.9800
C25 H44 0.9800
C25 H45 0.9800
C25 H46 0.9800
C26 C27 1.55(2)
C27 C30 1.512(16)
C27 C28 1.550(16)
C27 C29 1.562(17)
C28 H47 0.9800
C28 H48 0.9800
C28 H49 0.9800
C29 H50 0.9800
C29 H51 0.9800
C29 H52 0.9800
C30 H53 0.9800
C30 H54 0.9800
C30 H55 0.9800
C31 C32 1.63(3)
C32 C35 1.50(2)
C32 C33 1.51(2)
C32 C34 1.52(2)
C33 H56 0.9800
C33 H57 0.9800
C33 H58 0.9800
C34 H59 0.9800
C34 H60 0.9800
C34 H61 0.9800
C35 H62 0.9800
C35 H63 0.9800
C35 H64 0.9800
C36 C37 1.48(3)
C37 C39 1.45(2)
C37 C38 1.46(2)
C37 C40 1.47(2)
C38 H65 0.9800
C38 H66 0.9800
C38 H67 0.9800
C39 H68 0.9800
C39 H69 0.9800
C39 H70 0.9800
C40 H71 0.9800
C40 H72 0.9800
C40 H73 0.9800
C41 C42 1.56(3)
C42 C43 1.494(18)
C42 C45 1.503(18)
C42 C44 1.512(18)
C43 H74 0.9800
C43 H75 0.9800
C43 H76 0.9800
C44 H77 0.9800
C44 H78 0.9800
C44 H79 0.9800
C45 H80 0.9800
C45 H81 0.9800
C45 H82 0.9800
C46 C47 1.54(3)
C47 C50 1.518(18)
C47 C48 1.519(18)
C47 C49 1.535(19)
C48 H83 0.9800
C48 H84 0.9800
C48 H85 0.9800
C49 H86 0.9800
C49 H87 0.9800
C49 H88 0.9800
C50 H89 0.9800
C50 H90 0.9800
C50 H91 0.9800
C51 C52 1.507(19)
C52 C55 1.513(14)
C52 C54 1.526(15)
C52 C53 1.528(15)
C53 H92 0.9800
C53 H93 0.9800
C53 H94 0.9800
C54 H95A 0.9800
C54 H96 0.9800
C54 H97 0.9800
C55 H98 0.9800
C55 H99 0.9800
C55 H100 0.9800
C56 C57 1.50(2)
C57 C59 1.491(17)
C57 C60 1.507(17)
C57 C58 1.520(18)
C58 H101 0.9800
C58 H102 0.9800
C58 H103 0.9800
C59 H104 0.9800
C59 H105 0.9800
C59 H106 0.9800
C60 H107 0.9800
C60 H108 0.9800
C60 H109 0.9800
C61 C62 1.58(2)
C62 C65 1.407(19)
C62 C63 1.417(19)
C62 C64 1.431(19)
C63 H110 0.9800
C63 H111 0.9800
C63 H112 0.9800
C64 H113 0.9800
C64 H114 0.9800
C64 H115 0.9800
C65 H116 0.9800
C65 H117 0.9800
C65 H118 0.9800
C66 C67 1.519(18)
C67 C69 1.513(15)
C67 C70 1.533(15)
C67 C68 1.576(16)
C68 H119 0.9800
C68 H120 0.9800
C68 H121 0.9800
C69 H122 0.9800
C69 H123 0.9800
C69 H124 0.9800
C70 H125 0.9800
C70 H126 0.9800
C70 H127 0.9800
C71 C72 1.52(2)
C72 C74 1.480(15)
C72 C73 1.481(15)
C72 C75 1.498(15)
C73 H128 0.9800
C73 H129 0.9800
C73 H130 0.9800
C74 H131 0.9800
C74 H132 0.9800
C74 H133 0.9800
C75 H134 0.9800
C75 H135 0.9800
C75 H136 0.9800
C76 C77 1.525(16)
C76 H137 0.9900
C76 H138 0.9900
C77 C78 1.532(17)
C77 H139 1.0000
C78 C79 1.488(15)
C78 H140 1.0000
Cr8 F5 1.903(7)
Cr8 F6 1.945(6)
Cr8 O37 1.945(8)
Cr8 O39 1.965(8)
Cr8 O40 1.971(7)
Cr8 O42 1.974(8)
Cr9 F6 1.927(6)
Cr9 O43 1.942(9)
Cr9 O70 1.960(7)
Cr9 O44 1.965(8)
Cr9 O46 1.979(9)
Cr9 O41 1.982(9)
Cr10 O47 1.938(9)
Cr10 O69 1.971(7)
Cr10 O45 1.973(8)
Cr10 O70 1.976(7)
Cr10 O50 1.983(9)
Cr10 O48 1.992(8)
Cr11 O69 1.932(6)
Cr11 O54 1.956(8)
Cr11 O49 1.966(8)
Cr11 O68 1.969(7)
Cr11 O52 1.970(8)
Cr11 O51 1.993(9)
Cr12 O67 1.915(7)
Cr12 O53 1.946(8)
Cr12 O68 1.952(7)
Cr12 O58 1.965(9)
Cr12 O56 1.968(8)
Cr12 O55 1.970(8)
Cr13 O66 1.917(7)
Cr13 O67 1.953(7)
Cr13 O60 1.981(7)
Cr13 O62 1.992(8)
Cr13 O59 1.992(8)
Cr13 O57 2.014(9)
Cr14 F4 1.869(7)
Cr14 O64 1.964(8)
Cr14 O61 1.969(8)
Cr14 O66 1.972(7)
Cr14 O63 1.972(8)
Cr14 N2 2.071(9)
Ni2 F4 2.008(6)
Ni2 F5 2.011(6)
Ni2 O65 2.017(8)
Ni2 O38 2.064(7)
Ni2 O36 2.075(8)
Ni2 N4 2.081(10)
O36 C84 1.232(14)
O37 C84 1.328(13)
O38 C89 1.243(14)
O39 C89 1.283(13)
O40 C94 1.219(13)
O41 C94 1.237(12)
O42 C99 1.295(14)
O43 C99 1.310(14)
O44 C104 1.260(13)
O45 C104 1.238(14)
O46 C109 1.267(15)
O47 C109 1.233(16)
O48 C114 1.205(17)
O49 C114 1.284(17)
O50 C119 1.294(15)
O51 C119 1.280(14)
O52 C124 1.213(14)
O53 C124 1.285(13)
O54 C129 1.297(15)
O55 C129 1.252(15)
O56 C134 1.269(14)
O57 C134 1.230(15)
O58 C139 1.279(15)
O59 C139 1.273(15)
O60 C144 1.269(13)
O61 C144 1.282(14)
O62 C149 1.218(15)
O63 C149 1.258(16)
O64 C154 1.272(15)
O65 C154 1.230(15)
O66 C160 1.419(12)
O67 C161 1.491(12)
O68 C162 1.475(13)
O69 C163 1.457(11)
O70 C164 1.450(12)
N2 C159 1.490(13)
N2 C165 1.524(14)
N2 H141 0.9300
C79 C80 1.542(15)
C79 H142 1.0000
C80 C81 1.506(18)
C80 H143 1.0000
C81 H144 0.9900
C81 H145 0.9900
C82 C83 1.538(17)
C82 H146 0.9900
C82 H147 0.9900
C83 H148 0.9800
C83 H149 0.9800
C83 H150 0.9800
C84 C85 1.539(16)
C85 C86 1.477(14)
C85 C88 1.502(14)
C85 C87 1.508(14)
C86 H151 0.9800
C86 H152 0.9800
C86 H153 0.9800
C87 H154 0.9800
C87 H155 0.9800
C87 H156 0.9800
C88 H157 0.9800
C88 H158 0.9800
C88 H159 0.9800
C89 C90 1.545(18)
C90 C93 1.530(13)
C90 C91 1.539(13)
C90 C92 1.546(13)
C91 H160 0.9800
C91 H161 0.9800
C91 H162 0.9800
C92 H163 0.9800
C92 H164 0.9800
C92 H165 0.9800
C93 H166 0.9800
C93 H167 0.9800
C93 H168 0.9800
C94 C95 1.542(16)
C95 C96 1.520(12)
C95 C97 1.529(13)
C95 C98 1.543(13)
C96 H169 0.9800
C96 H170 0.9800
C96 H171 0.9800
C97 H172 0.9800
C97 H173 0.9800
C97 H174 0.9800
C98 H175 0.9800
C98 H176 0.9800
C98 H177 0.9800
C99 C100 1.481(19)
C100 C102 1.524(15)
C100 C103 1.543(14)
C100 C101 1.544(15)
C101 H178 0.9800
C101 H179 0.9800
C101 H180 0.9800
C102 H181 0.9800
C102 H182 0.9800
C102 H183 0.9800
C103 H184 0.9800
C103 H185 0.9800
C103 H186 0.9800
C104 C105 1.559(16)
C105 C106 1.542(12)
C105 C107 1.545(13)
C105 C108 1.568(13)
C106 H187 0.9800
C106 H188 0.9800
C106 H189 0.9800
C107 H190 0.9800
C107 H191 0.9800
C107 H192 0.9800
C108 H193 0.9800
C108 H194 0.9800
C108 H195 0.9800
C109 C110 1.56(2)
C110 C113 1.542(16)
C110 C112 1.545(16)
C110 C111 1.553(16)
C111 H196 0.9800
C111 H197 0.9800
C111 H198 0.9800
C112 H199 0.9800
C112 H200 0.9800
C112 H201 0.9800
C113 H202 0.9800
C113 H203 0.9800
C113 H204 0.9800
C114 C115 1.56(2)
C115 C116 1.455(18)
C115 C117 1.462(18)
C115 C118 1.480(18)
C116 H205 0.9800
C116 H206 0.9800
C116 H207 0.9800
C117 H208 0.9800
C117 H209 0.9800
C117 H210 0.9800
C118 H211 0.9800
C118 H212 0.9800
C118 H213 0.9800
C119 C120 1.52(2)
C120 C122 1.521(16)
C120 C121 1.531(17)
C120 C123 1.534(16)
C121 H214 0.9800
C121 H215 0.9800
C121 H216 0.9800
C122 H217 0.9800
C122 H218 0.9800
C122 H219 0.9800
C123 H220 0.9800
C123 H221 0.9800
C123 H222 0.9800
C124 C125 1.552(18)
C125 C126 1.538(14)
C125 C128 1.542(14)
C125 C127 1.558(14)
C126 H223 0.9800
C126 H224 0.9800
C126 H225 0.9800
C127 H226 0.9800
C127 H227 0.9800
C127 H228 0.9800
C128 H229 0.9800
C128 H230 0.9800
C128 H231 0.9800
C129 C130 1.54(2)
C130 C132 1.516(15)
C130 C133 1.517(15)
C130 C131 1.537(16)
C131 H232 0.9800
C131 H233 0.9800
C131 H234 0.9800
C132 H235 0.9800
C132 H236 0.9800
C132 H237 0.9800
C133 H238 0.9800
C133 H239 0.9800
C133 H240 0.9800
C134 C135 1.53(2)
C135 C137 1.505(15)
C135 C136 1.516(15)
C135 C138 1.524(15)
C136 H241 0.9800
C136 H242 0.9800
C136 H243 0.9800
C137 H244 0.9800
C137 H245 0.9800
C137 H246 0.9800
C138 H247 0.9800
C138 H248 0.9800
C138 H249 0.9800
C139 C140 1.517(17)
C140 C141 1.543(15)
C140 C143 1.545(15)
C140 C142 1.548(15)
C141 H250 0.9800
C141 H251 0.9800
C141 H252 0.9800
C142 H253 0.9800
C142 H254 0.9800
C142 H255 0.9800
C143 H256 0.9800
C143 H257 0.9800
C143 H258 0.9800
C144 C145 1.522(16)
C145 C146 1.522(14)
C145 C147 1.541(14)
C145 C148 1.543(14)
C146 H259 0.9800
C146 H260 0.9800
C146 H261 0.9800
C147 H262 0.9800
C147 H263 0.9800
C147 H264 0.9800
C148 H265 0.9800
C148 H266 0.9800
C148 H267 0.9800
C149 C150 1.56(2)
C150 C151 1.488(18)
C150 C152 1.492(18)
C150 C153 1.512(18)
C151 H268 0.9800
C151 H269 0.9800
C151 H270 0.9800
C152 H271 0.9800
C152 H272 0.9800
C152 H273 0.9800
C153 H274 0.9800
C153 H275 0.9800
C153 H276 0.9800
C154 C155 1.546(19)
C155 C158 1.462(16)
C155 C157 1.464(16)
C155 C156 1.482(17)
C156 H277 0.9800
C156 H278 0.9800
C156 H279 0.9800
C157 H280 0.9800
C157 H281 0.9800
C157 H282 0.9800
C158 H283 0.9800
C158 H284 0.9800
C158 H285 0.9800
C159 C160 1.494(15)
C159 H286 0.9900
C159 H287 0.9900
C160 C161 1.521(13)
C160 H288 1.0000
C161 C162 1.554(14)
C161 H289 1.0000
C162 C163 1.498(15)
C162 H290 1.0000
C163 C164 1.514(14)
C163 H291 1.0000
C164 H292 0.9900
C164 H293 0.9900
C165 C166 1.557(19)
C165 H294 0.9900
C165 H295 0.9900
C166 H296 0.9800
C166 H297 0.9800
C166 H298 0.9800
C167 C168 1.303(19)
C167 N3 1.359(14)
C167 H299 0.9500
C168 C169 1.384(16)
C168 H300 0.9500
C169 C170 1.368(17)
C169 C172 1.45(2)
C170 C171 1.32(2)
C170 H301 0.9500
C171 N3 1.334(15)
C171 H302 0.9500
C172 C174 1.38(2)
C172 C173 1.53(2)
C173 N4 1.312(17)
C173 H303 0.9500
C174 N5 1.378(17)
C174 H304 0.9500
N4 N5 1.362(15)
N5 H305 0.8800
C500 Cl1 1.766(9)
C500 Cl2 1.773(8)
C500 H306 0.9900
C500 H307 0.9900
C501 Cl3 1.739(12)
C501 Cl4 1.785(12)
C501 H308 0.9900
C501 H309 0.9900
C502 Cl5 1.762(13)
C502 Cl6 1.776(14)
C502 H310 0.9900
C502 H311 0.9900
C503 Cl7 1.782(16)
C503 Cl8 1.793(16)
C503 H312 0.9900
C503 H313 0.9900
C504 Cl9 1.754(18)
C504 Cl10 1.759(18)
C504 H50A 0.9900
C504 H50B 0.9900

loop_
_geom_torsion_atom_site_label_1
_geom_torsion_atom_site_label_2
_geom_torsion_atom_site_label_3
_geom_torsion_atom_site_label_4
_geom_torsion
O29 Cr7 F1 Ni1 20.8(5)
O31 Cr7 F1 Ni1 -156.9(5)
O26 Cr7 F1 Ni1 111.5(5)
O28 Cr7 F1 Ni1 -62(6)
N1 Cr7 F1 Ni1 -72.0(5)
F2 Ni1 F1 Cr7 138.9(5)
O1 Ni1 F1 Cr7 -153(10)
N3 Ni1 F1 Cr7 -134.5(5)
O30 Ni1 F1 Cr7 -39.4(5)
O3 Ni1 F1 Cr7 50.3(6)
O7 Cr1 F2 Ni1 -135.4(6)
O4 Cr1 F2 Ni1 40.4(6)
F3 Cr1 F2 Ni1 133.1(5)
O2 Cr1 F2 Ni1 -49.1(6)
O5 Cr1 F2 Ni1 -88(31)
O1 Ni1 F2 Cr1 31.5(6)
F1 Ni1 F2 Cr1 -151.0(5)
N3 Ni1 F2 Cr1 119.5(6)
O30 Ni1 F2 Cr1 -135(3)
O3 Ni1 F2 Cr1 -55.3(5)
O11 Cr2 F3 Cr1 133.3(6)
O8 Cr2 F3 Cr1 -45.1(6)
O35 Cr2 F3 Cr1 -135.9(6)
O9 Cr2 F3 Cr1 6(6)
O6 Cr2 F3 Cr1 44.8(7)
F2 Cr1 F3 Cr2 131.7(6)
O7 Cr1 F3 Cr2 42.5(6)
O4 Cr1 F3 Cr2 -134.3(6)
O2 Cr1 F3 Cr2 20(14)
O5 Cr1 F3 Cr2 -47.6(7)
F2 Ni1 O1 C1 11.8(16)
F1 Ni1 O1 C1 -56(11)
N3 Ni1 O1 C1 -74.6(16)
O30 Ni1 O1 C1 -169.7(16)
O3 Ni1 O1 C1 100.7(16)
F2 Cr1 O2 C1 45.8(18)
O7 Cr1 O2 C1 134.9(18)
O4 Cr1 O2 C1 -48.2(18)
F3 Cr1 O2 C1 158(12)
O5 Cr1 O2 C1 -134.8(18)
F2 Ni1 O3 C6 54.6(12)
O1 Ni1 O3 C6 -40.7(13)
F1 Ni1 O3 C6 138.3(12)
N3 Ni1 O3 C6 3(5)
O30 Ni1 O3 C6 -131.9(13)
F2 Cr1 O4 C6 -11.9(17)
O7 Cr1 O4 C6 115(6)
F3 Cr1 O4 C6 -101.6(16)
O2 Cr1 O4 C6 79.4(17)
O5 Cr1 O4 C6 167.3(17)
F2 Cr1 O5 C11 -119(31)
O7 Cr1 O5 C11 -71(2)
O4 Cr1 O5 C11 113(2)
F3 Cr1 O5 C11 20(2)
O2 Cr1 O5 C11 -158(2)
F3 Cr2 O6 C11 -12.6(19)
O11 Cr2 O6 C11 -102.5(19)
O8 Cr2 O6 C11 80.0(19)
O35 Cr2 O6 C11 175(74)
O9 Cr2 O6 C11 164.2(19)
F2 Cr1 O7 C16 -109.4(15)
O4 Cr1 O7 C16 123(6)
F3 Cr1 O7 C16 -19.9(15)
O2 Cr1 O7 C16 159.2(16)
O5 Cr1 O7 C16 71.4(16)
F3 Cr2 O8 C16 27.1(14)
O11 Cr2 O8 C16 -120(11)
O35 Cr2 O8 C16 119.8(14)
O9 Cr2 O8 C16 -148.9(14)
O6 Cr2 O8 C16 -65.0(14)
F3 Cr2 O9 C21 173(5)
O11 Cr2 O9 C21 45.5(19)
O8 Cr2 O9 C21 -135.9(19)
O35 Cr2 O9 C21 -45.3(19)
O6 Cr2 O9 C21 133.7(19)
O34 Cr3 O10 C21 79(6)
O13 Cr3 O10 C21 176.2(13)
O35 Cr3 O10 C21 -7.2(13)
O12 Cr3 O10 C21 -97.1(13)
O15 Cr3 O10 C21 86.8(13)
F3 Cr2 O11 C26 89.1(18)
O8 Cr2 O11 C26 -124(11)
O35 Cr2 O11 C26 -3.5(18)
O9 Cr2 O11 C26 -94.9(18)
O6 Cr2 O11 C26 -178.7(18)
O34 Cr3 O12 C26 -120.2(11)
O10 Cr3 O12 C26 59.4(11)
O13 Cr3 O12 C26 144.0(11)
O35 Cr3 O12 C26 -36.9(11)
O15 Cr3 O12 C26 134(5)
O34 Cr3 O13 C31 34.5(17)
O10 Cr3 O13 C31 -140.9(17)
O35 Cr3 O13 C31 113(7)
O12 Cr3 O13 C31 127.4(17)
O15 Cr3 O13 C31 -53.4(17)
O34 Cr4 O14 C31 7.3(18)
O19 Cr4 O14 C31 -81.8(17)
O16 Cr4 O14 C31 96.8(17)
O33 Cr4 O14 C31 169(100)
O17 Cr4 O14 C31 -173.8(17)
O34 Cr3 O15 C36 -13.1(19)
O10 Cr3 O15 C36 167.6(19)
O13 Cr3 O15 C36 82.9(19)
O35 Cr3 O15 C36 -96.3(19)
O12 Cr3 O15 C36 93(6)
O14 Cr4 O16 C36 -60.7(14)
O34 Cr4 O16 C36 38.0(14)
O19 Cr4 O16 C36 -52(3)
O33 Cr4 O16 C36 120.6(14)
O17 Cr4 O16 C36 -149.2(14)
O14 Cr4 O17 C41 167.1(15)
O34 Cr4 O17 C41 -22(4)
O19 Cr4 O17 C41 82.4(14)
O16 Cr4 O17 C41 -106.6(14)
O33 Cr4 O17 C41 -13.3(14)
O33 Cr5 O18 C41 32.2(15)
O21 Cr5 O18 C41 -150.5(15)
O32 Cr5 O18 C41 8(8)
O20 Cr5 O18 C41 -62.9(15)
O23 Cr5 O18 C41 120.4(15)
O14 Cr4 O19 C46 -150.2(15)
O34 Cr4 O19 C46 111.1(14)
O16 Cr4 O19 C46 -159(2)
O33 Cr4 O19 C46 28.5(14)
O17 Cr4 O19 C46 -61.9(14)
O33 Cr5 O20 C46 -1.4(15)
O21 Cr5 O20 C46 -179.9(15)
O18 Cr5 O20 C46 90.8(15)
O32 Cr5 O20 C46 -85.5(14)
O23 Cr5 O20 C46 135(5)
O33 Cr5 O21 C51 -24(9)
O18 Cr5 O21 C51 -142.8(12)
O32 Cr5 O21 C51 38.6(12)
O20 Cr5 O21 C51 127.4(12)
O23 Cr5 O21 C51 -55.9(12)
O32 Cr6 O22 C51 6.4(11)
O31 Cr6 O22 C51 -49(5)
O24 Cr6 O22 C51 99.4(11)
O27 Cr6 O22 C51 -85.7(11)
O25 Cr6 O22 C51 -174.6(11)
O33 Cr5 O23 C56 -87.7(12)
O21 Cr5 O23 C56 90.6(12)
O18 Cr5 O23 C56 -180.0(12)
O32 Cr5 O23 C56 -3.7(12)
O20 Cr5 O23 C56 136(5)
O32 Cr6 O24 C56 50.2(11)
O31 Cr6 O24 C56 132.0(11)
O22 Cr6 O24 C56 -45.7(11)
O27 Cr6 O24 C56 -88(3)
O25 Cr6 O24 C56 -134.6(11)
O32 Cr6 O25 C61 -5(5)
O31 Cr6 O25 C61 9.9(12)
O24 Cr6 O25 C61 -83.9(12)
O22 Cr6 O25 C61 -173.6(12)
O27 Cr6 O25 C61 101.6(12)
F1 Cr7 O26 C61 132.4(12)
O29 Cr7 O26 C61 -134.8(12)
O31 Cr7 O26 C61 46.0(12)
O28 Cr7 O26 C61 -48.0(12)
N1 Cr7 O26 C61 42(7)
O32 Cr6 O27 C66 131.8(10)
O31 Cr6 O27 C66 50.1(10)
O24 Cr6 O27 C66 -90(3)
O22 Cr6 O27 C66 -132.5(10)
O25 Cr6 O27 C66 -43.6(10)
F1 Cr7 O28 C66 -91(6)
O29 Cr7 O28 C66 -174.8(11)
O31 Cr7 O28 C66 2.9(11)
O26 Cr7 O28 C66 94.7(11)
N1 Cr7 O28 C66 -81.8(11)
F1 Cr7 O29 C71 23.5(12)
O31 Cr7 O29 C71 92(9)
O26 Cr7 O29 C71 -70.1(12)
O28 Cr7 O29 C71 -159.8(12)
N1 Cr7 O29 C71 110.0(12)
F2 Ni1 O30 C71 18(4)
O1 Ni1 O30 C71 -148.3(11)
F1 Ni1 O30 C71 34.2(11)
N3 Ni1 O30 C71 123.3(11)
O3 Ni1 O30 C71 -61.4(11)
O32 Cr6 O31 C77 -6.9(7)
O24 Cr6 O31 C77 -99.4(7)
O22 Cr6 O31 C77 49(5)
O27 Cr6 O31 C77 85.5(7)
O25 Cr6 O31 C77 174.3(7)
O32 Cr6 O31 Cr7 -146.3(5)
O24 Cr6 O31 Cr7 121.2(5)
O22 Cr6 O31 Cr7 -91(5)
O27 Cr6 O31 Cr7 -53.9(5)
O25 Cr6 O31 Cr7 34.9(5)
F1 Cr7 O31 C77 72.6(7)
O29 Cr7 O31 C77 4(9)
O26 Cr7 O31 C77 166.2(7)
O28 Cr7 O31 C77 -104.0(7)
N1 Cr7 O31 C77 -14.1(7)
F1 Cr7 O31 Cr6 -146.7(5)
O29 Cr7 O31 Cr6 144(8)
O26 Cr7 O31 Cr6 -53.2(5)
O28 Cr7 O31 Cr6 36.6(5)
N1 Cr7 O31 Cr6 126.6(5)
O31 Cr6 O32 C78 -10.6(7)
O24 Cr6 O32 C78 83.1(7)
O22 Cr6 O32 C78 173.0(7)
O27 Cr6 O32 C78 -102.0(7)
O25 Cr6 O32 C78 4(5)
O31 Cr6 O32 Cr5 -147.9(5)
O24 Cr6 O32 Cr5 -54.3(5)
O22 Cr6 O32 Cr5 35.7(5)
O27 Cr6 O32 Cr5 120.7(4)
O25 Cr6 O32 Cr5 -133(4)
O33 Cr5 O32 C78 -14.8(6)
O21 Cr5 O32 C78 168.0(7)
O18 Cr5 O32 C78 9(7)
O20 Cr5 O32 C78 80.5(6)
O23 Cr5 O32 C78 -102.6(6)
O33 Cr5 O32 Cr6 126.4(5)
O21 Cr5 O32 Cr6 -50.9(5)
O18 Cr5 O32 Cr6 150(6)
O20 Cr5 O32 Cr6 -138.4(5)
O23 Cr5 O32 Cr6 38.6(5)
O21 Cr5 O33 C79 50(9)
O18 Cr5 O33 C79 168.9(8)
O32 Cr5 O33 C79 -12.7(7)
O20 Cr5 O33 C79 -101.2(8)
O23 Cr5 O33 C79 82.0(8)
O21 Cr5 O33 Cr4 -174(65)
O18 Cr5 O33 Cr4 -55.3(6)
O32 Cr5 O33 Cr4 123.0(5)
O20 Cr5 O33 Cr4 34.6(6)
O23 Cr5 O33 Cr4 -142.2(5)
O14 Cr4 O33 C79 -160(56)
O34 Cr4 O33 C79 2.0(7)
O19 Cr4 O33 C79 91.3(7)
O16 Cr4 O33 C79 -87.6(7)
O17 Cr4 O33 C79 -176.8(7)
O14 Cr4 O33 Cr5 65(18)
O34 Cr4 O33 Cr5 -132.8(5)
O19 Cr4 O33 Cr5 -43.5(6)
O16 Cr4 O33 Cr5 137.6(5)
O17 Cr4 O33 Cr5 48.3(5)
O14 Cr4 O34 C80 150.2(7)
O19 Cr4 O34 C80 -125.1(7)
O16 Cr4 O34 C80 63.9(7)
O33 Cr4 O34 C80 -29.4(6)
O17 Cr4 O34 C80 -21(3)
O14 Cr4 O34 Cr3 23.9(6)
O19 Cr4 O34 Cr3 108.6(5)
O16 Cr4 O34 Cr3 -62.3(5)
O33 Cr4 O34 Cr3 -155.6(5)
O17 Cr4 O34 Cr3 -147(3)
O10 Cr3 O34 C80 -66(6)
O13 Cr3 O34 C80 -162.9(7)
O35 Cr3 O34 C80 20.6(7)
O12 Cr3 O34 C80 110.0(7)
O15 Cr3 O34 C80 -73.9(7)
O10 Cr3 O34 Cr4 61(6)
O13 Cr3 O34 Cr4 -36.7(6)
O35 Cr3 O34 Cr4 146.8(5)
O12 Cr3 O34 Cr4 -123.8(6)
O15 Cr3 O34 Cr4 52.3(6)
F3 Cr2 O35 C81 3.8(9)
O11 Cr2 O35 C81 93.8(10)
O8 Cr2 O35 C81 -88.8(9)
O9 Cr2 O35 C81 -173.1(10)
O6 Cr2 O35 C81 176(74)
F3 Cr2 O35 Cr3 -134.4(6)
O11 Cr2 O35 Cr3 -44.4(7)
O8 Cr2 O35 Cr3 133.0(6)
O9 Cr2 O35 Cr3 48.7(7)
O6 Cr2 O35 Cr3 38(7)
O34 Cr3 O35 C81 10.9(7)
O10 Cr3 O35 C81 -173.8(8)
O13 Cr3 O35 C81 -68(7)
O12 Cr3 O35 C81 -82.4(8)
O15 Cr3 O35 C81 98.3(8)
O34 Cr3 O35 Cr2 151.7(6)
O10 Cr3 O35 Cr2 -33.0(6)
O13 Cr3 O35 Cr2 72(7)
O12 Cr3 O35 Cr2 58.4(6)
O15 Cr3 O35 Cr2 -120.9(5)
F1 Cr7 N1 C76 -98.3(7)
O29 Cr7 N1 C76 169.0(7)
O31 Cr7 N1 C76 -11.7(7)
O26 Cr7 N1 C76 -8(6)
O28 Cr7 N1 C76 82.2(7)
F1 Cr7 N1 C82 134.1(8)
O29 Cr7 N1 C82 41.5(8)
O31 Cr7 N1 C82 -139.3(8)
O26 Cr7 N1 C82 -135(6)
O28 Cr7 N1 C82 -45.3(8)
Ni1 O1 C1 O2 -23(3)
Ni1 O1 C1 C2 151.7(11)
Cr1 O2 C1 O1 -13(3)
Cr1 O2 C1 C2 171.9(11)
O1 C1 C2 C3 16.2(17)
O2 C1 C2 C3 -168.5(17)
O1 C1 C2 C4 136.3(15)
O2 C1 C2 C4 -48.4(19)
O1 C1 C2 C5 -103.9(15)
O2 C1 C2 C5 71.4(18)
Cr1 O4 C6 O3 15(3)
Cr1 O4 C6 C7 -158.5(11)
Ni1 O3 C6 O4 -41(2)
Ni1 O3 C6 C7 131.6(11)
O4 C6 C7 C10 -53.1(16)
O3 C6 C7 C10 133.0(14)
O4 C6 C7 C9 -174.4(14)
O3 C6 C7 C9 11.7(17)
O4 C6 C7 C8 66.7(16)
O3 C6 C7 C8 -107.3(14)
Cr1 O5 C11 O6 6(4)
Cr1 O5 C11 C12 176.5(13)
Cr2 O6 C11 O5 -11(4)
Cr2 O6 C11 C12 177.5(11)
O5 C11 C12 C14 145(2)
O6 C11 C12 C14 -43(2)
O5 C11 C12 C15 -95(2)
O6 C11 C12 C15 77(2)
O5 C11 C12 C13 23(2)
O6 C11 C12 C13 -165.2(18)
Cr1 O7 C16 O8 6(3)
Cr1 O7 C16 C17 -169.8(10)
Cr2 O8 C16 O7 -10(2)
Cr2 O8 C16 C17 165.6(9)
O7 C16 C17 C19 -29.0(18)
O8 C16 C17 C19 154.7(13)
O7 C16 C17 C20 -150.9(14)
O8 C16 C17 C20 32.8(16)
O7 C16 C17 C18 90.8(16)
O8 C16 C17 C18 -85.5(15)
Cr2 O9 C21 O10 14(3)
Cr2 O9 C21 C22 -166.5(12)
Cr3 O10 C21 O9 20(2)
Cr3 O10 C21 C22 -159.4(10)
O9 C21 C22 C23 117.1(18)
O10 C21 C22 C23 -63.8(18)
O9 C21 C22 C24 -117.6(17)
O10 C21 C22 C24 61.5(18)
O9 C21 C22 C25 -1.9(19)
O10 C21 C22 C25 177.2(15)
Cr2 O11 C26 O12 28(3)
Cr2 O11 C26 C27 -153.3(12)
Cr3 O12 C26 O11 -1(2)
Cr3 O12 C26 C27 -178.9(8)
O11 C26 C27 C30 -166.2(14)
O12 C26 C27 C30 12.3(15)
O11 C26 C27 C28 -43.9(16)
O12 C26 C27 C28 134.6(12)
O11 C26 C27 C29 73.0(15)
O12 C26 C27 C29 -108.6(13)
Cr3 O13 C31 O14 -10(3)
Cr3 O13 C31 C32 178.2(11)
Cr4 O14 C31 O13 -17(3)
Cr4 O14 C31 C32 154.9(11)
O13 C31 C32 C35 -168.9(17)
O14 C31 C32 C35 18(2)
O13 C31 C32 C33 -48.3(19)
O14 C31 C32 C33 138.5(17)
O13 C31 C32 C34 69(2)
O14 C31 C32 C34 -104.1(17)
Cr3 O15 C36 O16 -9(3)
Cr3 O15 C36 C37 168.0(12)
Cr4 O16 C36 O15 -8(3)
Cr4 O16 C36 C37 175.5(10)
O15 C36 C37 C39 173.4(17)
O16 C36 C37 C39 -10(2)
O15 C36 C37 C38 52(2)
O16 C36 C37 C38 -131.0(17)
O15 C36 C37 C40 -65(2)
O16 C36 C37 C40 112.0(18)
Cr5 O18 C41 O17 -3(3)
Cr5 O18 C41 C42 169.5(10)
Cr4 O17 C41 O18 -9(3)
Cr4 O17 C41 C42 178.5(9)
O18 C41 C42 C43 -176.2(15)
O17 C41 C42 C43 -3.0(18)
O18 C41 C42 C45 62.7(17)
O17 C41 C42 C45 -124.1(15)
O18 C41 C42 C44 -55.1(17)
O17 C41 C42 C44 118.0(15)
Cr5 O20 C46 O19 -18(2)
Cr5 O20 C46 C47 158.9(10)
Cr4 O19 C46 O20 0(2)
Cr4 O19 C46 C47 -176.9(10)
O20 C46 C47 C50 47.5(16)
O19 C46 C47 C50 -135.7(14)
O20 C46 C47 C48 169.0(13)
O19 C46 C47 C48 -14.2(17)
O20 C46 C47 C49 -71.8(15)
O19 C46 C47 C49 105.0(15)
Cr6 O22 C51 O21 -24.8(19)
Cr6 O22 C51 C52 162.2(8)
Cr5 O21 C51 O22 -4.8(19)
Cr5 O21 C51 C52 168.4(8)
O22 C51 C52 C55 90.0(13)
O21 C51 C52 C55 -83.6(13)
O22 C51 C52 C54 -29.0(14)
O21 C51 C52 C54 157.5(11)
O22 C51 C52 C53 -149.6(11)
O21 C51 C52 C53 36.9(14)
Cr5 O23 C56 O24 -4(2)
Cr5 O23 C56 C57 165.6(8)
Cr6 O24 C56 O23 -25(2)
Cr6 O24 C56 C57 166.4(9)
O23 C56 C57 C59 48.4(15)
O24 C56 C57 C59 -140.8(14)
O23 C56 C57 C60 170.8(12)
O24 C56 C57 C60 -18.3(17)
O23 C56 C57 C58 -71.5(15)
O24 C56 C57 C58 99.3(15)
Cr7 O26 C61 O25 -12(2)
Cr7 O26 C61 C62 156.0(10)
Cr6 O25 C61 O26 -24(2)
Cr6 O25 C61 C62 167.0(9)
O26 C61 C62 C65 26.7(18)
O25 C61 C62 C65 -163.9(14)
O26 C61 C62 C63 148.7(15)
O25 C61 C62 C63 -41.9(16)
O26 C61 C62 C64 -92.9(17)
O25 C61 C62 C64 76.5(15)
Cr7 O28 C66 O27 -11.8(19)
Cr7 O28 C66 C67 179.0(8)
Cr6 O27 C66 O28 -21.9(17)
Cr6 O27 C66 C67 146.8(8)
O28 C66 C67 C69 -159.8(11)
O27 C66 C67 C69 30.2(14)
O28 C66 C67 C70 -34.2(13)
O27 C66 C67 C70 155.9(11)
O28 C66 C67 C68 81.8(12)
O27 C66 C67 C68 -88.1(12)
Ni1 O30 C71 O29 -6.6(19)
Ni1 O30 C71 C72 171.6(7)
Cr7 O29 C71 O30 -33(2)
Cr7 O29 C71 C72 148.5(9)
O30 C71 C72 C74 -64.4(13)
O29 C71 C72 C74 114.0(12)
O30 C71 C72 C73 173.9(11)
O29 C71 C72 C73 -7.7(15)
O30 C71 C72 C75 56.0(13)
O29 C71 C72 C75 -125.6(12)
C82 N1 C76 C77 162.7(9)
Cr7 N1 C76 C77 34.4(10)
Cr6 O31 C77 C76 -107.2(9)
Cr7 O31 C77 C76 35.4(10)
Cr6 O31 C77 C78 21.4(11)
Cr7 O31 C77 C78 164.0(7)
N1 C76 C77 O31 -47.2(12)
N1 C76 C77 C78 -173.2(9)
Cr6 O32 C78 C79 -102.0(9)
Cr5 O32 C78 C79 38.8(10)
Cr6 O32 C78 C77 23.3(10)
Cr5 O32 C78 C77 164.0(6)
O31 C77 C78 O32 -27.1(11)
C76 C77 C78 O32 96.8(10)
O31 C77 C78 C79 92.9(11)
C76 C77 C78 C79 -143.1(10)
O64 Cr14 F4 Ni2 22.5(5)
O61 Cr14 F4 Ni2 114.3(4)
O66 Cr14 F4 Ni2 -154.9(4)
O63 Cr14 F4 Ni2 -58(5)
N2 Cr14 F4 Ni2 -69.7(4)
F5 Ni2 F4 Cr14 137.6(4)
O65 Ni2 F4 Cr14 -40.6(5)
O38 Ni2 F4 Cr14 49.7(5)
O36 Ni2 F4 Cr14 -153(3)
N4 Ni2 F4 Cr14 -136.8(5)
F6 Cr8 F5 Ni2 129.6(4)
O37 Cr8 F5 Ni2 -52.2(4)
O39 Cr8 F5 Ni2 38.8(4)
O40 Cr8 F5 Ni2 -136(5)
O42 Cr8 F5 Ni2 -138.5(4)
F4 Ni2 F5 Cr8 -154.6(4)
O65 Ni2 F5 Cr8 -143(2)
O38 Ni2 F5 Cr8 -56.8(4)
O36 Ni2 F5 Cr8 30.2(4)
N4 Ni2 F5 Cr8 114.3(4)
O43 Cr9 F6 Cr8 -43.2(5)
O70 Cr9 F6 Cr8 -132.3(4)
O44 Cr9 F6 Cr8 19(5)
O46 Cr9 F6 Cr8 136.3(4)
O41 Cr9 F6 Cr8 50.3(5)
F5 Cr8 F6 Cr9 132.8(4)
O37 Cr8 F6 Cr9 16(10)
O39 Cr8 F6 Cr9 -132.2(4)
O40 Cr8 F6 Cr9 -43.8(5)
O42 Cr8 F6 Cr9 49.2(4)
F4 Ni2 O36 C84 -51(3)
F5 Ni2 O36 C84 17.1(10)
O65 Ni2 O36 C84 -163.9(10)
O38 Ni2 O36 C84 105.8(10)
N4 Ni2 O36 C84 -68.0(10)
F5 Cr8 O37 C84 56.2(10)
F6 Cr8 O37 C84 173(54)
O39 Cr8 O37 C84 -38.8(10)
O40 Cr8 O37 C84 -127.1(10)
O42 Cr8 O37 C84 139.8(10)
F4 Ni2 O38 C89 143.4(8)
F5 Ni2 O38 C89 61.2(8)
O65 Ni2 O38 C89 -127.4(8)
O36 Ni2 O38 C89 -34.6(8)
N4 Ni2 O38 C89 2(2)
F5 Cr8 O39 C89 -7.8(10)
F6 Cr8 O39 C89 -97.3(10)
O37 Cr8 O39 C89 83.7(10)
O40 Cr8 O39 C89 172.0(10)
O42 Cr8 O39 C89 55(7)
F5 Cr8 O40 C94 -88(5)
F6 Cr8 O40 C94 6.4(12)
O37 Cr8 O40 C94 -171.9(13)
O39 Cr8 O40 C94 97.1(12)
O42 Cr8 O40 C94 -85.5(12)
F6 Cr9 O41 C94 -26.1(12)
O43 Cr9 O41 C94 64.3(12)
O70 Cr9 O41 C94 -160(6)
O44 Cr9 O41 C94 151.3(12)
O46 Cr9 O41 C94 -115.4(12)
F5 Cr8 O42 C99 -109.9(10)
F6 Cr8 O42 C99 -20.6(10)
O37 Cr8 O42 C99 158.3(10)
O39 Cr8 O42 C99 -173(7)
O40 Cr8 O42 C99 70.2(10)
F6 Cr9 O43 C99 3.3(12)
O70 Cr9 O43 C99 95.7(12)
O44 Cr9 O43 C99 -172.2(12)
O46 Cr9 O43 C99 -56(37)
O41 Cr9 O43 C99 -86.8(12)
F6 Cr9 O44 C104 159(4)
O43 Cr9 O44 C104 -138.7(11)
O70 Cr9 O44 C104 -49.7(11)
O46 Cr9 O44 C104 41.8(11)
O41 Cr9 O44 C104 127.6(11)
O47 Cr10 O45 C104 -93.3(12)
O69 Cr10 O45 C104 89(5)
O70 Cr10 O45 C104 -4.6(12)
O50 Cr10 O45 C104 90.9(12)
O48 Cr10 O45 C104 -179.7(12)
F6 Cr9 O46 C109 92.4(10)
O43 Cr9 O46 C109 152(83)
O70 Cr9 O46 C109 0.1(10)
O44 Cr9 O46 C109 -92.0(10)
O41 Cr9 O46 C109 -177.4(10)
O69 Cr10 O47 C109 -129.8(10)
O45 Cr10 O47 C109 50.4(10)
O70 Cr10 O47 C109 -46.0(10)
O50 Cr10 O47 C109 128(5)
O48 Cr10 O47 C109 136.3(10)
O47 Cr10 O48 C114 123.6(15)
O69 Cr10 O48 C114 32.2(15)
O45 Cr10 O48 C114 -144.4(15)
O70 Cr10 O48 C114 99(4)
O50 Cr10 O48 C114 -57.0(15)
O69 Cr11 O49 C114 7.3(14)
O54 Cr11 O49 C114 -80.3(14)
O68 Cr11 O49 C114 -155(10)
O52 Cr11 O49 C114 -175.1(14)
O51 Cr11 O49 C114 96.8(14)
O47 Cr10 O50 C119 85(5)
O69 Cr10 O50 C119 -17.2(11)
O45 Cr10 O50 C119 162.9(11)
O70 Cr10 O50 C119 -100.9(11)
O48 Cr10 O50 C119 76.8(11)
O69 Cr11 O51 C119 41.8(9)
O54 Cr11 O51 C119 -36(3)
O49 Cr11 O51 C119 -58.4(9)
O68 Cr11 O51 C119 123.7(9)
O52 Cr11 O51 C119 -146.0(10)
O69 Cr11 O52 C124 -22(3)
O54 Cr11 O52 C124 89.0(12)
O49 Cr11 O52 C124 174.7(12)
O68 Cr11 O52 C124 -4.5(12)
O51 Cr11 O52 C124 -97.9(12)
O67 Cr12 O53 C124 13(4)
O68 Cr12 O53 C124 30.5(10)
O58 Cr12 O53 C124 119.7(10)
O56 Cr12 O53 C124 -153.5(10)
O55 Cr12 O53 C124 -66.8(10)
O69 Cr11 O54 C129 115.3(10)
O49 Cr11 O54 C129 -144.3(10)
O68 Cr11 O54 C129 33.5(10)
O52 Cr11 O54 C129 -57.2(10)
O51 Cr11 O54 C129 -167(2)
O67 Cr12 O55 C129 -78.5(11)
O53 Cr12 O55 C129 96.0(11)
O68 Cr12 O55 C129 5.5(11)
O58 Cr12 O55 C129 179(100)
O56 Cr12 O55 C129 -172.9(11)
O67 Cr12 O56 C134 47.6(11)
O53 Cr12 O56 C134 -133.7(11)
O68 Cr12 O56 C134 -22(5)
O58 Cr12 O56 C134 -45.9(11)
O55 Cr12 O56 C134 135.0(11)
O66 Cr13 O57 C134 -32(12)
O67 Cr13 O57 C134 2.9(11)
O60 Cr13 O57 C134 -180(100)
O62 Cr13 O57 C134 -89.8(11)
O59 Cr13 O57 C134 93.8(11)
O67 Cr12 O58 C139 0.2(10)
O53 Cr12 O58 C139 -174.4(10)
O68 Cr12 O58 C139 -84.0(10)
O56 Cr12 O58 C139 94.3(10)
O55 Cr12 O58 C139 102(3)
O66 Cr13 O59 C139 133.0(9)
O67 Cr13 O59 C139 48.7(9)
O60 Cr13 O59 C139 -134.7(9)
O62 Cr13 O59 C139 -80(3)
O57 Cr13 O59 C139 -45.6(9)
O66 Cr13 O60 C144 6.1(12)
O67 Cr13 O60 C144 -34(6)
O62 Cr13 O60 C144 97.5(12)
O59 Cr13 O60 C144 -87.8(12)
O57 Cr13 O60 C144 -174.8(12)
F4 Cr14 O61 C144 125.5(10)
O64 Cr14 O61 C144 -142.9(10)
O66 Cr14 O61 C144 38.3(10)
O63 Cr14 O61 C144 -55.0(10)
N2 Cr14 O61 C144 52(5)
O66 Cr13 O62 C149 43.3(11)
O67 Cr13 O62 C149 127.6(11)
O60 Cr13 O62 C149 -49.2(12)
O59 Cr13 O62 C149 -104(3)
O57 Cr13 O62 C149 -138.1(11)
F4 Cr14 O63 C149 -97(5)
O64 Cr14 O63 C149 -177.5(12)
O61 Cr14 O63 C149 90.8(12)
O66 Cr14 O63 C149 -0.2(12)
N2 Cr14 O63 C149 -85.3(12)
F4 Cr14 O64 C154 20.9(12)
O61 Cr14 O64 C154 -72.2(12)
O66 Cr14 O64 C154 83(7)
O63 Cr14 O64 C154 -163.0(12)
N2 Cr14 O64 C154 106.7(12)
F4 Ni2 O65 C154 35.6(12)
F5 Ni2 O65 C154 24(3)
O38 Ni2 O65 C154 -62.1(12)
O36 Ni2 O65 C154 -149.2(12)
N4 Ni2 O65 C154 125.9(12)
O67 Cr13 O66 C160 -4.6(7)
O60 Cr13 O66 C160 178.2(7)
O62 Cr13 O66 C160 88.1(7)
O59 Cr13 O66 C160 -95.3(7)
O57 Cr13 O66 C160 30(12)
O67 Cr13 O66 Cr14 -143.7(5)
O60 Cr13 O66 Cr14 39.1(5)
O62 Cr13 O66 Cr14 -51.0(5)
O59 Cr13 O66 Cr14 125.5(4)
O57 Cr13 O66 Cr14 -109(11)
F4 Cr14 O66 C160 72.5(6)
O64 Cr14 O66 C160 10(7)
O61 Cr14 O66 C160 165.5(7)
O63 Cr14 O66 C160 -103.7(7)
N2 Cr14 O66 C160 -13.5(6)
F4 Cr14 O66 Cr13 -146.4(4)
O64 Cr14 O66 Cr13 151(6)
O61 Cr14 O66 Cr13 -53.4(5)
O63 Cr14 O66 Cr13 37.5(5)
N2 Cr14 O66 Cr13 127.6(5)
O53 Cr12 O67 C161 4(4)
O68 Cr12 O67 C161 -12.7(6)
O58 Cr12 O67 C161 -101.6(6)
O56 Cr12 O67 C161 171.3(7)
O55 Cr12 O67 C161 84.8(7)
O53 Cr12 O67 Cr13 145(3)
O68 Cr12 O67 Cr13 127.7(4)
O58 Cr12 O67 Cr13 38.8(4)
O56 Cr12 O67 Cr13 -48.3(5)
O55 Cr12 O67 Cr13 -134.8(5)
O66 Cr13 O67 C161 -9.1(6)
O60 Cr13 O67 C161 32(5)
O62 Cr13 O67 C161 -100.2(7)
O59 Cr13 O67 C161 84.8(6)
O57 Cr13 O67 C161 171.9(6)
O66 Cr13 O67 Cr12 -148.9(4)
O60 Cr13 O67 Cr12 -108(5)
O62 Cr13 O67 Cr12 120.0(5)
O59 Cr13 O67 Cr12 -55.0(4)
O57 Cr13 O67 Cr12 32.1(5)
O67 Cr12 O68 C162 -16.4(6)
O53 Cr12 O68 C162 165.2(6)
O58 Cr12 O68 C162 77.4(6)
O56 Cr12 O68 C162 54(5)
O55 Cr12 O68 C162 -103.3(6)
O67 Cr12 O68 Cr11 121.5(4)
O53 Cr12 O68 Cr11 -56.9(5)
O58 Cr12 O68 Cr11 -144.7(4)
O56 Cr12 O68 Cr11 -168(4)
O55 Cr12 O68 Cr11 34.6(5)
O69 Cr11 O68 C162 2.9(6)
O54 Cr11 O68 C162 90.8(6)
O49 Cr11 O68 C162 165(59)
O52 Cr11 O68 C162 -174.7(6)
O51 Cr11 O68 C162 -86.6(6)
O69 Cr11 O68 Cr12 -134.3(4)
O54 Cr11 O68 Cr12 -46.4(5)
O49 Cr11 O68 Cr12 28(11)
O52 Cr11 O68 Cr12 48.2(5)
O51 Cr11 O68 Cr12 136.2(4)
O54 Cr11 O69 C163 -123.1(6)
O49 Cr11 O69 C163 151.4(6)
O68 Cr11 O69 C163 -29.3(6)
O52 Cr11 O69 C163 -11(3)
O51 Cr11 O69 C163 64.1(6)
O54 Cr11 O69 Cr10 111.9(4)
O49 Cr11 O69 Cr10 26.4(5)
O68 Cr11 O69 Cr10 -154.3(5)
O52 Cr11 O69 Cr10 -136(2)
O51 Cr11 O69 Cr10 -61.0(4)
O47 Cr10 O69 C163 109.9(6)
O45 Cr10 O69 C163 -72(5)
O70 Cr10 O69 C163 21.6(5)
O50 Cr10 O69 C163 -74.3(6)
O48 Cr10 O69 C163 -163.5(6)
O47 Cr10 O69 Cr11 -124.0(4)
O45 Cr10 O69 Cr11 54(5)
O70 Cr10 O69 Cr11 147.8(5)
O50 Cr10 O69 Cr11 51.9(4)
O48 Cr10 O69 Cr11 -37.3(5)
F6 Cr9 O70 C164 3.0(7)
O43 Cr9 O70 C164 -87.4(7)
O44 Cr9 O70 C164 -174.6(7)
O46 Cr9 O70 C164 92.3(7)
O41 Cr9 O70 C164 137(6)
F6 Cr9 O70 Cr10 -133.7(4)
O43 Cr9 O70 Cr10 136.0(4)
O44 Cr9 O70 Cr10 48.7(5)
O46 Cr9 O70 Cr10 -44.3(5)
O41 Cr9 O70 Cr10 1(6)
O47 Cr10 O70 C164 -80.4(7)
O69 Cr10 O70 C164 11.4(6)
O45 Cr10 O70 C164 -172.0(7)
O50 Cr10 O70 C164 100.1(6)
O48 Cr10 O70 C164 -56(4)
O47 Cr10 O70 Cr9 59.4(5)
O69 Cr10 O70 Cr9 151.2(5)
O45 Cr10 O70 Cr9 -32.2(5)
O50 Cr10 O70 Cr9 -120.2(4)
O48 Cr10 O70 Cr9 84(4)
F4 Cr14 N2 C159 -98.9(7)
O64 Cr14 N2 C159 169.8(7)
O61 Cr14 N2 C159 -26(5)
O66 Cr14 N2 C159 -11.4(6)
O63 Cr14 N2 C159 81.9(7)
F4 Cr14 N2 C165 133.7(8)
O64 Cr14 N2 C165 42.4(8)
O61 Cr14 N2 C165 -153(5)
O66 Cr14 N2 C165 -138.8(8)
O63 Cr14 N2 C165 -45.5(8)
Cr5 O33 C79 C78 36.7(10)
Cr4 O33 C79 C78 -101.9(8)
Cr5 O33 C79 C80 161.6(7)
Cr4 O33 C79 C80 23.0(10)
O32 C78 C79 O33 -48.8(11)
C77 C78 C79 O33 -167.4(9)
O32 C78 C79 C80 -166.0(9)
C77 C78 C79 C80 75.5(13)
Cr4 O34 C80 C81 -178.8(7)
Cr3 O34 C80 C81 -46.4(9)
Cr4 O34 C80 C79 49.9(9)
Cr3 O34 C80 C79 -177.7(7)
O33 C79 C80 O34 -46.5(11)
C78 C79 C80 O34 71.6(12)
O33 C79 C80 C81 -168.6(10)
C78 C79 C80 C81 -50.5(15)
Cr2 O35 C81 C80 179.8(8)
Cr3 O35 C81 C80 -37.9(11)
O34 C80 C81 O35 55.0(11)
C79 C80 C81 O35 177.8(10)
C76 N1 C82 C83 53.1(14)
Cr7 N1 C82 C83 176.2(9)
Ni2 O36 C84 O37 -25.0(17)
Ni2 O36 C84 C85 150.9(8)
Cr8 O37 C84 O36 -20.3(17)
Cr8 O37 C84 C85 163.6(8)
O36 C84 C85 C86 129.1(12)
O37 C84 C85 C86 -54.7(14)
O36 C84 C85 C88 6.9(15)
O37 C84 C85 C88 -176.9(11)
O36 C84 C85 C87 -110.7(13)
O37 C84 C85 C87 65.5(12)
Ni2 O38 C89 O39 -44.8(12)
Ni2 O38 C89 C90 130.0(8)
Cr8 O39 C89 O38 11.7(16)
Cr8 O39 C89 C90 -163.4(7)
O38 C89 C90 C93 7.7(12)
O39 C89 C90 C93 -177.0(9)
O38 C89 C90 C91 128.7(10)
O39 C89 C90 C91 -56.0(11)
O38 C89 C90 C92 -112.5(10)
O39 C89 C90 C92 62.8(10)
Cr8 O40 C94 O41 17(2)
Cr8 O40 C94 C95 -159.6(8)
Cr9 O41 C94 O40 -4(2)
Cr9 O41 C94 C95 172.9(8)
O40 C94 C95 C96 -168.4(11)
O41 C94 C95 C96 14.6(14)
O40 C94 C95 C97 -46.1(13)
O41 C94 C95 C97 136.9(11)
O40 C94 C95 C98 70.7(13)
O41 C94 C95 C98 -106.3(12)
Cr8 O42 C99 O43 -9.8(16)
Cr8 O42 C99 C100 172.6(7)
Cr9 O43 C99 O42 22.3(18)
Cr9 O43 C99 C100 -160.0(9)
O42 C99 C100 C102 -5.2(15)
O43 C99 C100 C102 177.1(10)
O42 C99 C100 C103 116.0(12)
O43 C99 C100 C103 -61.6(13)
O42 C99 C100 C101 -126.2(11)
O43 C99 C100 C101 56.2(12)
Cr10 O45 C104 O44 12(2)
Cr10 O45 C104 C105 -164.8(8)
Cr9 O44 C104 O45 23.2(19)
Cr9 O44 C104 C105 -160.2(8)
O45 C104 C105 C106 -15.3(13)
O44 C104 C105 C106 167.9(10)
O45 C104 C105 C107 106.8(12)
O44 C104 C105 C107 -70.0(12)
O45 C104 C105 C108 -134.2(11)
O44 C104 C105 C108 49.0(12)
Cr10 O47 C109 O46 12.3(17)
Cr10 O47 C109 C110 -160.1(8)
Cr9 O46 C109 O47 18.5(17)
Cr9 O46 C109 C110 -169.2(7)
O47 C109 C110 C113 -43.1(14)
O46 C109 C110 C113 143.8(11)
O47 C109 C110 C112 -165.8(11)
O46 C109 C110 C112 21.1(14)
O47 C109 C110 C111 75.8(13)
O46 C109 C110 C111 -97.4(12)
Cr10 O48 C114 O49 -5(2)
Cr10 O48 C114 C115 174.2(9)
Cr11 O49 C114 O48 -21(2)
Cr11 O49 C114 C115 160.4(9)
O48 C114 C115 C116 -111.4(16)
O49 C114 C115 C116 67.5(16)
O48 C114 C115 C117 10.6(18)
O49 C114 C115 C117 -170.5(14)
O48 C114 C115 C118 128.8(15)
O49 C114 C115 C118 -52.3(16)
Cr11 O51 C119 O50 -16.8(17)
Cr11 O51 C119 C120 166.4(8)
Cr10 O50 C119 O51 1.3(19)
Cr10 O50 C119 C120 178.0(8)
O51 C119 C120 C122 171.9(11)
O50 C119 C120 C122 -5.1(15)
O51 C119 C120 C121 49.5(14)
O50 C119 C120 C121 -127.6(13)
O51 C119 C120 C123 -69.2(13)
O50 C119 C120 C123 113.8(12)
Cr11 O52 C124 O53 -23.7(19)
Cr11 O52 C124 C125 151.2(8)
Cr12 O53 C124 O52 6.3(18)
Cr12 O53 C124 C125 -168.8(7)
O52 C124 C125 C126 144.3(11)
O53 C124 C125 C126 -40.2(13)
O52 C124 C125 C128 21.6(14)
O53 C124 C125 C128 -162.9(10)
O52 C124 C125 C127 -97.2(12)
O53 C124 C125 C127 78.3(11)
Cr12 O55 C129 O54 -24.9(17)
Cr12 O55 C129 C130 149.3(8)
Cr11 O54 C129 O55 -0.3(17)
Cr11 O54 C129 C130 -174.7(7)
O55 C129 C130 C132 147.9(11)
O54 C129 C130 C132 -37.4(13)
O55 C129 C130 C133 -89.7(13)
O54 C129 C130 C133 85.1(12)
O55 C129 C130 C131 28.2(14)
O54 C129 C130 C131 -157.1(10)
Cr13 O57 C134 O56 -8.7(19)
Cr13 O57 C134 C135 168.7(8)
Cr12 O56 C134 O57 -22.9(18)
Cr12 O56 C134 C135 159.7(8)
O57 C134 C135 C137 -79.2(13)
O56 C134 C135 C137 98.4(13)
O57 C134 C135 C136 158.5(11)
O56 C134 C135 C136 -24.0(15)
O57 C134 C135 C138 39.6(14)
O56 C134 C135 C138 -142.8(12)
Cr13 O59 C139 O58 -22.0(16)
Cr13 O59 C139 C140 157.2(7)
Cr12 O58 C139 O59 -9.6(18)
Cr12 O58 C139 C140 171.1(7)
O59 C139 C140 C141 -152.1(11)
O58 C139 C140 C141 27.2(14)
O59 C139 C140 C143 88.9(12)
O58 C139 C140 C143 -91.8(12)
O59 C139 C140 C142 -31.8(14)
O58 C139 C140 C142 147.5(11)
Cr13 O60 C144 O61 -24.9(19)
Cr13 O60 C144 C145 165.9(8)
Cr14 O61 C144 O60 -5.0(17)
Cr14 O61 C144 C145 164.5(7)
O60 C144 C145 C146 -24.6(14)
O61 C144 C145 C146 165.7(11)
O60 C144 C145 C147 96.8(12)
O61 C144 C145 C147 -72.9(12)
O60 C144 C145 C148 -144.3(11)
O61 C144 C145 C148 46.0(13)
Cr13 O62 C149 O63 -17(2)
Cr13 O62 C149 C150 159.9(8)
Cr14 O63 C149 O62 -11(2)
Cr14 O63 C149 C150 172.6(9)
O62 C149 C150 C151 52.1(15)
O63 C149 C150 C151 -131.0(14)
O62 C149 C150 C152 175.3(13)
O63 C149 C150 C152 -7.8(16)
O62 C149 C150 C153 -66.8(14)
O63 C149 C150 C153 110.1(14)
Ni2 O65 C154 O64 -8(2)
Ni2 O65 C154 C155 167.7(9)
Cr14 O64 C154 O65 -31(2)
Cr14 O64 C154 C155 153.2(9)
O65 C154 C155 C158 125.9(16)
O64 C154 C155 C158 -57.6(17)
O65 C154 C155 C157 -6.4(19)
O64 C154 C155 C157 170.2(15)
O65 C154 C155 C156 -125.3(16)
O64 C154 C155 C156 51.2(17)
C165 N2 C159 C160 162.3(10)
Cr14 N2 C159 C160 33.0(10)
Cr13 O66 C160 C159 -107.1(8)
Cr14 O66 C160 C159 36.5(10)
Cr13 O66 C160 C161 17.0(11)
Cr14 O66 C160 C161 160.6(7)
N2 C159 C160 O66 -47.0(12)
N2 C159 C160 C161 -172.9(9)
Cr12 O67 C161 C160 162.4(6)
Cr13 O67 C161 C160 19.4(10)
Cr12 O67 C161 C162 36.9(8)
Cr13 O67 C161 C162 -106.1(7)
O66 C160 C161 O67 -22.8(12)
C159 C160 C161 O67 102.4(10)
O66 C160 C161 C162 96.1(10)
C159 C160 C161 C162 -138.7(9)
Cr12 O68 C162 C163 163.0(6)
Cr11 O68 C162 C163 22.8(9)
Cr12 O68 C162 C161 39.2(8)
Cr11 O68 C162 C161 -101.0(7)
O67 C161 C162 O68 -47.3(9)
C160 C161 C162 O68 -167.4(8)
O67 C161 C162 C163 -163.5(8)
C160 C161 C162 C163 76.4(11)
Cr11 O69 C163 C162 49.7(8)
Cr10 O69 C163 C162 -178.1(6)
Cr11 O69 C163 C164 179.0(6)
Cr10 O69 C163 C164 -48.7(8)
O68 C162 C163 O69 -45.2(9)
C161 C162 C163 O69 70.3(10)
O68 C162 C163 C164 -164.4(8)
C161 C162 C163 C164 -48.9(13)
Cr9 O70 C164 C163 179.1(6)
Cr10 O70 C164 C163 -40.4(9)
O69 C163 C164 O70 58.3(10)
C162 C163 C164 O70 178.6(8)
C159 N2 C165 C166 54.1(14)
Cr14 N2 C165 C166 178.2(8)
N3 C167 C168 C169 -1.1(17)
C167 C168 C169 C170 1(2)
C167 C168 C169 C172 -174.8(15)
C168 C169 C170 C171 4(3)
C172 C169 C170 C171 -179.9(18)
C169 C170 C171 N3 -10(3)
C170 C169 C172 C174 -10(3)
C168 C169 C172 C174 166.1(16)
C170 C169 C172 C173 164.9(19)
C168 C169 C172 C173 -19(3)
C174 C172 C173 N4 -3.5(18)
C169 C172 C173 N4 -179.0(17)
C169 C172 C174 N5 178.8(17)
C173 C172 C174 N5 3.1(16)
C170 C171 N3 C167 10(2)
C170 C171 N3 Ni1 -175.4(15)
C168 C167 N3 C171 -4.4(16)
C168 C167 N3 Ni1 -179.3(10)
F2 Ni1 N3 C171 165.1(12)
O1 Ni1 N3 C171 -99.6(13)
F1 Ni1 N3 C171 81.3(12)
O30 Ni1 N3 C171 -8.5(12)
O3 Ni1 N3 C171 -144(4)
F2 Ni1 N3 C167 -20.2(9)
O1 Ni1 N3 C167 75.2(9)
F1 Ni1 N3 C167 -104.0(9)
O30 Ni1 N3 C167 166.2(9)
O3 Ni1 N3 C167 31(4)
C172 C173 N4 N5 2.4(15)
C172 C173 N4 Ni2 169.8(10)
F4 Ni2 N4 C173 97.8(13)
F5 Ni2 N4 C173 -179.8(13)
O65 Ni2 N4 C173 8.6(13)
O38 Ni2 N4 C173 -121(2)
O36 Ni2 N4 C173 -83.7(13)
F4 Ni2 N4 N5 -95.9(8)
F5 Ni2 N4 N5 -13.5(8)
O65 Ni2 N4 N5 174.9(8)
O38 Ni2 N4 N5 45(2)
O36 Ni2 N4 N5 82.6(8)
C173 N4 N5 C174 -0.3(13)
Ni2 N4 N5 C174 -169.9(9)
C172 C174 N5 N4 -2.0(14)
